data_4131204
loop_
_publ_author_name
'Yamada, Michio'
'Tanabe, Yukiko'
'Dang, Jing-Shuang'
'Sato, Satoru'
'Mizorogi, Naomi'
'Hachiya, Makoto'
'Suzuki, Mitsuaki'
'Abe, Tsuneyuki'
'Kurihara, Hiroki'
'Maeda, Yutaka'
'Zhao, Xiang'
'Lian, Yongfu'
'Nagase, Shigeru'
'Akasaka, Takeshi'

_publ_section_title
;
 D<sub>2d</sub>(23)-C<sub>84</sub> versus
 Sc<sub>2</sub>C<sub>2</sub>@D<sub>2d</sub>(23)-C<sub>84</sub>: Impact of
 Endohedral Sc<sub>2</sub>C<sub>2</sub> Doping on Chemical Reactivity in
 the Photolysis of Diazirine.
;
_journal_issue 50
_journal_name_full 'Journal of the American Chemical Society'
_journal_page_first 16523
_journal_page_last 16532
_journal_paper_doi 10.1021/jacs.6b10751
_journal_volume 138
_journal_year 2016
_chemical_formula_moiety 'Sc2 C2 C94 H14, 0.94(C6 H4 Cl2), 0.66(C S2)'
_chemical_formula_sum 'C102.2 H17.68 Cl1.84 S1.32 Sc2'
_chemical_formula_weight 1442.71
_chemical_name_common Sc2C2@D2d(23)-C84(Ad)
_space_group_crystal_system triclinic
_space_group_IT_number 2
_space_group_name_Hall '-P 1'
_space_group_name_H-M_alt 'P -1'
_atom_sites_solution_hydrogens geom
_audit_creation_method SHELXL-2014/7
_cell_angle_alpha 89.0570(10)
_cell_angle_beta 76.5460(10)
_cell_angle_gamma 74.1120(10)
_cell_formula_units_Z 2
_cell_length_a 11.2973(2)
_cell_length_b 14.9219(3)
_cell_length_c 16.4784(3)
_cell_measurement_reflns_used 9871
_cell_measurement_temperature 90
_cell_measurement_theta_max 38.64
_cell_measurement_theta_min 2.55
_cell_volume 2595.13(9)
_computing_cell_refinement 'Bruker SAINT'
_computing_data_collection 'Bruker APEX2'
_computing_data_reduction 'Bruker SAINT'
_computing_molecular_graphics 'Bruker SHELXTL, Yadokari-XG (Wakita, Nemoto et al., 2009)'
_computing_publication_material 'Bruker SHELXTL,Yadokari-XG (Wakita, Nemoto et al., 2009)'
_computing_structure_refinement 'SHELXL-2014/7 (Sheldrick, 2014)'
_computing_structure_solution 'SHELXS-97 (Sheldrick, 2008)'
_diffrn_ambient_temperature 90
_diffrn_detector_area_resol_mean 8.333
_diffrn_measured_fraction_theta_full 0.995
_diffrn_measured_fraction_theta_max 0.991
_diffrn_measurement_device_type 'Bruker APEX-II CCD'
_diffrn_measurement_method '\f and \w scans'
_diffrn_radiation_type MoK\a
_diffrn_radiation_wavelength 0.71073
_diffrn_reflns_av_R_equivalents 0.0245
_diffrn_reflns_av_unetI/netI 0.0256
_diffrn_reflns_Laue_measured_fraction_full 0.995
_diffrn_reflns_Laue_measured_fraction_max 0.991
_diffrn_reflns_limit_h_max 17
_diffrn_reflns_limit_h_min -15
_diffrn_reflns_limit_k_max 22
_diffrn_reflns_limit_k_min -22
_diffrn_reflns_limit_l_max 24
_diffrn_reflns_limit_l_min -24
_diffrn_reflns_number 57475
_diffrn_reflns_point_group_measured_fraction_full 0.995
_diffrn_reflns_point_group_measured_fraction_max 0.991
_diffrn_reflns_theta_full 25.242
_diffrn_reflns_theta_max 32.576
_diffrn_reflns_theta_min 1.272
_exptl_absorpt_coefficient_mu 0.482
_exptl_absorpt_correction_T_max 0.7478
_exptl_absorpt_correction_T_min 0.6906
_exptl_absorpt_correction_type multi-scan
_exptl_absorpt_process_details SADABS-2012/1
_exptl_crystal_colour black
_exptl_crystal_density_diffrn 1.846
_exptl_crystal_description block
_exptl_crystal_F_000 1451
_exptl_crystal_size_max 0.406
_exptl_crystal_size_mid 0.238
_exptl_crystal_size_min 0.070
_refine_diff_density_max 1.573
_refine_diff_density_min -0.761
_refine_diff_density_rms 0.127
_refine_ls_extinction_method none
_refine_ls_goodness_of_fit_ref 1.033
_refine_ls_hydrogen_treatment constr
_refine_ls_matrix_type full
_refine_ls_number_parameters 1880
_refine_ls_number_reflns 18721
_refine_ls_number_restraints 643
_refine_ls_restrained_S_all 1.030
_refine_ls_R_factor_all 0.0966
_refine_ls_R_factor_gt 0.0848
_refine_ls_shift/su_max 0.001
_refine_ls_shift/su_mean 0.000
_refine_ls_structure_factor_coef Fsqd
_refine_ls_weighting_details 'w=1/[\s^2^(Fo^2^)+(0.1366P)^2^+3.9331P] where P=(Fo^2^+2Fc^2^)/3'
_refine_ls_weighting_scheme calc
_refine_ls_wR_factor_gt 0.2301
_refine_ls_wR_factor_ref 0.2430
_reflns_Friedel_coverage 0.000
_reflns_number_gt 15661
_reflns_number_total 18721
_reflns_threshold_expression 'I > 2\s(I)'
_cod_data_source_file ja6b10751_si_003.cif
_cod_data_source_block ms0124
_cod_original_formula_sum 'C102.20 H17.68 Cl1.84 S1.32 Sc2'
_cod_database_code 4131204
_shelx_shelxl_version_number 2014/7
_shelx_space_group_comment
;
The symmetry employed for this shelxl refinement is uniquely defined
by the following loop, which should always be used as a source of
symmetry information in preference to the above space-group names.
They are only intended as comments.
;
_shelx_estimated_absorpt_t_min 0.828
_shelx_estimated_absorpt_t_max 0.967

loop_
_space_group_symop_operation_xyz
'x, y, z'
'-x, -y, -z'

loop_
_atom_site_label
_atom_site_type_symbol
_atom_site_fract_x
_atom_site_fract_y
_atom_site_fract_z
_atom_site_U_iso_or_equiv
_atom_site_adp_type
_atom_site_occupancy
_atom_site_site_symmetry_order
_atom_site_calc_flag
_atom_site_refinement_flags_posn
_atom_site_refinement_flags_adp
_atom_site_refinement_flags_occupancy
_atom_site_disorder_assembly
_atom_site_disorder_group
C1A C 1.4357(3) 0.8101(3) 0.6396(3) 0.0355(9) Uani 0.63 1 d . . P A 1
C2A C 1.3554(7) 0.8745(7) 0.5948(6) 0.0413(17) Uani 0.63 1 d . . P A 1
C3A C 1.3098(4) 0.8414(4) 0.5346(3) 0.0447(13) Uani 0.63 1 d . . P A 1
C4A C 1.3446(4) 0.7450(3) 0.5063(2) 0.0374(10) Uani 0.63 1 d . . P A 1
C5A C 1.4269(5) 0.6776(4) 0.5502(4) 0.0276(11) Uani 0.63 1 d . . P A 1
C6A C 1.4664(5) 0.7104(4) 0.6163(4) 0.0277(12) Uani 0.63 1 d . . P A 1
C7A C 1.4667(3) 0.6615(3) 0.6921(3) 0.0228(7) Uani 0.63 1 d . . P A 1
C8A C 1.4335(4) 0.7235(3) 0.7613(4) 0.0282(8) Uani 0.63 1 d . . P A 1
C9A C 1.4093(4) 0.8177(3) 0.7304(4) 0.0401(12) Uani 0.63 1 d . . P A 1
C10A C 1.3121(4) 0.8925(2) 0.7803(4) 0.0339(9) Uani 0.63 1 d . . P A 1
C11A C 1.2317(4) 0.9592(3) 0.7355(4) 0.0365(10) Uani 0.63 1 d . . P A 1
C12A C 1.2512(4) 0.9478(3) 0.6484(4) 0.0416(11) Uani 0.63 1 d . . P A 1
C13A C 1.1448(4) 0.9622(3) 0.6113(4) 0.0372(10) Uani 0.63 1 d . . P A 1
C14A C 1.1782(8) 0.8984(7) 0.5417(5) 0.0363(18) Uani 0.63 1 d . . P A 1
C15A C 1.0893(8) 0.8648(7) 0.5137(6) 0.045(2) Uani 0.63 1 d . . P A 1
C16A C 1.1306(4) 0.7749(5) 0.4721(2) 0.0442(13) Uani 0.63 1 d . . P A 1
C17A C 1.2578(3) 0.7175(2) 0.46831(17) 0.0453(7) Uani 0.63 1 d . . P A 1
C18A C 1.2477(5) 0.6235(4) 0.4799(2) 0.0380(10) Uani 0.63 1 d . . P A 1
C19A C 1.3241(4) 0.5599(3) 0.5216(2) 0.0345(9) Uani 0.63 1 d . . P A 1
C20A C 1.4152(4) 0.5849(5) 0.5571(3) 0.0283(9) Uani 0.63 1 d . . P A 1
C21A C 1.4304(3) 0.5304(2) 0.6289(3) 0.0203(6) Uani 0.63 1 d . . P A 1
C22A C 1.4509(3) 0.5697(2) 0.7011(2) 0.0157(5) Uani 0.63 1 d . . P A 1
C23A C 1.4169(3) 0.53585(19) 0.78560(17) 0.0164(4) Uani 0.63 1 d . U P A 1
C24A C 1.3568(6) 0.6096(6) 0.8548(4) 0.0213(6) Uani 0.63 1 d . U P A 1
C25A C 1.3762(3) 0.7016(2) 0.8425(2) 0.0237(5) Uani 0.63 1 d . U P A 1
C26A C 1.2983(8) 0.7787(7) 0.8954(6) 0.0255(15) Uani 0.63 1 d . . P A 1
C27A C 1.2654(5) 0.8729(3) 0.8630(4) 0.0340(8) Uani 0.63 1 d . U P A 1
C28A C 1.1331(6) 0.9174(6) 0.9066(5) 0.0342(10) Uani 0.63 1 d . U P A 1
C29A C 1.0579(8) 0.9824(5) 0.8646(4) 0.0360(10) Uani 0.63 1 d . U P A 1
C30A C 1.1033(6) 1.0043(3) 0.7818(4) 0.0352(9) Uani 0.63 1 d . . P A 1
C31A C 0.9976(4) 1.0251(2) 0.7406(3) 0.0299(6) Uani 0.63 1 d . . P A 1
C32A C 1.0190(8) 0.9967(7) 0.6552(7) 0.0346(18) Uani 0.63 1 d . . P A 1
C33A C 0.9203(3) 0.9680(2) 0.6268(3) 0.0281(7) Uani 0.63 1 d . U P A 1
C34A C 0.9540(4) 0.9012(3) 0.5566(2) 0.0338(9) Uani 0.63 1 d . . P A 1
C35A C 0.8749(5) 0.8454(4) 0.5525(3) 0.0367(10) Uani 0.63 1 d . . P A 1
C36A C 0.9227(5) 0.7499(5) 0.5173(3) 0.0379(11) Uani 0.63 1 d . . P A 1
C37A C 1.0484(5) 0.7181(4) 0.4782(3) 0.0442(12) Uani 0.63 1 d . . P A 1
C38A C 1.1159(3) 0.6264(2) 0.49138(16) 0.0441(7) Uani 0.63 1 d . . P A 1
C39A C 1.0645(4) 0.5656(3) 0.5436(3) 0.0374(10) Uani 0.63 1 d . . P A 1
C40A C 1.1459(7) 0.4963(6) 0.5887(6) 0.0336(17) Uani 0.63 1 d . . P A 1
C41A C 1.2747(6) 0.4933(3) 0.5718(3) 0.0289(10) Uani 0.63 1 d . . P A 1
C42A C 1.3496(4) 0.4695(3) 0.6343(3) 0.0224(7) Uani 0.63 1 d . . P A 1
C43A C 1.2972(4) 0.4378(3) 0.7091(4) 0.0205(8) Uani 0.63 1 d . . P A 1
C44A C 1.3321(3) 0.4501(2) 0.78785(19) 0.0184(5) Uani 0.63 1 d . . P A 1
C45A C 1.2124(3) 0.4720(3) 0.8512(2) 0.0202(6) Uani 0.63 1 d . . P A 1
C46A C 1.1815(4) 0.5376(3) 0.9157(3) 0.0233(8) Uani 0.63 1 d . . P A 1
C47A C 1.2555(3) 0.6020(2) 0.92002(18) 0.0223(5) Uani 0.63 1 d . U P A 1
C48A C 1.1683(4) 0.6850(4) 0.9682(2) 0.0278(8) Uani 0.63 1 d . . P A 1
C49A C 1.1897(4) 0.7709(3) 0.9555(2) 0.0303(8) Uani 0.63 1 d . . P A 1
C50A C 1.0853(5) 0.8543(3) 0.9584(3) 0.0331(8) Uani 0.63 1 d . U P A 1
C51A C 0.9614(5) 0.8472(4) 0.9654(3) 0.0346(11) Uani 0.63 1 d . . P A 1
C52A C 0.8785(4) 0.9156(3) 0.9221(2) 0.0338(8) Uani 0.63 1 d . . P A 1
C53A C 0.9271(4) 0.9834(3) 0.8774(3) 0.0303(7) Uani 0.63 1 d . . P A 1
C54A C 0.8910(16) 1.0211(15) 0.8022(13) 0.0314(19) Uani 0.63 1 d . . P A 1
C55A C 0.7968(3) 0.9929(2) 0.7762(2) 0.0266(6) Uani 0.63 1 d . U P A 1
C56A C 0.8066(16) 0.9736(10) 0.6885(7) 0.0260(9) Uani 0.63 1 d . U P A 1
C57A C 0.7364(3) 0.9074(2) 0.6857(2) 0.0250(6) Uani 0.63 1 d . U P A 1
C58A C 0.7695(5) 0.8456(4) 0.6178(4) 0.0316(8) Uani 0.63 1 d . U P A 1
C59A C 0.7598(4) 0.7513(4) 0.6317(3) 0.0367(7) Uani 0.63 1 d . U P A 1
C60A C 0.8594(5) 0.6921(4) 0.5654(4) 0.0352(10) Uani 0.63 1 d . U P A 1
C61A C 0.9285(5) 0.6004(3) 0.5836(4) 0.0403(9) Uani 0.63 1 d . U P A 1
C62A C 0.8812(3) 0.56432(19) 0.6610(2) 0.0423(6) Uani 0.63 1 d . U P A 1
C63A C 0.9586(4) 0.5017(3) 0.7040(4) 0.0377(9) Uani 0.63 1 d . U P A 1
C64A C 1.0929(6) 0.4656(4) 0.6689(5) 0.0305(12) Uani 0.63 1 d . . P A 1
C65A C 1.1684(5) 0.4376(2) 0.7257(3) 0.0251(8) Uani 0.63 1 d . . P A 1
C66A C 1.1157(5) 0.4576(2) 0.8155(3) 0.0261(7) Uani 0.63 1 d . . P A 1
C67A C 0.9861(6) 0.5032(4) 0.8490(4) 0.0304(10) Uani 0.63 1 d . . P A 1
C68A C 0.9523(5) 0.5682(4) 0.9197(4) 0.0278(10) Uani 0.63 1 d . . P A 1
C69A C 1.0488(5) 0.5859(4) 0.9516(4) 0.0245(10) Uani 0.63 1 d . . P A 1
C70A C 1.0429(4) 0.6772(4) 0.9841(2) 0.0299(8) Uani 0.63 1 d . . P A 1
C71A C 0.9410(4) 0.7549(3) 0.9809(2) 0.0336(8) Uani 0.63 1 d . . P A 1
C72A C 0.8356(6) 0.7355(5) 0.9547(2) 0.0318(9) Uani 0.63 1 d . . P A 1
C73A C 0.7575(4) 0.8024(4) 0.9132(3) 0.0356(9) Uani 0.63 1 d . . P A 1
C74A C 0.7756(4) 0.8911(3) 0.8949(2) 0.0278(7) Uani 0.63 1 d . . P A 1
C75A C 0.7330(4) 0.9308(3) 0.8257(3) 0.0259(8) Uani 0.63 1 d . . P A 1
C76A C 0.6929(3) 0.8798(3) 0.7676(3) 0.0252(6) Uani 0.63 1 d . . P A 1
C77A C 0.6865(4) 0.7870(4) 0.7815(4) 0.0321(9) Uani 0.63 1 d . . P A 1
C78A C 0.7239(3) 0.7213(3) 0.7093(3) 0.0343(7) Uani 0.63 1 d . U P A 1
C79A C 0.7746(4) 0.6240(3) 0.7246(4) 0.0383(9) Uani 0.63 1 d . U P A 1
C80A C 0.7917(3) 0.5893(2) 0.8046(2) 0.0451(7) Uani 0.63 1 d . . P A 1
C81A C 0.9043(4) 0.5162(3) 0.7911(4) 0.0373(9) Uani 0.63 1 d . . P A 1
C82A C 0.7507(4) 0.6536(3) 0.8764(3) 0.0379(9) Uani 0.63 1 d . . P A 1
C83A C 0.8361(3) 0.6451(3) 0.9298(3) 0.0340(8) Uani 0.63 1 d . . P A 1
C84A C 0.7058(5) 0.7514(4) 0.8596(5) 0.0336(12) Uani 0.63 1 d . . P A 1
C1B C 0.9568(7) 0.6748(6) 0.9934(4) 0.0404(17) Uani 0.37 1 d . . P A 2
C2B C 0.8393(12) 0.7309(9) 0.9787(5) 0.0318(9) Uani 0.37 1 d . U P A 2
C3B C 0.7821(6) 0.6943(5) 0.9212(5) 0.0372(17) Uani 0.37 1 d . . P A 2
C4B C 0.8308(5) 0.6030(5) 0.8808(5) 0.0339(15) Uani 0.37 1 d . . P A 2
C5B C 0.9526(9) 0.5446(7) 0.8934(7) 0.0279(18) Uani 0.37 1 d . . P A 2
C6B C 1.0087(11) 0.5845(10) 0.9471(9) 0.035(3) Uani 0.37 1 d . . P A 2
C7B C 1.1461(7) 0.5672(6) 0.9256(5) 0.0222(13) Uani 0.37 1 d . . P A 2
C8B C 1.1788(7) 0.6471(6) 0.9513(4) 0.0279(13) Uani 0.37 1 d . . P A 2
C9B C 1.0618(10) 0.7162(8) 0.9913(4) 0.0409(19) Uani 0.37 1 d . . P A 2
C10B C 1.0443(8) 0.8148(6) 0.9811(4) 0.0348(15) Uani 0.37 1 d . . P A 2
C11B C 0.9236(10) 0.8726(7) 0.9656(6) 0.0373(18) Uani 0.37 1 d . U P A 2
C12B C 0.8267(7) 0.8282(5) 0.9606(4) 0.0374(13) Uani 0.37 1 d . U P A 2
C13B C 0.7563(7) 0.8510(7) 0.8985(5) 0.0355(13) Uani 0.37 1 d . U P A 2
C14B C 0.7277(8) 0.7694(7) 0.8735(7) 0.0321(17) Uani 0.37 1 d . U P A 2
C15B C 0.7079(8) 0.7596(7) 0.7959(8) 0.0380(15) Uani 0.37 1 d . U P A 2
C16B C 0.7359(6) 0.6692(6) 0.7639(7) 0.0414(15) Uani 0.37 1 d . U P A 2
C17B C 0.7917(3) 0.5893(2) 0.8046(2) 0.0451(7) Uani 0.37 1 d . . P A 2
C18B C 0.8883(7) 0.5241(5) 0.7405(7) 0.0398(13) Uani 0.37 1 d . U P A 2
C19B C 0.9995(6) 0.4703(4) 0.7559(5) 0.0322(14) Uani 0.37 1 d . . P A 2
C20B C 1.0346(9) 0.4783(6) 0.8325(6) 0.0282(15) Uani 0.37 1 d . . P A 2
C21B C 1.1728(8) 0.4564(4) 0.8172(4) 0.0218(11) Uani 0.37 1 d . . P A 2
C22B C 1.2284(6) 0.5041(5) 0.8609(4) 0.0171(9) Uani 0.37 1 d . . P A 2
C23B C 1.3576(5) 0.5158(3) 0.8276(3) 0.0194(8) Uani 0.37 1 d . U P A 2
C24B C 1.3751(11) 0.6097(11) 0.8437(7) 0.0213(6) Uani 0.37 1 d . U P A 2
C25B C 1.2867(6) 0.6727(4) 0.9092(4) 0.0254(9) Uani 0.37 1 d . U P A 2
C26B C 1.2723(16) 0.7686(14) 0.9155(10) 0.034(3) Uani 0.37 1 d . . P A 2
C27B C 1.1585(8) 0.8373(5) 0.9469(5) 0.0359(11) Uani 0.37 1 d . U P A 2
C28B C 1.1600(11) 0.9193(10) 0.8934(9) 0.0342(12) Uani 0.37 1 d . U P A 2
C29B C 1.0428(15) 0.9726(10) 0.8837(8) 0.0360(10) Uani 0.37 1 d . U P A 2
C30B C 0.9265(8) 0.9515(5) 0.9173(5) 0.0329(14) Uani 0.37 1 d . . P A 2
C31B C 0.8432(6) 0.9799(4) 0.8598(4) 0.0299(6) Uani 0.37 1 d . . P A 2
C32B C 0.7663(8) 0.9248(6) 0.8461(5) 0.0314(15) Uani 0.37 1 d . U P A 2
C33B C 0.7420(6) 0.9185(4) 0.7627(4) 0.0310(12) Uani 0.37 1 d D U P A 2
C34B C 0.7122(5) 0.8347(5) 0.7368(6) 0.0350(13) Uani 0.37 1 d . U P A 2
C35B C 0.7454(7) 0.8094(6) 0.6505(6) 0.0359(10) Uani 0.37 1 d . U P A 2
C36B C 0.7856(8) 0.7149(6) 0.6196(6) 0.0379(10) Uani 0.37 1 d . U P A 2
C37B C 0.7828(7) 0.6441(5) 0.6748(7) 0.0391(10) Uani 0.37 1 d . U P A 2
C38B C 0.8812(3) 0.56432(19) 0.6610(2) 0.0423(6) Uani 0.37 1 d . U P A 2
C39B C 0.9933(7) 0.5462(5) 0.5965(6) 0.0390(14) Uani 0.37 1 d D U P A 2
C40B C 1.1127(15) 0.4876(11) 0.6129(9) 0.036(3) Uani 0.37 1 d D . P A 2
C41B C 1.1144(9) 0.4467(6) 0.6915(8) 0.0287(19) Uani 0.37 1 d . . P A 2
C42B C 1.2202(8) 0.4318(4) 0.7275(4) 0.0194(11) Uani 0.37 1 d . . P A 2
C43B C 1.3328(9) 0.4469(5) 0.6820(6) 0.0205(14) Uani 0.37 1 d . . P A 2
C44B C 1.4225(5) 0.4736(4) 0.7223(3) 0.0181(8) Uani 0.37 1 d . . P A 2
C45B C 1.4669(5) 0.5407(4) 0.6660(5) 0.0213(10) Uani 0.37 1 d . . P A 2
C46B C 1.4879(5) 0.6205(6) 0.6926(4) 0.0225(11) Uani 0.37 1 d . . P A 2
C47B C 1.4505(5) 0.6513(4) 0.7781(4) 0.0207(8) Uani 0.37 1 d . U P A 2
C48B C 1.4300(8) 0.7499(6) 0.7795(7) 0.0282(8) Uani 0.37 1 d . . P A 2
C49B C 1.3472(7) 0.8083(4) 0.8435(6) 0.0363(17) Uani 0.37 1 d . . P A 2
C50B C 1.2681(8) 0.8968(6) 0.8299(7) 0.0329(11) Uani 0.37 1 d . U P A 2
C51B C 1.2657(7) 0.9268(5) 0.7482(6) 0.0362(18) Uani 0.37 1 d . . P A 2
C52B C 1.1461(8) 0.9851(4) 0.7334(6) 0.0334(14) Uani 0.37 1 d . . P A 2
C53B C 1.0341(7) 1.0096(4) 0.8039(5) 0.0260(11) Uani 0.37 1 d . . P A 2
C54B C 0.912(3) 1.015(3) 0.790(2) 0.0314(19) Uani 0.37 1 d . . P A 2
C55B C 0.8886(6) 1.0163(4) 0.7154(4) 0.0285(11) Uani 0.37 1 d . U P A 2
C56B C 0.802(3) 0.9673(18) 0.6991(14) 0.0260(9) Uani 0.37 1 d D U P A 2
C57B C 0.8402(6) 0.9368(4) 0.6154(4) 0.0299(11) Uani 0.37 1 d . U P A 2
C58B C 0.8140(9) 0.8588(5) 0.5916(7) 0.0305(15) Uani 0.37 1 d . . P A 2
C59B C 0.9046(10) 0.7927(7) 0.5289(6) 0.042(2) Uani 0.37 1 d . . P A 2
C60B C 0.8950(9) 0.7010(9) 0.5480(8) 0.0368(15) Uani 0.37 1 d . U P A 2
C61B C 0.9932(9) 0.6192(5) 0.5383(6) 0.043(2) Uani 0.37 1 d . . P A 2
C62B C 1.1159(3) 0.6264(2) 0.49138(16) 0.0441(7) Uani 0.37 1 d . . P A 2
C63B C 1.2272(8) 0.5766(6) 0.5081(4) 0.0408(19) Uani 0.37 1 d . . P A 2
C64B C 1.2270(11) 0.5047(6) 0.5671(6) 0.031(2) Uani 0.37 1 d . . P A 2
C65B C 1.3351(6) 0.4840(4) 0.6039(5) 0.0206(11) Uani 0.37 1 d . . P A 2
C66B C 1.4214(6) 0.5427(4) 0.5917(5) 0.0234(11) Uani 0.37 1 d . . P A 2
C67B C 1.4098(8) 0.6191(8) 0.5410(6) 0.036(2) Uani 0.37 1 d . . P A 2
C68B C 1.4431(9) 0.7011(8) 0.5697(7) 0.0290(19) Uani 0.37 1 d . . P A 2
C69B C 1.4764(9) 0.7005(8) 0.6438(7) 0.0281(18) Uani 0.37 1 d . . P A 2
C70B C 1.4405(6) 0.7805(6) 0.6964(6) 0.0337(16) Uani 0.37 1 d . . P A 2
C71B C 1.3600(5) 0.8655(4) 0.6807(5) 0.0348(15) Uani 0.37 1 d D . P A 2
C72B C 1.3271(12) 0.8683(11) 0.6019(9) 0.042(3) Uani 0.37 1 d D U P A 2
C73B C 1.2139(7) 0.9245(5) 0.5838(5) 0.0325(13) Uani 0.37 1 d . U P A 2
C74B C 1.1160(8) 0.9851(5) 0.6525(5) 0.0299(13) Uani 0.37 1 d . U P A 2
C75B C 0.9921(11) 1.0043(11) 0.6445(9) 0.025(2) Uani 0.37 1 d . . P A 2
C76B C 0.9592(7) 0.9523(4) 0.5801(4) 0.0281(12) Uani 0.37 1 d . . P A 2
C77B C 1.0523(13) 0.8860(9) 0.5189(8) 0.036(3) Uani 0.37 1 d . . P A 2
C78B C 1.0227(7) 0.8049(5) 0.4956(4) 0.0352(15) Uani 0.37 1 d . . P A 2
C79B C 1.1291(13) 0.7214(7) 0.4683(4) 0.050(3) Uani 0.37 1 d . . P A 2
C80B C 1.2578(3) 0.7175(2) 0.46831(17) 0.0453(7) Uani 0.37 1 d . . P A 2
C81B C 1.3179(9) 0.6295(5) 0.4909(4) 0.0399(18) Uani 0.37 1 d . . P A 2
C82B C 1.2872(9) 0.7990(5) 0.4866(4) 0.046(2) Uani 0.37 1 d D . P A 2
C83B C 1.3731(6) 0.7902(5) 0.5407(4) 0.0344(16) Uani 0.37 1 d D . P A 2
C84B C 1.1785(18) 0.8818(11) 0.5189(8) 0.041(3) Uani 0.37 1 d D U P A 2
C85 C 1.46510(17) 0.43245(12) 0.80014(11) 0.0172(3) Uani 1 1 d . . . . .
C86A C 1.5722(3) 0.37093(19) 0.73665(18) 0.0172(5) Uani 0.63 1 d . . P A 1
H86A H 1.5621 0.3881 0.6792 0.021 Uiso 0.63 1 calc R U P A 1
C87A C 1.4788(3) 0.4077(2) 0.89066(19) 0.0212(5) Uani 0.63 1 d . . P A 1
H87A H 1.4063 0.4493 0.9322 0.025 Uiso 0.63 1 calc R U P A 1
C88A C 1.6993(4) 0.3796(6) 0.7465(4) 0.0210(18) Uani 0.63 1 d . . P A 1
H88A H 1.7057 0.4433 0.7333 0.025 Uiso 0.63 1 calc R U P A 1
H88B H 1.7685 0.3349 0.7065 0.025 Uiso 0.63 1 calc R U P A 1
C89A C 1.5724(16) 0.2690(11) 0.7488(10) 0.0230(16) Uani 0.63 1 d . . P A 1
H89A H 1.6414 0.2281 0.7057 0.028 Uiso 0.63 1 calc R U P A 1
H89B H 1.4909 0.2605 0.7429 0.028 Uiso 0.63 1 calc R U P A 1
C90A C 1.605(2) 0.4224(16) 0.9015(12) 0.0245(15) Uani 0.63 1 d . . P A 1
H90A H 1.6033 0.4887 0.8947 0.029 Uiso 0.63 1 calc R U P A 1
H90B H 1.6162 0.4057 0.9581 0.029 Uiso 0.63 1 calc R U P A 1
C91A C 1.4774(12) 0.3054(9) 0.9024(8) 0.043(3) Uani 0.63 1 d . . P A 1
H91A H 1.3970 0.2970 0.8940 0.052 Uiso 0.63 1 calc R U P A 1
H91B H 1.4841 0.2880 0.9598 0.052 Uiso 0.63 1 calc R U P A 1
C92A C 1.7144(3) 0.3602(2) 0.8350(2) 0.0242(6) Uani 0.63 1 d . . P A 1
H92A H 1.7962 0.3702 0.8406 0.029 Uiso 0.63 1 calc R U P A 1
C93A C 1.5922(3) 0.2423(2) 0.8371(2) 0.0267(6) Uani 0.63 1 d . . P A 1
H93A H 1.5929 0.1755 0.8448 0.032 Uiso 0.63 1 calc R U P A 1
C94A C 1.718(2) 0.2555(17) 0.8500(14) 0.0295(19) Uani 0.63 1 d . . P A 1
H94A H 1.7905 0.2138 0.8101 0.035 Uiso 0.63 1 calc R U P A 1
H94B H 1.7260 0.2403 0.9075 0.035 Uiso 0.63 1 calc R U P A 1
C86B C 1.6007(5) 0.4400(3) 0.8034(3) 0.0195(9) Uani 0.37 1 d . . P A 2
H86B H 1.6036 0.5052 0.7903 0.023 Uiso 0.37 1 calc R U P A 2
C87B C 1.4569(5) 0.3345(3) 0.8178(3) 0.0180(8) Uani 0.37 1 d . . P A 2
H87B H 1.3733 0.3276 0.8127 0.022 Uiso 0.37 1 calc R U P A 2
C88B C 1.609(4) 0.426(3) 0.892(2) 0.0245(15) Uani 0.37 1 d . . P A 2
H88C H 1.5409 0.4747 0.9288 0.029 Uiso 0.37 1 calc R U P A 2
H88D H 1.6916 0.4333 0.8982 0.029 Uiso 0.37 1 calc R U P A 2
C89B C 1.7014(19) 0.3796(13) 0.7479(14) 0.052(6) Uani 0.37 1 d . . P A 2
H89C H 1.7827 0.3869 0.7554 0.062 Uiso 0.37 1 calc R U P A 2
H89D H 1.6961 0.3932 0.6896 0.062 Uiso 0.37 1 calc R U P A 2
C90B C 1.4741(11) 0.3161(13) 0.9064(10) 0.018(2) Uani 0.37 1 d . . P A 2
H90C H 1.4035 0.3598 0.9464 0.022 Uiso 0.37 1 calc R U P A 2
H90D H 1.4701 0.2519 0.9196 0.022 Uiso 0.37 1 calc R U P A 2
C91B C 1.567(3) 0.261(2) 0.760(2) 0.0230(16) Uani 0.37 1 d . . P A 2
H91C H 1.5592 0.1978 0.7751 0.028 Uiso 0.37 1 calc R U P A 2
H91D H 1.5605 0.2694 0.7017 0.028 Uiso 0.37 1 calc R U P A 2
C92B C 1.5978(5) 0.3274(4) 0.9178(3) 0.0259(11) Uani 0.37 1 d . . P A 2
H92B H 1.6068 0.3160 0.9763 0.031 Uiso 0.37 1 calc R U P A 2
C93B C 1.6929(5) 0.2682(4) 0.7680(3) 0.0211(9) Uani 0.37 1 d . . P A 2
H93B H 1.7631 0.2216 0.7291 0.025 Uiso 0.37 1 calc R U P A 2
C94B C 1.702(4) 0.255(3) 0.854(3) 0.0295(19) Uani 0.37 1 d . . P A 2
H94C H 1.7865 0.2594 0.8584 0.035 Uiso 0.37 1 calc R U P A 2
H94D H 1.6969 0.1916 0.8687 0.035 Uiso 0.37 1 calc R U P A 2
Sc1 Sc 0.92202(6) 0.67252(5) 0.78865(4) 0.01886(14) Uani 0.53 1 d . . P . .
Sc2 Sc 1.24399(6) 0.78847(5) 0.67180(4) 0.01875(14) Uani 0.53 1 d . . P . .
Sc3 Sc 1.18426(13) 0.74410(8) 0.59816(7) 0.0189(2) Uani 0.31 1 d . . P A .
Sc4 Sc 0.98819(12) 0.71634(8) 0.86239(7) 0.0181(2) Uani 0.31 1 d . . P A .
Sc5 Sc 0.9978(5) 0.6462(4) 0.6715(4) 0.0384(11) Uani 0.1 1 d . . P A .
Sc6 Sc 1.1711(5) 0.8165(3) 0.8026(4) 0.0375(11) Uani 0.1 1 d . . P A .
Sc7 Sc 1.2401(11) 0.7450(9) 0.6172(6) 0.048(2) Uani 0.06 1 d . . P A .
Sc8 Sc 0.9327(11) 0.7244(8) 0.8362(7) 0.047(2) Uani 0.06 1 d . . P A .
C95A C 1.0460(4) 0.7604(4) 0.7218(4) 0.0376(13) Uani 0.69 1 d . . P A 3
C96A C 1.1240(4) 0.6997(4) 0.7398(4) 0.0362(10) Uani 0.69 1 d . . P A 3
C95B C 1.0984(18) 0.7418(16) 0.7552(9) 0.063(4) Uani 0.31 1 d . . P A 4
C96B C 1.0636(18) 0.7255(15) 0.7049(10) 0.058(5) Uani 0.31 1 d . . P A 4
Cl1 Cl 0.09170(11) 0.23597(7) 0.79439(9) 0.0378(3) Uani 0.69 1 d . . P B 1
Cl2 Cl 0.32821(17) 0.11616(11) 0.85552(8) 0.0413(3) Uani 0.69 1 d . . P B 1
C97 C 0.2320(6) 0.1835(4) 0.7262(2) 0.0219(7) Uani 0.69 1 d . . P B 1
C98 C 0.3377(3) 0.1295(2) 0.74983(19) 0.0245(5) Uani 0.69 1 d . . P B 1
C99 C 0.4478(8) 0.0824(4) 0.6935(6) 0.0297(9) Uani 0.69 1 d . . P B 1
H99 H 0.5161 0.0428 0.7127 0.036 Uiso 0.69 1 calc R U P B 1
C100 C 0.4580(4) 0.0935(3) 0.6072(3) 0.0344(7) Uani 0.69 1 d . . P B 1
H100 H 0.5335 0.0627 0.5675 0.041 Uiso 0.69 1 calc R U P B 1
C101 C 0.3526(10) 0.1521(6) 0.5810(4) 0.0418(14) Uani 0.69 1 d . . P B 1
H101 H 0.3580 0.1615 0.5233 0.050 Uiso 0.69 1 calc R U P B 1
C102 C 0.2433(4) 0.1950(2) 0.6388(2) 0.0298(6) Uani 0.69 1 d . . P B 1
H102 H 0.1735 0.2332 0.6202 0.036 Uiso 0.69 1 calc R U P B 1
Cl3 Cl 0.0899(4) 0.2363(2) 0.6860(3) 0.0531(8) Uani 0.23 1 d . . P C 2
Cl4 Cl 0.3554(10) 0.1374(8) 0.5562(5) 0.070(2) Uani 0.23 1 d . . P C 2
C103 C 0.234(2) 0.1862(16) 0.7068(10) 0.0219(7) Uani 0.23 1 d . . P C 2
C104 C 0.3354(15) 0.1427(13) 0.6625(8) 0.052(4) Uani 0.23 1 d . . P C 2
C105 C 0.443(3) 0.0997(17) 0.685(2) 0.0297(9) Uani 0.23 1 d . . P C 2
H105 H 0.5220 0.0830 0.6453 0.036 Uiso 0.23 1 calc R U P C 2
C106 C 0.4363(17) 0.0777(12) 0.7789(14) 0.063(5) Uani 0.23 1 d . . P C 2
H106 H 0.4996 0.0346 0.8001 0.076 Uiso 0.23 1 calc R U P C 2
C107 C 0.3067(15) 0.1392(10) 0.8313(11) 0.046(2) Uani 0.23 1 d . . P C 2
H107 H 0.2972 0.1407 0.8902 0.055 Uiso 0.23 1 calc R U P C 2
C108 C 0.2197(15) 0.1837(10) 0.8079(9) 0.046(2) Uani 0.23 1 d . . P C 2
H108 H 0.1437 0.2170 0.8459 0.055 Uiso 0.23 1 calc R U P C 2
C110 C 0.424(3) 0.118(2) 0.594(3) 0.0344(7) Uani 0.08 1 d D U P D 3
S3 S 0.5314(14) 0.0421(10) 0.6158(10) 0.067(3) Uani 0.08 1 d D U P D 3
S4 S 0.3328(15) 0.2055(17) 0.5675(14) 0.085(5) Uani 0.08 1 d D U P D 3
C111 C 0.2612(9) 0.1594(6) 0.8186(5) 0.046(2) Uani 0.08 1 d G U P E 3
S5 S 0.3778(9) 0.0913(7) 0.8373(5) 0.0263(17) Uani 0.08 1 d G U P E 3
S6 S 0.1446(11) 0.2276(9) 0.7999(8) 0.052(3) Uani 0.08 1 d G U P E 3
C109 C 0.5000 1.0000 1.0000 0.0265(6) Uani 1 2 d S . P . .
S1 S 0.43787(6) 0.92290(5) 0.98464(4) 0.02932(14) Uani 0.93 1 d . . P F 1
S2 S 0.4285(16) 0.9627(13) 0.9506(11) 0.064(3) Uiso 0.07 1 d . . P F 2

loop_
_atom_site_aniso_label
_atom_site_aniso_U_11
_atom_site_aniso_U_22
_atom_site_aniso_U_33
_atom_site_aniso_U_23
_atom_site_aniso_U_13
_atom_site_aniso_U_12
C1A 0.0176(14) 0.0298(17) 0.061(3) 0.0245(17) -0.0072(15) -0.0125(12)
C2A 0.019(3) 0.040(3) 0.060(4) 0.034(2) 0.000(2) -0.010(2)
C3A 0.0255(17) 0.050(2) 0.044(2) 0.033(2) 0.0081(16) -0.0018(17)
C4A 0.0234(16) 0.048(2) 0.0230(16) 0.0169(16) 0.0089(13) 0.0064(16)
C5A 0.0150(18) 0.035(4) 0.021(2) 0.0114(19) 0.0054(14) 0.0038(17)
C6A 0.0089(15) 0.034(2) 0.035(3) 0.019(3) 0.002(2) -0.0040(13)
C7A 0.0103(13) 0.0175(15) 0.0380(19) 0.0115(16) -0.0037(11) -0.0018(12)
C8A 0.0146(9) 0.021(2) 0.056(3) 0.0008(17) -0.0183(15) -0.0075(15)
C9A 0.0176(17) 0.0217(18) 0.090(4) 0.012(2) -0.023(2) -0.0124(15)
C10A 0.0297(17) 0.0173(14) 0.067(3) 0.0048(17) -0.026(2) -0.0143(13)
C11A 0.030(2) 0.0168(16) 0.077(3) 0.0143(18) -0.032(2) -0.0143(15)
C12A 0.0300(18) 0.0257(17) 0.071(3) 0.0220(18) -0.0084(19) -0.0154(14)
C13A 0.025(2) 0.028(2) 0.058(3) 0.025(2) -0.007(2) -0.0079(17)
C14A 0.026(2) 0.041(4) 0.035(4) 0.025(3) 0.001(3) -0.005(2)
C15A 0.036(4) 0.062(5) 0.025(2) 0.025(3) -0.003(2) 0.003(3)
C16A 0.034(2) 0.063(3) 0.0154(15) 0.0107(18) -0.0026(13) 0.015(2)
C17A 0.0381(13) 0.0512(16) 0.0259(11) 0.0072(10) 0.0014(9) 0.0137(12)
C18A 0.033(2) 0.052(3) 0.0144(14) -0.0019(16) -0.0050(14) 0.0127(18)
C19A 0.0309(17) 0.042(2) 0.0137(12) -0.0072(12) -0.0030(11) 0.0163(15)
C20A 0.0205(16) 0.032(2) 0.017(2) -0.0003(19) 0.0027(13) 0.0122(18)
C21A 0.0157(13) 0.0222(14) 0.0147(14) -0.0002(13) -0.0014(12) 0.0062(10)
C22A 0.0112(11) 0.0133(12) 0.0173(13) 0.0016(11) 0.0003(9) 0.0025(10)
C23A 0.0172(10) 0.0131(10) 0.0174(10) 0.0013(8) -0.0043(8) -0.0018(8)
C24A 0.0213(14) 0.0187(7) 0.0244(14) -0.0020(11) -0.0131(10) 0.0000(11)
C25A 0.0205(11) 0.0215(12) 0.0326(13) -0.0055(10) -0.0166(10) -0.0027(9)
C26A 0.026(3) 0.0180(19) 0.039(4) -0.007(3) -0.025(3) -0.003(2)
C27A 0.0417(16) 0.0226(15) 0.047(2) -0.0060(14) -0.0263(17) -0.0098(13)
C28A 0.042(2) 0.0233(13) 0.041(2) -0.0139(14) -0.0236(16) -0.0036(16)
C29A 0.0443(19) 0.0171(16) 0.048(3) -0.0120(17) -0.0216(19) -0.0006(13)
C30A 0.044(3) 0.0119(14) 0.057(3) 0.0004(16) -0.024(2) -0.0096(16)
C31A 0.0281(13) 0.0126(10) 0.0440(17) 0.0005(10) -0.0088(12) 0.0024(9)
C32A 0.032(4) 0.015(2) 0.054(3) 0.0159(19) -0.016(3) 0.002(2)
C33A 0.0231(14) 0.0223(14) 0.0349(19) 0.0113(13) -0.0096(13) 0.0017(11)
C34A 0.035(2) 0.036(2) 0.0207(14) 0.0081(14) -0.0100(14) 0.0087(15)
C35A 0.031(2) 0.045(3) 0.0240(17) -0.0023(16) -0.0158(17) 0.0136(17)
C36A 0.037(2) 0.046(3) 0.0277(18) -0.010(2) -0.0206(16) 0.005(2)
C37A 0.039(2) 0.060(3) 0.0251(18) -0.0096(17) -0.0196(17) 0.011(2)
C38A 0.0469(15) 0.0519(16) 0.0253(10) -0.0109(10) -0.0216(10) 0.0111(12)
C39A 0.041(2) 0.0334(18) 0.039(2) -0.0215(16) -0.0254(18) 0.0030(16)
C40A 0.034(4) 0.028(3) 0.037(4) -0.022(3) -0.020(3) 0.005(3)
C41A 0.032(2) 0.024(2) 0.0211(18) -0.0165(14) -0.009(2) 0.0101(18)
C42A 0.0246(16) 0.0197(15) 0.016(2) -0.0074(15) -0.0063(17) 0.0063(12)
C43A 0.020(3) 0.0126(14) 0.028(2) -0.0064(14) -0.0087(15) -0.0001(13)
C44A 0.0159(11) 0.0179(11) 0.0196(12) 0.0008(9) -0.0025(9) -0.0031(9)
C45A 0.0164(14) 0.0140(16) 0.0292(17) 0.0074(13) -0.0037(13) -0.0044(12)
C46A 0.019(2) 0.023(2) 0.0190(16) 0.0106(16) 0.0005(15) 0.0037(14)
C47A 0.0264(13) 0.0224(12) 0.0144(10) 0.0011(9) -0.0100(10) 0.0038(10)
C48A 0.0304(17) 0.034(2) 0.0120(14) -0.0050(14) -0.0089(12) 0.0069(16)
C49A 0.0318(18) 0.0295(17) 0.0262(15) -0.0146(12) -0.0199(15) 0.0092(13)
C50A 0.0409(18) 0.0270(15) 0.0305(16) -0.0147(13) -0.0231(15) 0.0055(15)
C51A 0.036(3) 0.032(2) 0.0227(18) -0.0129(17) -0.0045(18) 0.0113(17)
C52A 0.0313(18) 0.0311(18) 0.0286(17) -0.0189(15) -0.0060(14) 0.0088(16)
C53A 0.040(2) 0.0168(13) 0.0289(17) -0.0101(13) -0.0131(15) 0.0056(13)
C54A 0.032(6) 0.014(3) 0.041(6) -0.011(3) -0.014(4) 0.010(4)
C55A 0.0236(13) 0.0182(12) 0.0327(15) -0.0024(11) -0.0072(12) 0.0036(10)
C56A 0.0219(12) 0.0192(19) 0.036(3) 0.0061(17) -0.013(2) 0.0016(12)
C57A 0.0166(12) 0.0246(13) 0.0331(15) -0.0001(11) -0.0129(11) 0.0015(10)
C58A 0.0229(17) 0.0318(19) 0.044(2) -0.0028(16) -0.0240(16) 0.0001(15)
C59A 0.0253(14) 0.0340(16) 0.0560(17) -0.0115(15) -0.0278(13) -0.0006(13)
C60A 0.026(2) 0.0370(18) 0.050(2) -0.0148(17) -0.0293(17) -0.0025(17)
C61A 0.0350(18) 0.0379(19) 0.055(2) -0.0168(18) -0.0299(18) -0.0050(16)
C62A 0.0309(10) 0.0317(11) 0.0756(17) -0.0050(11) -0.0318(11) -0.0109(9)
C63A 0.0263(17) 0.0188(14) 0.076(3) -0.0062(16) -0.0224(18) -0.0112(13)
C64A 0.028(2) 0.016(2) 0.053(4) -0.010(2) -0.020(2) -0.0055(19)
C65A 0.022(2) 0.0107(13) 0.046(2) -0.0027(12) -0.015(2) -0.0040(13)
C66A 0.020(2) 0.0133(13) 0.045(2) 0.0094(12) -0.0042(18) -0.0076(15)
C67A 0.022(2) 0.020(2) 0.050(3) 0.013(2) -0.004(2) -0.0118(17)
C68A 0.0198(19) 0.028(3) 0.029(3) 0.0144(19) 0.006(2) -0.0069(19)
C69A 0.027(3) 0.0228(16) 0.0153(15) 0.0112(11) 0.004(2) -0.001(2)
C70A 0.0268(19) 0.041(2) 0.0110(14) 0.0015(15) -0.0001(12) 0.0053(17)
C71A 0.0307(17) 0.0379(19) 0.0177(13) -0.0030(12) 0.0017(12) 0.0083(14)
C72A 0.0243(11) 0.0416(16) 0.016(2) 0.008(2) 0.005(2) 0.0043(11)
C73A 0.0180(15) 0.039(2) 0.034(2) 0.0102(18) 0.0097(13) 0.0030(15)
C74A 0.0226(15) 0.0260(18) 0.0230(16) -0.0030(14) 0.0031(11) 0.0057(13)
C75A 0.0172(17) 0.0279(17) 0.0217(18) -0.0001(13) -0.0004(12) 0.0081(14)
C76A 0.0105(11) 0.0215(15) 0.0417(18) 0.0010(14) -0.0067(11) -0.0007(11)
C77A 0.0081(15) 0.031(2) 0.056(3) 0.0043(18) -0.0062(15) -0.0049(14)
C78A 0.0190(12) 0.0276(14) 0.0642(19) -0.0025(14) -0.0248(13) -0.0065(11)
C79A 0.0237(16) 0.0324(18) 0.070(3) -0.0010(19) -0.0223(18) -0.0165(14)
C80A 0.0274(11) 0.0317(12) 0.078(2) 0.0069(13) -0.0133(12) -0.0110(10)
C81A 0.0241(16) 0.0231(16) 0.071(3) 0.0062(17) -0.0131(18) -0.0150(13)
C82A 0.0178(14) 0.0355(19) 0.055(3) 0.0082(18) 0.0011(15) -0.0079(14)
C83A 0.0185(14) 0.036(2) 0.037(2) 0.0143(16) 0.0082(13) -0.0041(15)
C84A 0.0099(17) 0.034(2) 0.052(3) 0.0020(19) 0.0042(16) -0.0076(14)
C1B 0.035(4) 0.050(4) 0.019(3) 0.007(3) 0.012(2) 0.001(3)
C2B 0.0243(11) 0.0416(16) 0.016(2) 0.008(2) 0.005(2) 0.0043(11)
C3B 0.015(2) 0.033(3) 0.048(4) 0.016(3) 0.016(2) -0.001(2)
C4B 0.016(2) 0.029(3) 0.052(4) 0.019(3) 0.005(2) -0.010(2)
C5B 0.020(3) 0.024(4) 0.032(5) 0.008(3) 0.008(4) -0.007(3)
C6B 0.024(5) 0.044(4) 0.032(4) 0.023(3) 0.002(4) -0.011(5)
C7B 0.020(4) 0.021(3) 0.018(3) 0.010(2) -0.002(3) 0.004(2)
C8B 0.040(4) 0.031(3) 0.009(2) 0.000(2) -0.010(2) 0.000(3)
C9B 0.055(5) 0.049(5) 0.011(2) -0.003(3) -0.005(3) -0.003(4)
C10B 0.047(4) 0.036(3) 0.015(2) -0.012(2) -0.011(2) 0.003(3)
C11B 0.043(4) 0.038(4) 0.016(2) -0.010(3) 0.005(3) 0.002(3)
C12B 0.032(2) 0.038(2) 0.021(2) -0.0021(19) 0.0166(18) 0.006(2)
C13B 0.027(2) 0.025(2) 0.034(3) 0.009(2) 0.015(2) 0.008(2)
C14B 0.011(3) 0.030(3) 0.046(4) 0.009(3) 0.005(2) -0.001(2)
C15B 0.008(2) 0.035(3) 0.068(4) 0.009(3) -0.009(2) -0.002(2)
C16B 0.0095(19) 0.036(3) 0.081(4) 0.007(3) -0.015(2) -0.008(2)
C17B 0.0274(11) 0.0317(12) 0.078(2) 0.0069(13) -0.0133(12) -0.0110(10)
C18B 0.027(3) 0.026(3) 0.078(4) 0.002(3) -0.026(3) -0.015(2)
C19B 0.025(3) 0.014(2) 0.067(4) 0.010(2) -0.021(3) -0.0139(19)
C20B 0.019(4) 0.014(3) 0.052(4) 0.012(3) -0.005(3) -0.007(2)
C21B 0.015(3) 0.014(2) 0.037(3) 0.0096(19) -0.005(3) -0.006(2)
C22B 0.017(2) 0.012(2) 0.022(2) 0.004(2) -0.0050(18) -0.003(2)
C23B 0.0197(16) 0.0169(16) 0.0208(16) -0.0004(14) -0.0080(14) -0.0008(14)
C24B 0.0213(14) 0.0187(7) 0.0244(14) -0.0020(11) -0.0131(10) 0.0000(11)
C25B 0.0282(18) 0.0239(17) 0.0242(17) -0.0033(15) -0.0149(15) -0.0001(16)
C26B 0.039(8) 0.033(6) 0.033(7) -0.017(5) -0.018(5) -0.004(4)
C27B 0.043(2) 0.027(2) 0.038(2) -0.0117(18) -0.026(2) 0.003(2)
C28B 0.043(2) 0.0206(17) 0.043(2) -0.0103(18) -0.026(2) -0.0007(19)
C29B 0.0443(19) 0.0171(16) 0.048(3) -0.0120(17) -0.0216(19) -0.0006(13)
C30B 0.043(4) 0.021(3) 0.028(3) -0.014(3) -0.011(3) 0.006(3)
C31B 0.0281(13) 0.0126(10) 0.0440(17) 0.0005(10) -0.0088(12) 0.0024(9)
C32B 0.022(3) 0.027(3) 0.029(3) 0.001(3) 0.001(2) 0.013(2)
C33B 0.018(2) 0.026(2) 0.041(3) 0.005(2) -0.006(2) 0.006(2)
C34B 0.011(2) 0.030(3) 0.064(4) 0.004(3) -0.013(2) -0.003(2)
C35B 0.0234(18) 0.029(2) 0.061(3) -0.004(2) -0.0282(19) -0.0007(18)
C36B 0.0251(18) 0.035(2) 0.060(2) -0.0080(19) -0.0285(17) -0.0029(17)
C37B 0.0247(18) 0.035(2) 0.068(2) -0.004(2) -0.0285(19) -0.0108(17)
C38B 0.0309(10) 0.0317(11) 0.0756(17) -0.0050(11) -0.0318(11) -0.0109(9)
C39B 0.039(3) 0.027(2) 0.063(3) -0.012(2) -0.036(3) -0.006(2)
C40B 0.038(7) 0.028(4) 0.048(10) -0.015(6) -0.028(6) -0.003(4)
C41B 0.028(5) 0.011(3) 0.052(5) -0.003(3) -0.020(4) -0.003(3)
C42B 0.016(3) 0.009(2) 0.036(3) -0.0006(17) -0.014(3) -0.002(2)
C43B 0.017(4) 0.017(3) 0.026(5) -0.002(3) -0.009(3) 0.001(2)
C44B 0.0167(19) 0.020(2) 0.019(2) 0.0065(16) -0.0051(16) -0.0071(16)
C45B 0.010(2) 0.019(2) 0.029(3) 0.007(2) 0.001(2) 0.0002(18)
C46B 0.009(2) 0.025(3) 0.033(3) 0.008(3) -0.0036(18) -0.005(2)
C47B 0.0142(15) 0.0187(16) 0.0333(19) 0.0018(15) -0.0119(14) -0.0060(13)
C48B 0.0146(9) 0.021(2) 0.056(3) 0.0008(17) -0.0183(15) -0.0075(15)
C49B 0.038(3) 0.020(2) 0.069(5) 0.001(3) -0.041(4) -0.013(2)
C50B 0.038(2) 0.026(2) 0.044(3) -0.003(2) -0.023(2) -0.013(2)
C51B 0.032(3) 0.012(2) 0.078(5) 0.014(3) -0.039(4) -0.007(2)
C52B 0.041(4) 0.011(2) 0.056(5) 0.004(3) -0.025(4) -0.010(2)
C53B 0.020(3) 0.010(2) 0.050(4) -0.006(2) -0.012(3) -0.0041(18)
C54B 0.032(6) 0.014(3) 0.041(6) -0.011(3) -0.014(4) 0.010(4)
C55B 0.027(2) 0.0126(18) 0.041(3) -0.0013(18) -0.013(2) 0.0065(17)
C56B 0.0219(12) 0.0192(19) 0.036(3) 0.0061(17) -0.013(2) 0.0016(12)
C57B 0.031(2) 0.021(2) 0.038(3) 0.0072(19) -0.020(2) 0.0018(19)
C58B 0.018(3) 0.030(3) 0.046(5) 0.002(3) -0.022(3) 0.002(3)
C59B 0.059(5) 0.028(4) 0.042(4) -0.010(3) -0.040(4) 0.008(4)
C60B 0.028(3) 0.038(3) 0.053(3) -0.011(2) -0.032(2) -0.004(3)
C61B 0.052(5) 0.035(3) 0.047(4) -0.018(3) -0.040(4) 0.006(3)
C62B 0.0469(15) 0.0519(16) 0.0253(10) -0.0109(10) -0.0216(10) 0.0111(12)
C63B 0.058(5) 0.034(3) 0.017(3) -0.011(3) -0.017(3) 0.019(3)
C64B 0.039(6) 0.021(3) 0.027(3) -0.012(2) -0.018(5) 0.011(4)
C65B 0.025(3) 0.018(2) 0.014(3) -0.005(2) -0.009(2) 0.0044(19)
C66B 0.022(2) 0.021(3) 0.015(3) 0.000(3) 0.004(2) 0.0079(19)
C67B 0.027(3) 0.032(5) 0.024(4) 0.004(4) 0.013(3) 0.017(4)
C68B 0.018(3) 0.035(5) 0.029(6) 0.005(3) 0.006(3) -0.008(3)
C69B 0.010(3) 0.036(4) 0.035(5) 0.015(4) 0.001(3) -0.008(2)
C70B 0.011(2) 0.024(3) 0.069(5) 0.019(3) -0.012(3) -0.010(2)
C71B 0.018(2) 0.016(2) 0.072(5) 0.015(3) -0.006(3) -0.0110(19)
C72B 0.023(5) 0.030(4) 0.061(5) 0.027(4) 0.010(4) -0.004(4)
C73B 0.030(3) 0.021(2) 0.041(3) 0.024(2) 0.000(3) -0.006(2)
C74B 0.032(3) 0.017(2) 0.036(3) 0.010(2) 0.001(3) -0.007(2)
C75B 0.016(4) 0.015(3) 0.035(5) 0.015(3) 0.002(3) 0.005(3)
C76B 0.038(3) 0.019(3) 0.019(3) 0.005(2) -0.009(2) 0.007(2)
C77B 0.051(8) 0.042(6) 0.020(4) 0.016(4) -0.021(5) -0.012(5)
C78B 0.042(3) 0.040(3) 0.016(2) 0.004(2) -0.015(2) 0.009(3)
C79B 0.091(9) 0.032(4) 0.015(3) -0.002(3) -0.024(4) 0.015(5)
C80B 0.0381(13) 0.0512(16) 0.0259(11) 0.0072(10) 0.0014(9) 0.0137(12)
C81B 0.045(4) 0.039(4) 0.014(2) -0.001(2) 0.005(3) 0.015(3)
C82B 0.060(5) 0.037(3) 0.015(2) 0.007(2) 0.013(3) 0.010(3)
C83B 0.016(2) 0.042(3) 0.029(3) 0.022(3) 0.012(2) 0.002(2)
C84B 0.048(5) 0.034(5) 0.026(5) 0.022(4) 0.001(4) 0.002(4)
C85 0.0183(7) 0.0124(7) 0.0208(8) 0.0020(5) -0.0078(6) -0.0015(5)
C86A 0.0159(11) 0.0145(11) 0.0184(11) 0.0003(9) -0.0032(9) -0.0005(9)
C87A 0.0219(13) 0.0197(12) 0.0171(12) 0.0046(9) -0.0044(10) 0.0017(10)
C88A 0.0063(16) 0.043(5) 0.015(2) 0.007(2) -0.0020(15) -0.0090(19)
C89A 0.0267(18) 0.013(3) 0.028(5) 0.000(2) -0.007(3) -0.0013(16)
C90A 0.0273(17) 0.024(2) 0.020(4) 0.000(3) -0.013(3) 0.0019(12)
C91A 0.048(5) 0.033(4) 0.037(5) 0.021(3) -0.001(3) 0.000(3)
C92A 0.0217(13) 0.0222(13) 0.0272(14) 0.0015(11) -0.0108(11) 0.0006(11)
C93A 0.0276(15) 0.0156(12) 0.0310(16) 0.0067(11) -0.0031(12) 0.0002(11)
C94A 0.024(5) 0.0217(9) 0.036(2) 0.0014(12) -0.012(3) 0.007(3)
C86B 0.0160(19) 0.0159(19) 0.028(2) 0.0027(17) -0.0120(17) -0.0017(15)
C87B 0.0148(18) 0.0137(18) 0.025(2) 0.0051(16) -0.0056(16) -0.0030(15)
C88B 0.0273(17) 0.024(2) 0.020(4) 0.000(3) -0.013(3) 0.0019(12)
C89B 0.074(11) 0.037(10) 0.057(11) 0.011(8) -0.030(8) -0.023(8)
C90B 0.011(3) 0.029(5) 0.017(4) 0.009(3) -0.004(3) -0.008(3)
C91B 0.0267(18) 0.013(3) 0.028(5) 0.000(2) -0.007(3) -0.0013(16)
C92B 0.022(2) 0.030(3) 0.020(2) 0.0049(19) -0.0061(18) 0.0036(19)
C93B 0.0163(19) 0.021(2) 0.023(2) -0.0016(17) -0.0031(16) -0.0004(16)
C94B 0.024(5) 0.0217(9) 0.036(2) 0.0014(12) -0.012(3) 0.007(3)
Sc1 0.0126(3) 0.0191(3) 0.0261(3) 0.0025(2) -0.0015(2) -0.0090(2)
Sc2 0.0120(2) 0.0195(3) 0.0254(3) 0.0091(2) -0.0025(2) -0.0076(2)
Sc3 0.0195(5) 0.0209(5) 0.0098(4) 0.0026(3) -0.0002(4) 0.0020(4)
Sc4 0.0141(5) 0.0192(5) 0.0146(4) 0.0044(4) 0.0041(4) -0.0006(4)
Sc5 0.034(2) 0.038(2) 0.050(3) -0.013(2) -0.018(2) -0.0119(19)
Sc6 0.033(2) 0.0250(19) 0.061(3) -0.008(2) -0.021(2) -0.0099(17)
Sc7 0.041(5) 0.076(7) 0.032(4) 0.024(5) -0.003(4) -0.029(5)
Sc8 0.037(5) 0.058(6) 0.038(5) 0.007(4) 0.010(4) -0.016(4)
C95A 0.0203(15) 0.036(2) 0.052(3) 0.018(2) -0.006(2) -0.0032(18)
C96A 0.0235(16) 0.037(2) 0.045(3) 0.0165(19) -0.0070(17) -0.0046(17)
C95B 0.068(10) 0.084(11) 0.050(7) -0.023(8) -0.025(7) -0.032(10)
C96B 0.063(11) 0.081(12) 0.047(6) -0.019(8) -0.021(6) -0.038(10)
Cl1 0.0406(6) 0.0172(3) 0.0501(6) -0.0026(3) 0.0002(5) -0.0080(4)
Cl2 0.0603(9) 0.0419(7) 0.0312(6) 0.0075(5) -0.0216(6) -0.0213(6)
C97 0.0356(12) 0.0193(10) 0.016(2) 0.0055(18) -0.009(2) -0.0139(9)
C98 0.0362(15) 0.0223(12) 0.0262(13) 0.0078(10) -0.0160(11) -0.0195(11)
C99 0.0319(14) 0.022(3) 0.045(3) 0.015(2) -0.0182(14) -0.017(2)
C100 0.0279(18) 0.039(2) 0.0389(19) 0.0093(15) -0.0028(14) -0.0181(16)
C101 0.054(3) 0.040(3) 0.037(3) 0.009(2) -0.011(3) -0.021(2)
C102 0.0381(17) 0.0279(14) 0.0322(15) 0.0119(12) -0.0193(13) -0.0151(13)
Cl3 0.065(2) 0.0368(14) 0.072(2) 0.0110(14) -0.0391(19) -0.0181(14)
Cl4 0.062(3) 0.107(7) 0.052(4) 0.008(3) -0.005(3) -0.047(4)
C103 0.0356(12) 0.0193(10) 0.016(2) 0.0055(18) -0.009(2) -0.0139(9)
C104 0.056(8) 0.075(10) 0.033(6) -0.007(6) 0.003(5) -0.044(8)
C105 0.0319(14) 0.022(3) 0.045(3) 0.015(2) -0.0182(14) -0.017(2)
C106 0.054(8) 0.048(8) 0.093(13) -0.022(8) -0.005(9) -0.030(7)
C107 0.055(6) 0.042(5) 0.042(5) 0.022(4) -0.031(4) 0.001(4)
C108 0.055(6) 0.042(5) 0.042(5) 0.022(4) -0.031(4) 0.001(4)
C110 0.0279(18) 0.039(2) 0.0389(19) 0.0093(15) -0.0028(14) -0.0181(16)
S3 0.068(7) 0.065(7) 0.069(7) 0.019(6) -0.004(6) -0.034(6)
S4 0.055(7) 0.120(12) 0.086(10) 0.043(11) -0.031(7) -0.027(9)
C111 0.055(6) 0.042(5) 0.042(5) 0.022(4) -0.031(4) 0.001(4)
S5 0.038(4) 0.030(4) 0.013(3) -0.002(3) -0.004(3) -0.016(3)
S6 0.067(8) 0.058(7) 0.034(5) 0.002(4) 0.004(6) -0.035(7)
C109 0.0178(11) 0.0306(14) 0.0263(13) -0.0080(11) -0.0024(9) -0.0008(10)
S1 0.0216(2) 0.0283(3) 0.0349(3) -0.0088(2) -0.0019(2) -0.0051(2)

loop_
_atom_type_symbol
_atom_type_description
_atom_type_scat_dispersion_real
_atom_type_scat_dispersion_imag
_atom_type_scat_source
C C 0.0033 0.0016 'International Tables Vol C Tables 4.2.6.8 and 6.1.1.4'
H H 0.0000 0.0000 'International Tables Vol C Tables 4.2.6.8 and 6.1.1.4'
Sc Sc 0.2519 0.3716 'International Tables Vol C Tables 4.2.6.8 and 6.1.1.4'
S S 0.1246 0.1234 'International Tables Vol C Tables 4.2.6.8 and 6.1.1.4'
Cl Cl 0.1484 0.1585 'International Tables Vol C Tables 4.2.6.8 and 6.1.1.4'

loop_
_geom_angle_atom_site_label_1
_geom_angle_atom_site_label_2
_geom_angle_atom_site_label_3
_geom_angle
_geom_angle_site_symmetry_1
_geom_angle_site_symmetry_3
C2A C1A C9A 120.6(5) . .
C2A C1A C6A 117.0(6) . .
C9A C1A C6A 106.4(4) . .
C2A C1A Sc2 71.0(3) . .
C9A C1A Sc2 79.9(2) . .
C6A C1A Sc2 79.3(3) . .
C2A C1A Sc7 68.3(4) . .
C9A C1A Sc7 101.0(3) . .
C6A C1A Sc7 63.3(4) . .
Sc2 C1A Sc7 23.5(2) . .
C3A C2A C1A 120.2(8) . .
C3A C2A C12A 109.0(6) . .
C1A C2A C12A 114.8(7) . .
C3A C2A Sc2 80.1(4) . .
C1A C2A Sc2 70.9(3) . .
C12A C2A Sc2 78.9(3) . .
C3A C2A Sc7 55.9(4) . .
C1A C2A Sc7 80.3(5) . .
C12A C2A Sc7 96.1(4) . .
Sc2 C2A Sc7 25.9(3) . .
C2A C3A C4A 124.3(6) . .
C2A C3A C14A 107.9(6) . .
C4A C3A C14A 118.8(6) . .
C2A C3A Sc7 92.1(5) . .
C4A C3A Sc7 61.6(4) . .
C14A C3A Sc7 89.4(5) . .
C2A C3A Sc3 108.4(4) . .
C4A C3A Sc3 60.4(2) . .
C14A C3A Sc3 75.6(4) . .
Sc7 C3A Sc3 18.8(3) . .
C2A C3A Sc2 65.6(3) . .
C4A C3A Sc2 86.1(2) . .
C14A C3A Sc2 88.8(4) . .
Sc7 C3A Sc2 28.2(4) . .
Sc3 C3A Sc2 42.73(7) . .
C17A C4A C3A 116.2(3) . .
C17A C4A C5A 120.9(5) . .
C3A C4A C5A 116.7(5) . .
C17A C4A Sc7 92.3(5) . .
C3A C4A Sc7 77.5(5) . .
C5A C4A Sc7 75.5(4) . .
C17A C4A Sc3 71.3(2) . .
C3A C4A Sc3 82.5(2) . .
C5A C4A Sc3 91.6(3) . .
Sc7 C4A Sc3 21.8(4) . .
C17A C4A Sc2 111.0(2) . .
C3A C4A Sc2 62.0(2) . .
C5A C4A Sc2 74.0(3) . .
Sc7 C4A Sc2 20.7(4) . .
Sc3 C4A Sc2 39.82(8) . .
C6A C5A C20A 114.9(4) . .
C6A C5A C4A 119.1(6) . .
C20A C5A C4A 118.9(6) . .
C6A C5A Sc7 86.2(5) . .
C20A C5A Sc7 96.4(5) . .
C4A C5A Sc7 62.0(4) . .
C6A C5A Sc3 101.3(3) . .
C20A C5A Sc3 90.5(3) . .
C4A C5A Sc3 53.5(2) . .
Sc7 C5A Sc3 15.1(3) . .
C6A C5A Sc2 63.1(3) . .
C20A C5A Sc2 108.5(3) . .
C4A C5A Sc2 74.4(3) . .
Sc7 C5A Sc2 23.3(4) . .
Sc3 C5A Sc2 38.27(8) . .
C5A C6A C7A 121.0(5) . .
C5A C6A C1A 122.4(5) . .
C7A C6A C1A 106.8(5) . .
C5A C6A Sc2 85.6(3) . .
C7A C6A Sc2 88.8(3) . .
C1A C6A Sc2 64.1(2) . .
C5A C6A Sc7 59.0(4) . .
C7A C6A Sc7 99.6(4) . .
C1A C6A Sc7 84.6(4) . .
Sc2 C6A Sc7 26.8(3) . .
C8A C7A C22A 120.8(4) . .
C8A C7A C6A 111.1(4) . .
C22A C7A C6A 123.6(4) . .
C8A C7A Sc2 77.0(2) . .
C22A C7A Sc2 110.6(2) . .
C6A C7A Sc2 60.2(2) . .
C7A C8A C25A 122.4(4) . .
C7A C8A C9A 107.1(5) . .
C25A C8A C9A 124.1(5) . .
C7A C8A Sc2 74.3(2) . .
C25A C8A Sc2 108.9(2) . .
C9A C8A Sc2 59.3(2) . .
C7A C8A Sc6 111.8(3) . .
C25A C8A Sc6 69.7(3) . .
C9A C8A Sc6 69.0(3) . .
Sc2 C8A Sc6 44.11(14) . .
C10A C9A C1A 123.3(4) . .
C10A C9A C8A 119.4(5) . .
C1A C9A C8A 108.4(5) . .
C10A C9A Sc2 86.8(2) . .
C1A C9A Sc2 64.0(2) . .
C8A C9A Sc2 89.5(2) . .
C10A C9A Sc6 53.4(2) . .
C1A C9A Sc6 112.3(3) . .
C8A C9A Sc6 80.4(3) . .
Sc2 C9A Sc6 48.82(14) . .
C27A C10A C9A 115.7(4) . .
C27A C10A C11A 121.1(4) . .
C9A C10A C11A 116.4(5) . .
C27A C10A Sc6 62.7(3) . .
C9A C10A Sc6 94.3(3) . .
C11A C10A Sc6 88.0(3) . .
C27A C10A Sc2 110.4(2) . .
C9A C10A Sc2 61.8(2) . .
C11A C10A Sc2 73.4(2) . .
Sc6 C10A Sc2 49.43(18) . .
C12A C11A C30A 116.7(4) . .
C12A C11A C10A 120.1(5) . .
C30A C11A C10A 116.6(5) . .
C12A C11A Sc6 108.4(3) . .
C30A C11A Sc6 80.5(3) . .
C10A C11A Sc6 57.2(2) . .
C12A C11A Sc2 62.4(2) . .
C30A C11A Sc2 109.9(2) . .
C10A C11A Sc2 75.5(2) . .
Sc6 C11A Sc2 47.19(14) . .
C11A C12A C13A 120.0(5) . .
C11A C12A C2A 124.5(5) . .
C13A C12A C2A 106.2(6) . .
C11A C12A Sc2 86.6(2) . .
C13A C12A Sc2 89.1(3) . .
C2A C12A Sc2 64.1(3) . .
C32A C13A C14A 120.8(7) . .
C32A C13A C12A 124.1(7) . .
C14A C13A C12A 108.6(5) . .
C32A C13A Sc2 108.0(4) . .
C14A C13A Sc2 75.2(4) . .
C12A C13A Sc2 60.0(2) . .
C15A C14A C13A 123.0(7) . .
C15A C14A C3A 122.3(8) . .
C13A C14A C3A 107.9(6) . .
C15A C14A Sc3 72.0(5) . .
C13A C14A Sc3 106.5(5) . .
C3A C14A Sc3 68.8(4) . .
C15A C14A Sc7 89.3(6) . .
C13A C14A Sc7 98.6(5) . .
C3A C14A Sc7 55.8(4) . .
Sc3 C14A Sc7 17.3(3) . .
C15A C14A Sc2 107.1(6) . .
C13A C14A Sc2 75.5(4) . .
C3A C14A Sc2 59.3(3) . .
Sc3 C14A Sc2 37.98(13) . .
Sc7 C14A Sc2 24.0(3) . .
C14A C15A C16A 118.4(7) . .
C14A C15A C34A 118.4(8) . .
C16A C15A C34A 118.2(9) . .
C14A C15A Sc3 74.6(5) . .
C16A C15A Sc3 67.7(3) . .
C34A C15A Sc3 107.0(5) . .
C37A C16A C15A 121.1(5) . .
C37A C16A C17A 109.7(5) . .
C15A C16A C17A 119.1(6) . .
C37A C16A Sc3 98.0(3) . .
C15A C16A Sc3 77.3(4) . .
C17A C16A Sc3 63.77(18) . .
C4A C17A C18A 117.2(3) . .
C4A C17A C16A 123.4(4) . .
C18A C17A C16A 105.7(4) . .
C4A C17A Sc3 68.80(18) . .
C18A C17A Sc3 87.9(2) . .
C16A C17A Sc3 78.29(19) . .
C4A C17A Sc7 52.0(3) . .
C18A C17A Sc7 92.4(3) . .
C16A C17A Sc7 93.3(4) . .
Sc3 C17A Sc7 17.5(3) . .
C19A C18A C17A 122.1(5) . .
C19A C18A C38A 120.0(5) . .
C17A C18A C38A 107.9(3) . .
C19A C18A Sc3 91.8(2) . .
C17A C18A Sc3 57.04(18) . .
C38A C18A Sc3 88.9(2) . .
C18A C19A C20A 121.5(5) . .
C18A C19A C41A 120.0(5) . .
C20A C19A C41A 109.5(4) . .
C5A C20A C19A 119.2(5) . .
C5A C20A C21A 123.6(4) . .
C19A C20A C21A 108.7(5) . .
C5A C20A Sc7 51.7(3) . .
C19A C20A Sc7 88.6(4) . .
C21A C20A Sc7 105.5(3) . .
C22A C21A C20A 120.8(4) . .
C22A C21A C42A 122.5(4) . .
C20A C21A C42A 106.2(5) . .
C21A C22A C7A 114.6(3) . .
C21A C22A C23A 123.1(3) . .
C7A C22A C23A 119.3(3) . .
C22A C23A C24A 115.9(4) . .
C22A C23A C85 119.5(2) . .
C24A C23A C85 123.5(4) . .
C22A C23A C44A 112.0(2) . .
C24A C23A C44A 113.0(3) . .
C85 C23A C44A 53.59(14) . .
C47A C24A C25A 117.1(5) . .
C47A C24A C23A 121.5(7) . .
C25A C24A C23A 118.9(4) . .
C26A C25A C8A 115.1(4) . .
C26A C25A C24A 120.9(5) . .
C8A C25A C24A 118.8(4) . .
C26A C25A Sc6 58.6(4) . .
C8A C25A Sc6 80.6(3) . .
C24A C25A Sc6 108.9(3) . .
C25A C26A C49A 120.6(6) . .
C25A C26A C27A 121.0(6) . .
C49A C26A C27A 106.8(7) . .
C25A C26A Sc6 89.9(5) . .
C49A C26A Sc6 87.2(4) . .
C27A C26A Sc6 57.9(3) . .
C10A C27A C28A 120.6(5) . .
C10A C27A C26A 123.3(5) . .
C28A C27A C26A 105.9(6) . .
C10A C27A Sc6 78.0(3) . .
C28A C27A Sc6 77.7(4) . .
C26A C27A Sc6 82.5(4) . .
C29A C28A C50A 121.9(6) . .
C29A C28A C27A 118.1(7) . .
C50A C28A C27A 109.8(6) . .
C29A C28A Sc6 88.4(6) . .
C50A C28A Sc6 87.4(4) . .
C27A C28A Sc6 61.2(3) . .
C28A C29A C30A 122.3(7) . .
C28A C29A C53A 117.5(6) . .
C30A C29A C53A 109.5(6) . .
C28A C29A Sc6 58.6(5) . .
C30A C29A Sc6 81.6(4) . .
C53A C29A Sc6 101.5(4) . .
C29A C30A C11A 121.2(5) . .
C29A C30A C31A 108.0(6) . .
C11A C30A C31A 120.9(5) . .
C29A C30A Sc6 67.8(4) . .
C11A C30A Sc6 67.9(3) . .
C31A C30A Sc6 107.7(2) . .
C54A C31A C32A 124.0(11) . .
C54A C31A C30A 105.9(11) . .
C32A C31A C30A 120.1(5) . .
C13A C32A C31A 116.7(6) . .
C13A C32A C33A 119.1(9) . .
C31A C32A C33A 119.4(8) . .
C56A C33A C34A 118.2(8) . .
C56A C33A C32A 115.9(9) . .
C34A C33A C32A 120.4(6) . .
C35A C34A C33A 118.9(4) . .
C35A C34A C15A 117.5(6) . .
C33A C34A C15A 118.3(6) . .
C34A C35A C58A 122.1(4) . .
C34A C35A C36A 122.5(4) . .
C58A C35A C36A 105.2(5) . .
C37A C36A C60A 121.2(6) . .
C37A C36A C35A 118.2(6) . .
C60A C36A C35A 110.8(5) . .
C36A C37A C16A 121.7(5) . .
C36A C37A C38A 118.9(6) . .
C16A C37A C38A 107.9(5) . .
C36A C37A Sc3 106.0(3) . .
C16A C37A Sc3 52.9(2) . .
C38A C37A Sc3 76.3(2) . .
C39A C38A C37A 124.5(4) . .
C39A C38A C18A 120.7(3) . .
C37A C38A C18A 108.0(4) . .
C39A C38A Sc3 105.71(18) . .
C37A C38A Sc3 75.2(2) . .
C18A C38A Sc3 60.9(2) . .
C38A C39A C61A 115.7(4) . .
C38A C39A C40A 120.0(5) . .
C61A C39A C40A 117.7(5) . .
C38A C39A Sc5 102.8(3) . .
C61A C39A Sc5 59.5(2) . .
C40A C39A Sc5 82.6(4) . .
C41A C40A C64A 116.6(7) . .
C41A C40A C39A 116.8(7) . .
C64A C40A C39A 121.0(6) . .
C41A C40A Sc5 113.5(5) . .
C64A C40A Sc5 75.1(4) . .
C39A C40A Sc5 62.3(3) . .
C40A C41A C19A 122.1(6) . .
C40A C41A C42A 122.5(5) . .
C19A C41A C42A 105.7(5) . .
C43A C42A C21A 122.1(4) . .
C43A C42A C41A 118.9(4) . .
C21A C42A C41A 109.3(5) . .
C42A C43A C65A 118.6(4) . .
C42A C43A C44A 123.9(4) . .
C65A C43A C44A 109.9(4) . .
C45A C44A C43A 104.7(3) . .
C45A C44A C85 128.5(3) . .
C43A C44A C85 126.5(3) . .
C45A C44A C23A 113.4(3) . .
C43A C44A C23A 113.9(3) . .
C85 C44A C23A 54.13(15) . .
C46A C45A C66A 119.6(4) . .
C46A C45A C44A 123.6(4) . .
C66A C45A C44A 109.3(4) . .
C45A C46A C47A 122.8(4) . .
C45A C46A C69A 119.6(5) . .
C47A C46A C69A 107.9(4) . .
C24A C47A C46A 123.1(5) . .
C24A C47A C48A 120.6(5) . .
C46A C47A C48A 106.5(3) . .
C49A C48A C70A 119.7(4) . .
C49A C48A C47A 120.8(4) . .
C70A C48A C47A 109.5(4) . .
C48A C49A C26A 119.4(5) . .
C48A C49A C50A 120.9(4) . .
C26A C49A C50A 110.0(6) . .
C48A C49A Sc6 108.3(2) . .
C26A C49A Sc6 60.3(4) . .
C50A C49A Sc6 69.9(2) . .
C28A C50A C51A 121.7(5) . .
C28A C50A C49A 107.1(5) . .
C51A C50A C49A 120.4(5) . .
C28A C50A Sc6 59.3(3) . .
C51A C50A Sc6 98.6(3) . .
C49A C50A Sc6 77.6(3) . .
C50A C51A C71A 117.0(4) . .
C50A C51A C52A 117.6(5) . .
C71A C51A C52A 119.9(5) . .
C50A C51A Sc4 104.5(3) . .
C71A C51A Sc4 50.7(2) . .
C52A C51A Sc4 92.6(3) . .
C53A C52A C74A 116.4(4) . .
C53A C52A C51A 118.3(5) . .
C74A C52A C51A 120.1(5) . .
C52A C53A C29A 122.3(4) . .
C52A C53A C54A 123.3(11) . .
C29A C53A C54A 104.7(9) . .
C31A C54A C55A 117.1(15) . .
C31A C54A C53A 110.7(14) . .
C55A C54A C53A 118.3(17) . .
C54A C55A C56A 121.3(10) . .
C54A C55A C75A 120.5(11) . .
C56A C55A C75A 108.9(6) . .
C33A C56A C57A 120.2(11) . .
C33A C56A C55A 121.6(14) . .
C57A C56A C55A 106.3(6) . .
C58A C57A C76A 120.8(4) . .
C58A C57A C56A 120.0(7) . .
C76A C57A C56A 109.9(5) . .
C57A C58A C35A 119.9(5) . .
C57A C58A C59A 118.5(6) . .
C35A C58A C59A 110.5(4) . .
C78A C59A C58A 122.3(5) . .
C78A C59A C60A 122.5(5) . .
C58A C59A C60A 105.6(5) . .
C36A C60A C61A 120.3(5) . .
C36A C60A C59A 107.4(5) . .
C61A C60A C59A 119.7(6) . .
C36A C60A Sc5 99.4(3) . .
C61A C60A Sc5 51.1(3) . .
C59A C60A Sc5 88.7(3) . .
C62A C61A C60A 117.6(5) . .
C62A C61A C39A 118.5(4) . .
C60A C61A C39A 118.9(5) . .
C62A C61A Sc5 71.6(3) . .
C60A C61A Sc5 94.9(3) . .
C39A C61A Sc5 81.3(3) . .
C63A C62A C61A 123.3(3) . .
C63A C62A C79A 107.1(4) . .
C61A C62A C79A 120.5(3) . .
C63A C62A Sc5 83.0(2) . .
C61A C62A Sc5 67.5(2) . .
C79A C62A Sc5 91.9(2) . .
C63A C62A Sc1 73.4(2) . .
C61A C62A Sc1 106.44(19) . .
C79A C62A Sc1 58.03(17) . .
Sc5 C62A Sc1 42.02(17) . .
C62A C63A C81A 109.4(4) . .
C62A C63A C64A 120.9(5) . .
C81A C63A C64A 123.3(5) . .
C62A C63A Sc5 60.7(2) . .
C81A C63A Sc5 101.0(3) . .
C64A C63A Sc5 83.5(3) . .
C62A C63A Sc1 78.07(19) . .
C81A C63A Sc1 58.5(2) . .
C64A C63A Sc1 106.9(3) . .
Sc5 C63A Sc1 42.57(15) . .
C65A C64A C40A 119.7(5) . .
C65A C64A C63A 116.2(6) . .
C40A C64A C63A 118.4(6) . .
C65A C64A Sc5 113.2(3) . .
C40A C64A Sc5 72.7(4) . .
C63A C64A Sc5 63.2(3) . .
C64A C65A C43A 123.2(5) . .
C64A C65A C66A 121.0(5) . .
C43A C65A C66A 107.2(5) . .
C67A C66A C45A 121.9(4) . .
C67A C66A C65A 122.1(5) . .
C45A C66A C65A 108.0(4) . .
C66A C67A C68A 118.7(4) . .
C66A C67A C81A 116.2(5) . .
C68A C67A C81A 119.0(5) . .
C66A C67A Sc1 110.7(2) . .
C68A C67A Sc1 74.4(3) . .
C81A C67A Sc1 63.0(2) . .
C69A C68A C67A 118.9(5) . .
C69A C68A C83A 116.0(6) . .
C67A C68A C83A 118.2(5) . .
C69A C68A Sc4 72.6(3) . .
C67A C68A Sc4 106.0(3) . .
C83A C68A Sc4 66.2(3) . .
C69A C68A Sc8 90.5(4) . .
C67A C68A Sc8 97.8(4) . .
C83A C68A Sc8 55.4(3) . .
Sc4 C68A Sc8 17.9(3) . .
C69A C68A Sc1 109.4(3) . .
C67A C68A Sc1 74.4(3) . .
C83A C68A Sc1 62.4(2) . .
Sc4 C68A Sc1 40.23(9) . .
Sc8 C68A Sc1 25.0(3) . .
C68A C69A C70A 123.2(5) . .
C68A C69A C46A 121.0(5) . .
C70A C69A C46A 107.8(5) . .
C68A C69A Sc4 74.5(3) . .
C70A C69A Sc4 64.4(3) . .
C46A C69A Sc4 106.9(3) . .
C71A C70A C48A 120.9(5) . .
C71A C70A C69A 120.9(5) . .
C48A C70A C69A 107.8(4) . .
C71A C70A Sc4 59.2(2) . .
C48A C70A Sc4 102.8(3) . .
C69A C70A Sc4 80.1(3) . .
C70A C71A C72A 115.9(5) . .
C70A C71A C51A 120.5(5) . .
C72A C71A C51A 117.6(4) . .
C70A C71A Sc4 82.7(2) . .
C72A C71A Sc4 69.0(2) . .
C51A C71A Sc4 93.7(3) . .
C70A C71A Sc8 96.9(4) . .
C72A C71A Sc8 53.9(3) . .
C51A C71A Sc8 94.4(4) . .
Sc4 C71A Sc8 16.9(3) . .
C83A C72A C73A 108.9(5) . .
C83A C72A C71A 123.1(5) . .
C73A C72A C71A 121.4(6) . .
C83A C72A Sc4 84.8(3) . .
C73A C72A Sc4 94.3(3) . .
C71A C72A Sc4 67.5(3) . .
C83A C72A Sc8 78.5(4) . .
C73A C72A Sc8 74.8(4) . .
C71A C72A Sc8 89.9(5) . .
Sc4 C72A Sc8 24.0(4) . .
C83A C72A Sc1 59.2(2) . .
C73A C72A Sc1 76.2(2) . .
C71A C72A Sc1 107.3(3) . .
Sc4 C72A Sc1 39.92(10) . .
Sc8 C72A Sc1 21.0(4) . .
C74A C73A C72A 123.0(5) . .
C74A C73A C84A 122.6(5) . .
C72A C73A C84A 108.1(5) . .
C74A C73A Sc8 96.2(4) . .
C72A C73A Sc8 64.9(4) . .
C84A C73A Sc8 82.3(5) . .
C74A C73A Sc4 94.5(2) . .
C72A C73A Sc4 51.4(2) . .
C84A C73A Sc4 98.2(3) . .
Sc8 C73A Sc4 18.0(4) . .
C74A C73A Sc1 108.7(2) . .
C72A C73A Sc1 74.2(3) . .
C84A C73A Sc1 60.0(3) . .
Sc8 C73A Sc1 22.3(4) . .
Sc4 C73A Sc1 38.80(7) . .
C75A C74A C73A 115.2(4) . .
C75A C74A C52A 121.4(5) . .
C73A C74A C52A 118.0(4) . .
C75A C74A Sc8 104.5(4) . .
C73A C74A Sc8 52.1(3) . .
C52A C74A Sc8 89.9(4) . .
C74A C75A C55A 119.5(4) . .
C74A C75A C76A 123.3(4) . .
C55A C75A C76A 106.3(3) . .
C57A C76A C77A 120.7(4) . .
C57A C76A C75A 108.2(3) . .
C77A C76A C75A 121.0(4) . .
C76A C77A C84A 116.5(5) . .
C76A C77A C78A 118.1(5) . .
C84A C77A C78A 118.2(5) . .
C76A C77A Sc1 110.2(2) . .
C84A C77A Sc1 60.9(3) . .
C78A C77A Sc1 74.9(2) . .
C59A C78A C79A 118.7(5) . .
C59A C78A C77A 119.4(4) . .
C79A C78A C77A 116.2(4) . .
C59A C78A Sc1 112.1(2) . .
C79A C78A Sc1 61.20(19) . .
C77A C78A Sc1 74.6(2) . .
C80A C79A C78A 124.6(4) . .
C80A C79A C62A 106.1(3) . .
C78A C79A C62A 119.3(5) . .
C80A C79A Sc1 60.94(18) . .
C78A C79A Sc1 87.3(2) . .
C62A C79A Sc1 90.82(19) . .
C80A C79A Sc5 96.6(2) . .
C78A C79A Sc5 87.6(3) . .
C62A C79A Sc5 53.04(19) . .
Sc1 C79A Sc5 44.93(13) . .
C81A C80A C82A 122.2(4) . .
C81A C80A C79A 108.3(4) . .
C82A C80A C79A 119.1(3) . .
C81A C80A Sc1 82.04(19) . .
C82A C80A Sc1 73.4(2) . .
C79A C80A Sc1 82.95(19) . .
C80A C81A C63A 109.0(4) . .
C80A C81A C67A 121.0(5) . .
C63A C81A C67A 119.7(4) . .
C80A C81A Sc1 62.41(18) . .
C63A C81A Sc1 91.2(2) . .
C67A C81A Sc1 84.3(2) . .
C83A C82A C80A 116.7(3) . .
C83A C82A C84A 108.5(5) . .
C80A C82A C84A 115.6(5) . .
C83A C82A Sc1 78.3(2) . .
C80A C82A Sc1 68.05(19) . .
C84A C82A Sc1 79.7(3) . .
C83A C82A Sc8 60.7(4) . .
C80A C82A Sc8 95.3(3) . .
C84A C82A Sc8 69.5(4) . .
Sc1 C82A Sc8 27.4(3) . .
C72A C83A C82A 108.8(4) . .
C72A C83A C68A 119.6(5) . .
C82A C83A C68A 122.6(5) . .
C72A C83A Sc8 62.5(4) . .
C82A C83A Sc8 84.8(4) . .
C68A C83A Sc8 91.3(4) . .
C72A C83A Sc4 57.8(3) . .
C82A C83A Sc4 105.4(3) . .
C68A C83A Sc4 78.5(3) . .
Sc8 C83A Sc4 20.8(4) . .
C72A C83A Sc1 90.0(2) . .
C82A C83A Sc1 65.6(2) . .
C68A C83A Sc1 84.6(3) . .
Sc8 C83A Sc1 29.0(3) . .
Sc4 C83A Sc1 44.57(7) . .
C77A C84A C82A 125.9(6) . .
C77A C84A C73A 119.8(5) . .
C82A C84A C73A 105.4(5) . .
C77A C84A Sc1 88.1(3) . .
C82A C84A Sc1 64.1(2) . .
C73A C84A Sc1 87.9(3) . .
C77A C84A Sc8 100.4(4) . .
C82A C84A Sc8 76.4(4) . .
C73A C84A Sc8 60.3(4) . .
Sc1 C84A Sc8 27.7(3) . .
C2B C1B C6B 115.5(9) . .
C2B C1B C9B 120.2(9) . .
C6B C1B C9B 108.1(7) . .
C2B C1B Sc4 70.9(4) . .
C6B C1B Sc4 78.0(6) . .
C9B C1B Sc4 80.8(4) . .
C2B C1B Sc8 58.5(5) . .
C6B C1B Sc8 78.7(6) . .
C9B C1B Sc8 94.6(5) . .
Sc4 C1B Sc8 14.8(2) . .
C1B C2B C3B 118.6(10) . .
C1B C2B C12B 118.9(11) . .
C3B C2B C12B 106.4(7) . .
C1B C2B Sc4 71.3(5) . .
C3B C2B Sc4 79.7(4) . .
C12B C2B Sc4 79.3(5) . .
C1B C2B Sc8 89.9(6) . .
C3B C2B Sc8 61.8(5) . .
C12B C2B Sc8 76.6(5) . .
Sc4 C2B Sc8 20.7(3) . .
C4B C3B C14B 117.3(8) . .
C4B C3B C2B 124.7(7) . .
C14B C3B C2B 108.6(8) . .
C4B C3B Sc8 84.7(5) . .
C14B C3B Sc8 73.3(6) . .
C2B C3B Sc8 80.3(6) . .
C4B C3B Sc1 60.5(3) . .
C14B C3B Sc1 74.4(5) . .
C2B C3B Sc1 108.0(5) . .
Sc8 C3B Sc1 29.5(4) . .
C4B C3B Sc4 86.8(3) . .
C14B C3B Sc4 89.2(4) . .
C2B C3B Sc4 64.0(5) . .
Sc8 C3B Sc4 19.4(4) . .
Sc1 C3B Sc4 43.96(10) . .
C3B C4B C17B 116.8(6) . .
C3B C4B C5B 117.7(8) . .
C17B C4B C5B 119.8(7) . .
C3B C4B Sc1 82.3(3) . .
C17B C4B Sc1 72.7(3) . .
C5B C4B Sc1 91.3(4) . .
C3B C4B Sc8 59.1(4) . .
C17B C4B Sc8 98.7(4) . .
C5B C4B Sc8 88.4(6) . .
Sc1 C4B Sc8 28.6(3) . .
C3B C4B Sc4 61.7(3) . .
C17B C4B Sc4 113.2(3) . .
C5B C4B Sc4 73.8(5) . .
Sc1 C4B Sc4 40.64(12) . .
Sc8 C4B Sc4 17.0(3) . .
C20B C5B C6B 116.7(9) . .
C20B C5B C4B 121.5(10) . .
C6B C5B C4B 115.8(10) . .
C20B C5B Sc1 93.1(5) . .
C6B C5B Sc1 100.3(7) . .
C4B C5B Sc1 53.6(4) . .
C20B C5B Sc4 110.8(5) . .
C6B C5B Sc4 61.0(6) . .
C4B C5B Sc4 74.9(4) . .
Sc1 C5B Sc4 39.30(14) . .
C20B C5B Sc8 110.4(6) . .
C6B C5B Sc8 77.0(7) . .
C4B C5B Sc8 59.8(5) . .
Sc1 C5B Sc8 24.5(3) . .
Sc4 C5B Sc8 17.1(3) . .
C5B C6B C7B 118.3(11) . .
C5B C6B C1B 127.4(10) . .
C7B C6B C1B 106.4(9) . .
C5B C6B Sc4 87.5(7) . .
C7B C6B Sc4 90.2(6) . .
C1B C6B Sc4 65.2(5) . .
C5B C6B Sc8 73.7(6) . .
C7B C6B Sc8 102.1(7) . .
C1B C6B Sc8 71.0(6) . .
Sc4 C6B Sc8 15.1(3) . .
C22B C7B C8B 121.2(7) . .
C22B C7B C6B 124.0(9) . .
C8B C7B C6B 109.7(8) . .
C22B C7B Sc4 111.2(4) . .
C8B C7B Sc4 76.7(4) . .
C6B C7B Sc4 58.4(5) . .
C25B C8B C7B 123.0(7) . .
C25B C8B C9B 121.8(8) . .
C7B C8B C9B 107.8(8) . .
C25B C8B Sc4 107.3(4) . .
C7B C8B Sc4 73.8(4) . .
C9B C8B Sc4 59.9(4) . .
C10B C9B C8B 122.1(9) . .
C10B C9B C1B 120.4(8) . .
C8B C9B C1B 107.5(9) . .
C10B C9B Sc4 85.7(4) . .
C8B C9B Sc4 89.3(4) . .
C1B C9B Sc4 62.8(4) . .
C27B C10B C9B 113.0(7) . .
C27B C10B C11B 120.5(8) . .
C9B C10B C11B 119.3(9) . .
C27B C10B Sc4 109.4(4) . .
C9B C10B Sc4 62.8(4) . .
C11B C10B Sc4 73.8(5) . .
C30B C11B C12B 116.2(9) . .
C30B C11B C10B 117.9(9) . .
C12B C11B C10B 118.8(9) . .
C30B C11B Sc4 109.7(5) . .
C12B C11B Sc4 61.4(4) . .
C10B C11B Sc4 75.0(5) . .
C13B C12B C11B 121.1(8) . .
C13B C12B C2B 108.3(9) . .
C11B C12B C2B 122.0(8) . .
C13B C12B Sc4 89.1(4) . .
C11B C12B Sc4 86.8(4) . .
C2B C12B Sc4 64.3(4) . .
C13B C12B Sc8 70.2(5) . .
C11B C12B Sc8 100.7(5) . .
C2B C12B Sc8 68.1(5) . .
Sc4 C12B Sc8 19.5(3) . .
C32B C13B C12B 121.8(10) . .
C32B C13B C14B 123.1(9) . .
C12B C13B C14B 109.2(8) . .
C32B C13B Sc8 104.7(5) . .
C12B C13B Sc8 75.6(5) . .
C14B C13B Sc8 63.8(5) . .
C32B C13B Sc4 108.0(5) . .
C12B C13B Sc4 60.1(3) . .
C14B C13B Sc4 75.8(5) . .
Sc8 C13B Sc4 16.2(3) . .
C15B C14B C13B 121.0(9) . .
C15B C14B C3B 125.4(10) . .
C13B C14B C3B 107.3(9) . .
C15B C14B Sc8 96.3(7) . .
C13B C14B Sc8 79.9(6) . .
C3B C14B Sc8 67.2(5) . .
C15B C14B Sc1 72.9(5) . .
C13B C14B Sc1 106.2(5) . .
C3B C14B Sc1 70.4(4) . .
Sc8 C14B Sc1 28.8(4) . .
C15B C14B Sc4 108.8(6) . .
C13B C14B Sc4 74.4(5) . .
C3B C14B Sc4 59.8(4) . .
Sc8 C14B Sc4 12.5(3) . .
Sc1 C14B Sc4 39.26(13) . .
C14B C15B C16B 116.2(9) . .
C14B C15B C34B 120.3(9) . .
C16B C15B C34B 118.4(10) . .
C14B C15B Sc1 73.9(5) . .
C16B C15B Sc1 67.1(4) . .
C34B C15B Sc1 107.0(5) . .
C14B C15B Sc8 53.3(5) . .
C16B C15B Sc8 91.4(5) . .
C34B C15B Sc8 103.0(5) . .
Sc1 C15B Sc8 25.5(3) . .
C15B C16B C17B 123.5(9) . .
C15B C16B C37B 122.4(8) . .
C17B C16B C37B 105.4(7) . .
C15B C16B Sc1 78.3(5) . .
C17B C16B Sc1 67.1(3) . .
C37B C16B Sc1 96.7(4) . .
C16B C17B C4B 118.8(5) . .
C16B C17B C18B 107.8(6) . .
C4B C17B C18B 115.2(5) . .
C16B C17B Sc1 75.1(3) . .
C4B C17B Sc1 66.8(2) . .
C18B C17B Sc1 86.2(3) . .
C19B C18B C38B 122.4(8) . .
C19B C18B C17B 122.1(8) . .
C38B C18B C17B 106.7(5) . .
C19B C18B Sc1 92.8(4) . .
C38B C18B Sc1 88.4(3) . .
C17B C18B Sc1 58.1(3) . .
C19B C18B Sc5 91.3(4) . .
C38B C18B Sc5 52.9(3) . .
C17B C18B Sc5 95.8(4) . .
Sc1 C18B Sc5 44.22(16) . .
C18B C19B C20B 122.7(8) . .
C18B C19B C41B 121.1(8) . .
C20B C19B C41B 106.8(7) . .
C5B C20B C19B 118.2(9) . .
C5B C20B C21B 122.8(8) . .
C19B C20B C21B 109.7(8) . .
C22B C21B C42B 123.0(7) . .
C22B C21B C20B 120.8(6) . .
C42B C21B C20B 105.2(8) . .
C21B C22B C7B 116.3(6) . .
C21B C22B C23B 123.1(6) . .
C7B C22B C23B 117.6(7) . .
C85 C23B C22B 119.1(4) . .
C85 C23B C24B 122.4(6) . .
C22B C23B C24B 116.7(6) . .
C85 C23B C44B 55.6(2) . .
C22B C23B C44B 112.6(4) . .
C24B C23B C44B 112.7(6) . .
C25B C24B C47B 116.2(12) . .
C25B C24B C23B 120.4(9) . .
C47B C24B C23B 120.0(9) . .
C26B C25B C8B 113.4(8) . .
C26B C25B C24B 124.9(10) . .
C8B C25B C24B 117.5(8) . .
C25B C26B C27B 125.8(12) . .
C25B C26B C49B 116.3(12) . .
C27B C26B C49B 107.3(14) . .
C25B C26B Sc6 99.2(9) . .
C27B C26B Sc6 71.7(9) . .
C49B C26B Sc6 64.4(7) . .
C26B C27B C10B 122.0(9) . .
C26B C27B C28B 106.9(10) . .
C10B C27B C28B 120.7(8) . .
C26B C27B Sc6 74.3(8) . .
C10B C27B Sc6 100.0(4) . .
C28B C27B Sc6 61.6(6) . .
C50B C28B C29B 123.9(14) . .
C50B C28B C27B 109.0(10) . .
C29B C28B C27B 115.9(12) . .
C50B C28B Sc6 63.7(6) . .
C29B C28B Sc6 92.4(11) . .
C27B C28B Sc6 79.9(7) . .
C28B C29B C30B 124.5(13) . .
C28B C29B C53B 118.5(12) . .
C30B C29B C53B 106.1(12) . .
C28B C29B Sc6 55.1(8) . .
C30B C29B Sc6 99.7(8) . .
C53B C29B Sc6 86.4(7) . .
C11B C30B C29B 120.5(9) . .
C11B C30B C31B 120.9(9) . .
C29B C30B C31B 109.2(9) . .
C32B C31B C54B 118.8(19) . .
C32B C31B C30B 120.6(7) . .
C54B C31B C30B 106.6(18) . .
C13B C32B C31B 117.9(9) . .
C13B C32B C33B 117.8(9) . .
C31B C32B C33B 119.6(7) . .
C56B C33B C32B 117.0(15) . .
C56B C33B C34B 117.4(14) . .
C32B C33B C34B 119.3(7) . .
C35B C34B C33B 117.6(7) . .
C35B C34B C15B 117.7(8) . .
C33B C34B C15B 118.5(8) . .
C34B C35B C36B 122.4(9) . .
C34B C35B C58B 121.0(7) . .
C36B C35B C58B 106.7(8) . .
C37B C36B C35B 119.9(9) . .
C37B C36B C60B 118.2(9) . .
C35B C36B C60B 109.9(9) . .
C37B C36B Sc5 64.8(4) . .
C35B C36B Sc5 102.8(4) . .
C60B C36B Sc5 70.8(5) . .
C38B C37B C36B 119.3(8) . .
C38B C37B C16B 110.6(7) . .
C36B C37B C16B 118.5(7) . .
C38B C37B Sc5 58.1(3) . .
C36B C37B Sc5 84.1(5) . .
C16B C37B Sc5 94.4(4) . .
C38B C37B Sc1 78.0(3) . .
C36B C37B Sc1 105.5(4) . .
C16B C37B Sc1 52.3(3) . .
Sc5 C37B Sc1 42.12(17) . .
C37B C38B C39B 126.7(6) . .
C37B C38B C18B 108.0(6) . .
C39B C38B C18B 118.4(5) . .
C37B C38B Sc5 87.6(3) . .
C39B C38B Sc5 66.1(3) . .
C18B C38B Sc5 93.1(3) . .
C37B C38B Sc1 74.1(3) . .
C39B C38B Sc1 105.7(3) . .
C18B C38B Sc1 61.4(3) . .
Sc5 C38B Sc1 42.02(17) . .
C38B C39B C61B 113.2(6) . .
C38B C39B C40B 119.1(9) . .
C61B C39B C40B 121.0(10) . .
C38B C39B Sc5 72.9(4) . .
C61B C39B Sc5 81.0(4) . .
C40B C39B Sc5 89.7(7) . .
C64B C40B C41B 117.1(10) . .
C64B C40B C39B 117.1(12) . .
C41B C40B C39B 120.5(12) . .
C64B C40B Sc5 99.3(9) . .
C41B C40B Sc5 95.5(8) . .
C39B C40B Sc5 53.5(5) . .
C42B C41B C40B 122.3(9) . .
C42B C41B C19B 109.8(9) . .
C40B C41B C19B 118.1(10) . .
C43B C42B C41B 120.2(7) . .
C43B C42B C21B 121.9(7) . .
C41B C42B C21B 108.1(8) . .
C65B C43B C42B 118.4(6) . .
C65B C43B C44B 111.6(7) . .
C42B C43B C44B 122.4(7) . .
C45B C44B C43B 103.1(6) . .
C45B C44B C85 129.8(5) . .
C43B C44B C85 126.9(5) . .
C45B C44B C23B 114.7(5) . .
C43B C44B C23B 114.2(5) . .
C85 C44B C23B 52.2(2) . .
C46B C45B C66B 118.3(5) . .
C46B C45B C44B 123.9(7) . .
C66B C45B C44B 110.1(6) . .
C45B C46B C47B 121.7(6) . .
C45B C46B C69B 121.1(7) . .
C47B C46B C69B 108.1(8) . .
C46B C47B C48B 106.1(7) . .
C46B C47B C24B 124.5(8) . .
C48B C47B C24B 119.9(8) . .
C49B C48B C70B 118.6(8) . .
C49B C48B C47B 122.7(9) . .
C70B C48B C47B 109.4(7) . .
C49B C48B Sc6 52.9(4) . .
C70B C48B Sc6 87.5(5) . .
C47B C48B Sc6 103.0(4) . .
C48B C49B C50B 122.4(9) . .
C48B C49B C26B 119.7(9) . .
C50B C49B C26B 107.1(11) . .
C48B C49B Sc6 97.6(5) . .
C50B C49B Sc6 60.2(4) . .
C26B C49B Sc6 77.9(8) . .
C28B C50B C51B 121.0(9) . .
C28B C50B C49B 109.1(11) . .
C51B C50B C49B 121.4(9) . .
C28B C50B Sc6 77.0(7) . .
C51B C50B Sc6 82.9(5) . .
C49B C50B Sc6 80.5(4) . .
C50B C51B C52B 118.4(8) . .
C50B C51B C71B 115.1(7) . .
C52B C51B C71B 120.6(8) . .
C50B C51B Sc6 58.8(4) . .
C52B C51B Sc6 90.9(4) . .
C71B C51B Sc6 95.7(4) . .
C50B C51B Sc2 104.3(5) . .
C52B C51B Sc2 90.8(4) . .
C71B C51B Sc2 51.9(3) . .
Sc6 C51B Sc2 52.2(2) . .
C74B C52B C51B 121.9(8) . .
C74B C52B C53B 113.8(6) . .
C51B C52B C53B 118.6(7) . .
C74B C52B Sc6 112.5(4) . .
C51B C52B Sc6 56.4(4) . .
C53B C52B Sc6 80.7(4) . .
C54B C53B C29B 109.6(19) . .
C54B C53B C52B 119.9(15) . .
C29B C53B C52B 119.5(8) . .
C54B C53B Sc6 108.7(17) . .
C29B C53B Sc6 63.8(6) . .
C52B C53B Sc6 68.9(3) . .
C55B C54B C31B 123(3) . .
C55B C54B C53B 123(2) . .
C31B C54B C53B 109(3) . .
C54B C55B C75B 118.2(16) . .
C54B C55B C56B 120(2) . .
C75B C55B C56B 109.3(12) . .
C57B C56B C33B 123(2) . .
C57B C56B C55B 108.2(15) . .
C33B C56B C55B 121(2) . .
C58B C57B C56B 119.4(12) . .
C58B C57B C76B 119.9(7) . .
C56B C57B C76B 109.0(14) . .
C57B C58B C35B 121.2(9) . .
C57B C58B C59B 120.9(9) . .
C35B C58B C59B 108.5(7) . .
C78B C59B C60B 118.7(9) . .
C78B C59B C58B 120.1(9) . .
C60B C59B C58B 109.3(9) . .
C61B C60B C59B 127.4(10) . .
C61B C60B C36B 119.8(12) . .
C59B C60B C36B 104.7(9) . .
C61B C60B Sc5 60.5(5) . .
C59B C60B Sc5 109.1(6) . .
C36B C60B Sc5 76.8(6) . .
C60B C61B C39B 122.6(11) . .
C60B C61B C62B 115.4(9) . .
C39B C61B C62B 116.8(6) . .
C60B C61B Sc5 87.0(6) . .
C39B C61B Sc5 59.8(4) . .
C62B C61B Sc5 102.9(4) . .
C63B C62B C61B 123.1(6) . .
C63B C62B C79B 107.2(7) . .
C61B C62B C79B 118.1(6) . .
C63B C62B Sc3 72.9(3) . .
C61B C62B Sc3 103.8(3) . .
C79B C62B Sc3 57.3(3) . .
C62B C63B C81B 110.3(7) . .
C62B C63B C64B 119.5(9) . .
C81B C63B C64B 124.9(8) . .
C62B C63B Sc3 79.4(3) . .
C81B C63B Sc3 59.3(3) . .
C64B C63B Sc3 107.3(4) . .
C40B C64B C63B 121.9(10) . .
C40B C64B C65B 118.8(9) . .
C63B C64B C65B 113.3(10) . .
C43B C65B C64B 122.8(7) . .
C43B C65B C66B 107.4(7) . .
C64B C65B C66B 121.4(8) . .
C67B C66B C45B 122.6(7) . .
C67B C66B C65B 123.0(8) . .
C45B C66B C65B 107.1(7) . .
C66B C67B C81B 115.9(10) . .
C66B C67B C68B 116.4(9) . .
C81B C67B C68B 121.5(9) . .
C66B C67B Sc7 107.5(5) . .
C81B C67B Sc7 78.8(5) . .
C68B C67B Sc7 62.3(5) . .
C66B C67B Sc3 109.8(5) . .
C81B C67B Sc3 63.0(4) . .
C68B C67B Sc3 76.3(5) . .
Sc7 C67B Sc3 16.2(3) . .
C69B C68B C83B 119.6(10) . .
C69B C68B C67B 119.8(9) . .
C83B C68B C67B 112.5(10) . .
C69B C68B Sc7 98.1(7) . .
C83B C68B Sc7 62.9(5) . .
C67B C68B Sc7 80.1(6) . .
C69B C68B Sc2 75.2(6) . .
C83B C68B Sc2 64.9(4) . .
C67B C68B Sc2 103.5(5) . .
Sc7 C68B Sc2 26.8(4) . .
C69B C68B Sc3 109.4(6) . .
C83B C68B Sc3 60.8(4) . .
C67B C68B Sc3 71.8(5) . .
Sc7 C68B Sc3 11.8(3) . .
Sc2 C68B Sc3 38.30(14) . .
C68B C69B C70B 122.0(9) . .
C68B C69B C46B 121.3(10) . .
C70B C69B C46B 109.4(9) . .
C68B C69B Sc2 73.5(6) . .
C70B C69B Sc2 65.1(4) . .
C46B C69B Sc2 107.8(5) . .
C68B C69B Sc7 52.2(5) . .
C70B C69B Sc7 89.2(6) . .
C46B C69B Sc7 106.5(6) . .
Sc2 C69B Sc7 24.7(3) . .
C69B C70B C71B 123.3(9) . .
C69B C70B C48B 106.6(7) . .
C71B C70B C48B 120.2(9) . .
C69B C70B Sc2 81.8(6) . .
C71B C70B Sc2 58.9(3) . .
C48B C70B Sc2 103.3(5) . .
C70B C71B C72B 115.3(9) . .
C70B C71B C51B 121.9(8) . .
C72B C71B C51B 115.7(8) . .
C70B C71B Sc2 84.1(4) . .
C72B C71B Sc2 65.8(6) . .
C51B C71B Sc2 92.7(4) . .
C70B C71B Sc6 85.4(4) . .
C72B C71B Sc6 108.9(5) . .
C51B C71B Sc6 53.0(3) . .
Sc2 C71B Sc6 48.81(16) . .
C70B C71B Sc7 82.7(5) . .
C72B C71B Sc7 52.5(6) . .
C51B C71B Sc7 108.2(4) . .
Sc2 C71B Sc7 17.4(2) . .
Sc6 C71B Sc7 66.2(2) . .
C73B C72B C71B 126.0(11) . .
C73B C72B C83B 105.8(11) . .
C71B C72B C83B 123.6(12) . .
C73B C72B Sc2 94.2(7) . .
C71B C72B Sc2 71.4(6) . .
C83B C72B Sc2 85.3(7) . .
C73B C72B Sc7 88.9(7) . .
C71B C72B Sc7 98.0(8) . .
C83B C72B Sc7 59.0(6) . .
Sc2 C72B Sc7 29.5(3) . .
C73B C72B Sc3 76.2(6) . .
C71B C72B Sc3 109.2(7) . .
C83B C72B Sc3 59.7(5) . .
Sc2 C72B Sc3 38.1(3) . .
Sc7 C72B Sc3 13.6(3) . .
C72B C73B C84B 111.9(10) . .
C72B C73B C74B 118.7(9) . .
C84B C73B C74B 121.1(8) . .
C72B C73B Sc2 50.9(5) . .
C84B C73B Sc2 96.9(7) . .
C74B C73B Sc2 92.7(4) . .
C72B C73B Sc7 59.1(6) . .
C84B C73B Sc7 72.4(7) . .
C74B C73B Sc7 109.7(4) . .
Sc2 C73B Sc7 25.1(3) . .
C72B C73B Sc3 74.4(6) . .
C84B C73B Sc3 59.3(7) . .
C74B C73B Sc3 107.5(4) . .
Sc2 C73B Sc3 37.82(9) . .
Sc7 C73B Sc3 15.9(3) . .
C75B C74B C52B 121.9(9) . .
C75B C74B C73B 115.5(10) . .
C52B C74B C73B 117.1(7) . .
C74B C75B C55B 121.6(11) . .
C74B C75B C76B 120.8(11) . .
C55B C75B C76B 104.8(10) . .
C57B C76B C77B 120.2(8) . .
C57B C76B C75B 107.9(7) . .
C77B C76B C75B 123.3(9) . .
C84B C77B C78B 119.8(11) . .
C84B C77B C76B 113.9(11) . .
C78B C77B C76B 118.7(11) . .
C84B C77B Sc3 61.6(8) . .
C78B C77B Sc3 74.9(5) . .
C76B C77B Sc3 109.5(7) . .
C59B C78B C77B 120.1(9) . .
C59B C78B C79B 117.9(9) . .
C77B C78B C79B 116.8(10) . .
C59B C78B Sc3 111.9(4) . .
C77B C78B Sc3 75.0(5) . .
C79B C78B Sc3 61.8(4) . .
C80B C79B C78B 123.1(9) . .
C80B C79B C62B 105.2(6) . .
C78B C79B C62B 120.8(10) . .
C80B C79B Sc3 60.1(3) . .
C78B C79B Sc3 85.9(4) . .
C62B C79B Sc3 91.3(3) . .
C81B C80B C82B 123.5(6) . .
C81B C80B C79B 109.1(7) . .
C82B C80B C79B 119.5(6) . .
C81B C80B Sc3 84.0(3) . .
C82B C80B Sc3 75.0(3) . .
C79B C80B Sc3 83.6(3) . .
C81B C80B Sc7 78.0(4) . .
C82B C80B Sc7 66.4(4) . .
C79B C80B Sc7 101.1(4) . .
Sc3 C80B Sc7 17.5(3) . .
C80B C81B C63B 107.9(7) . .
C80B C81B C67B 120.3(9) . .
C63B C81B C67B 119.7(7) . .
C80B C81B Sc3 60.8(2) . .
C63B C81B Sc3 89.9(4) . .
C67B C81B Sc3 84.5(4) . .
C80B C81B Sc7 69.7(4) . .
C63B C81B Sc7 101.6(4) . .
C67B C81B Sc7 67.4(5) . .
Sc3 C81B Sc7 17.5(3) . .
C80B C82B C83B 116.3(6) . .
C80B C82B C84B 116.6(11) . .
C83B C82B C84B 106.9(9) . .
C80B C82B Sc3 67.2(3) . .
C83B C82B Sc3 79.1(3) . .
C84B C82B Sc3 78.8(7) . .
C80B C82B Sc7 79.4(5) . .
C83B C82B Sc7 59.5(4) . .
C84B C82B Sc7 85.7(7) . .
Sc3 C82B Sc7 19.7(3) . .
C82B C83B C72B 109.7(8) . .
C82B C83B C68B 125.3(9) . .
C72B C83B C68B 115.4(10) . .
C82B C83B Sc7 81.8(6) . .
C72B C83B Sc7 82.2(7) . .
C68B C83B Sc7 75.4(6) . .
C82B C83B Sc2 102.8(4) . .
C72B C83B Sc2 55.9(5) . .
C68B C83B Sc2 79.5(4) . .
Sc7 C83B Sc2 29.4(4) . .
C82B C83B Sc3 64.7(4) . .
C72B C83B Sc3 88.8(5) . .
C68B C83B Sc3 86.5(5) . .
Sc7 C83B Sc3 17.1(4) . .
Sc2 C83B Sc3 43.22(10) . .
C77B C84B C73B 123.7(11) . .
C77B C84B C82B 123.2(15) . .
C73B C84B C82B 105.2(13) . .
C77B C84B Sc3 87.5(11) . .
C73B C84B Sc3 89.8(7) . .
C82B C84B Sc3 64.0(6) . .
C77B C84B Sc7 103.2(11) . .
C73B C84B Sc7 76.1(7) . .
C82B C84B Sc7 60.0(6) . .
Sc3 C84B Sc7 16.9(3) . .
C23B C85 C87B 123.2(3) . .
C86A C85 C44A 118.4(2) . .
C86A C85 C23A 119.85(19) . .
C44A C85 C23A 72.28(17) . .
C23B C85 C44B 72.2(3) . .
C87B C85 C44B 116.1(3) . .
C86A C85 C87A 110.77(18) . .
C44A C85 C87A 114.8(2) . .
C23A C85 C87A 116.13(19) . .
C23B C85 C86B 117.3(3) . .
C87B C85 C86B 109.7(3) . .
C44B C85 C86B 113.3(3) . .
C85 C86A C88A 111.2(3) . .
C85 C86A C89A 109.5(6) . .
C88A C86A C89A 107.4(8) . .
C85 C86A H86A 109.6 . .
C88A C86A H86A 109.6 . .
C89A C86A H86A 109.6 . .
C91A C87A C90A 111.2(10) . .
C91A C87A C85 108.1(5) . .
C90A C87A C85 108.7(7) . .
C91A C87A H87A 109.6 . .
C90A C87A H87A 109.6 . .
C85 C87A H87A 109.6 . .
C86A C88A C92A 111.1(4) . .
C86A C88A H88A 109.4 . .
C92A C88A H88A 109.4 . .
C86A C88A H88B 109.4 . .
C92A C88A H88B 109.4 . .
H88A C88A H88B 108.0 . .
C86A C89A C93A 109.1(12) . .
C86A C89A H89A 109.9 . .
C93A C89A H89A 109.9 . .
C86A C89A H89B 109.9 . .
C93A C89A H89B 109.9 . .
H89A C89A H89B 108.3 . .
C92A C90A C87A 108.6(14) . .
C92A C90A H90A 110.0 . .
C87A C90A H90A 110.0 . .
C92A C90A H90B 110.0 . .
C87A C90A H90B 110.0 . .
H90A C90A H90B 108.4 . .
C87A C91A C93A 108.3(8) . .
C87A C91A H91A 110.0 . .
C93A C91A H91A 110.0 . .
C87A C91A H91B 110.0 . .
C93A C91A H91B 110.0 . .
H91A C91A H91B 108.4 . .
C88A C92A C90A 112.6(8) . .
C88A C92A C94A 107.7(10) . .
C90A C92A C94A 108.6(11) . .
C88A C92A H92A 109.3 . .
C90A C92A H92A 109.3 . .
C94A C92A H92A 109.3 . .
C94A C93A C89A 112.0(11) . .
C94A C93A C91A 110.1(10) . .
C89A C93A C91A 107.6(8) . .
C94A C93A H93A 109.0 . .
C89A C93A H93A 109.0 . .
C91A C93A H93A 109.0 . .
C93A C94A C92A 107.5(15) . .
C93A C94A H94A 110.2 . .
C92A C94A H94A 110.2 . .
C93A C94A H94B 110.2 . .
C92A C94A H94B 110.2 . .
H94A C94A H94B 108.5 . .
C89B C86B C88B 112.1(18) . .
C89B C86B C85 115.2(9) . .
C88B C86B C85 106.0(16) . .
C89B C86B H86B 107.7 . .
C88B C86B H86B 107.7 . .
C85 C86B H86B 107.7 . .
C85 C87B C90B 107.2(7) . .
C85 C87B C91B 111.9(11) . .
C90B C87B C91B 105.6(14) . .
C85 C87B H87B 110.7 . .
C90B C87B H87B 110.7 . .
C91B C87B H87B 110.7 . .
C86B C88B C92B 110(3) . .
C86B C88B H88C 109.6 . .
C92B C88B H88C 109.6 . .
C86B C88B H88D 109.6 . .
C92B C88B H88D 109.6 . .
H88C C88B H88D 108.1 . .
C86B C89B C93B 107.7(12) . .
C86B C89B H89C 110.2 . .
C93B C89B H89C 110.2 . .
C86B C89B H89D 110.2 . .
C93B C89B H89D 110.2 . .
H89C C89B H89D 108.5 . .
C92B C90B C87B 112.7(9) . .
C92B C90B H90C 109.0 . .
C87B C90B H90C 109.0 . .
C92B C90B H90D 109.0 . .
C87B C90B H90D 109.0 . .
H90C C90B H90D 107.8 . .
C93B C91B C87B 112(2) . .
C93B C91B H91C 109.2 . .
C87B C91B H91C 109.2 . .
C93B C91B H91D 109.2 . .
C87B C91B H91D 109.2 . .
H91C C91B H91D 107.9 . .
C90B C92B C94B 105.2(19) . .
C90B C92B C88B 109.7(16) . .
C94B C92B C88B 107(2) . .
C90B C92B H92B 111.5 . .
C94B C92B H92B 111.5 . .
C88B C92B H92B 111.5 . .
C94B C93B C91B 109(2) . .
C94B C93B C89B 105.8(19) . .
C91B C93B C89B 108.7(13) . .
C94B C93B H93B 111.0 . .
C91B C93B H93B 111.0 . .
C89B C93B H93B 111.0 . .
C93B C94B C92B 114(3) . .
C93B C94B H94C 108.8 . .
C92B C94B H94C 108.8 . .
C93B C94B H94D 108.8 . .
C92B C94B H94D 108.8 . .
H94C C94B H94D 107.7 . .
Sc8 Sc1 Sc4 21.5(6) . .
Sc8 Sc1 Sc5 131.4(5) . .
Sc4 Sc1 Sc5 126.00(15) . .
Sc8 Sc1 C4B 93.1(5) . .
Sc4 Sc1 C4B 90.5(3) . .
Sc5 Sc1 C4B 134.0(3) . .
Sc8 Sc1 C17B 128.9(5) . .
Sc4 Sc1 C17B 130.93(12) . .
Sc5 Sc1 C17B 99.28(19) . .
C4B Sc1 C17B 40.5(3) . .
Sc8 Sc1 C80A 128.9(5) . .
Sc4 Sc1 C80A 130.93(12) . .
Sc5 Sc1 C80A 99.28(19) . .
Sc8 Sc1 C96B 82.4(6) . .
Sc4 Sc1 C96B 79.6(3) . .
Sc5 Sc1 C96B 49.1(4) . .
Sc8 Sc1 C82A 90.8(5) . .
Sc4 Sc1 C82A 98.23(15) . .
Sc5 Sc1 C82A 135.6(2) . .
C80A Sc1 C82A 38.55(17) . .
Sc8 Sc1 C16B 124.1(6) . .
Sc4 Sc1 C16B 142.0(3) . .
Sc5 Sc1 C16B 88.8(3) . .
C4B Sc1 C16B 70.2(3) . .
C17B Sc1 C16B 37.8(2) . .
Sc8 Sc1 C95A 70.2(5) . .
Sc4 Sc1 C95A 71.2(2) . .
Sc5 Sc1 C95A 61.4(3) . .
Sc8 Sc1 C3B 62.6(5) . .
Sc4 Sc1 C3B 70.0(2) . .
Sc5 Sc1 C3B 163.9(3) . .
C4B Sc1 C3B 37.2(3) . .
C17B Sc1 C3B 66.3(2) . .
C16B Sc1 C3B 75.4(3) . .
Sc8 Sc1 C83A 66.9(5) . .
Sc4 Sc1 C83A 66.03(13) . .
Sc5 Sc1 C83A 158.8(2) . .
C80A Sc1 C83A 65.17(16) . .
C82A Sc1 C83A 36.08(17) . .
Sc7 Sc2 Sc3 19.6(6) . .
Sc7 Sc2 C72B 93.9(6) . .
Sc3 Sc2 C72B 98.8(5) . .
Sc7 Sc2 C71B 130.7(5) . .
Sc3 Sc2 C71B 140.9(2) . .
C72B Sc2 C71B 42.7(5) . .
Sc7 Sc2 Sc6 142.6(5) . .
Sc3 Sc2 Sc6 130.62(14) . .
C72B Sc2 Sc6 122.5(5) . .
C71B Sc2 Sc6 86.2(3) . .
Sc7 Sc2 C95B 92.1(6) . .
Sc3 Sc2 C95B 81.1(3) . .
Sc6 Sc2 C95B 50.7(3) . .
Sc7 Sc2 C1A 105.3(5) . .
Sc3 Sc2 C1A 121.48(15) . .
Sc6 Sc2 C1A 107.55(19) . .
Sc7 Sc2 C2A 95.4(5) . .
Sc3 Sc2 C2A 101.8(3) . .
Sc6 Sc2 C2A 121.6(3) . .
C1A Sc2 C2A 38.1(3) . .
Sc7 Sc2 C96A 79.9(5) . .
Sc3 Sc2 C96A 73.01(17) . .
Sc6 Sc2 C96A 62.8(2) . .
Sc7 Sc2 C83B 59.2(5) . .
Sc3 Sc2 C83B 71.1(2) . .
C72B Sc2 C83B 38.7(4) . .
C71B Sc2 C83B 71.8(3) . .
Sc6 Sc2 C83B 158.0(3) . .
Sc7 Sc2 C70B 118.4(7) . .
Sc3 Sc2 C70B 137.8(3) . .
C72B Sc2 C70B 68.0(5) . .
C71B Sc2 C70B 37.0(3) . .
Sc6 Sc2 C70B 86.4(3) . .
C83B Sc2 C70B 75.4(3) . .
Sc7 Sc2 C95A 79.4(5) . .
Sc3 Sc2 C95A 64.3(2) . .
Sc6 Sc2 C95A 66.4(2) . .
C96A Sc2 C95A 29.30(16) . .
Sc7 Sc3 Sc2 29.6(9) . .
Sc7 Sc3 C96B 97.7(8) . .
Sc2 Sc3 C96B 79.6(4) . .
Sc7 Sc3 C4A 68.4(7) . .
Sc2 Sc3 C4A 90.28(18) . .
Sc7 Sc3 C80B 106.9(8) . .
Sc2 Sc3 C80B 129.99(13) . .
Sc7 Sc3 C17A 106.9(8) . .
Sc2 Sc3 C17A 129.99(13) . .
C4A Sc3 C17A 39.87(19) . .
Sc7 Sc3 C82B 85.5(7) . .
Sc2 Sc3 C82B 97.6(3) . .
C80B Sc3 C82B 37.7(3) . .
Sc7 Sc3 C95A 94.0(7) . .
Sc2 Sc3 C95A 71.22(19) . .
Sc7 Sc3 C16A 137.0(7) . .
Sc2 Sc3 C16A 142.3(2) . .
C4A Sc3 C16A 70.37(18) . .
C17A Sc3 C16A 37.94(13) . .
Sc7 Sc3 C3A 63.9(7) . .
Sc2 Sc3 C3A 69.69(16) . .
C4A Sc3 C3A 37.1(2) . .
C17A Sc3 C3A 65.56(19) . .
C16A Sc3 C3A 75.9(2) . .
Sc7 Sc3 C83B 49.3(7) . .
Sc2 Sc3 C83B 65.7(2) . .
C80B Sc3 C83B 64.4(2) . .
C82B Sc3 C83B 36.2(3) . .
Sc7 Sc3 C81B 92.3(10) . .
Sc2 Sc3 C81B 121.9(3) . .
C80B Sc3 C81B 35.17(18) . .
C82B Sc3 C81B 64.3(3) . .
C83B Sc3 C81B 71.8(3) . .
Sc8 Sc4 Sc1 31.0(8) . .
Sc8 Sc4 C71A 119.4(7) . .
Sc1 Sc4 C71A 138.16(16) . .
Sc8 Sc4 C72A 79.2(6) . .
Sc1 Sc4 C72A 94.9(2) . .
C71A Sc4 C72A 43.5(2) . .
Sc8 Sc4 C95B 85.5(8) . .
Sc1 Sc4 C95B 79.8(3) . .
Sc8 Sc4 C96A 86.4(6) . .
Sc1 Sc4 C96A 72.36(17) . .
Sc8 Sc4 C2B 88.4(7) . .
Sc1 Sc4 C2B 102.3(4) . .
Sc8 Sc4 C1B 121.9(7) . .
Sc1 Sc4 C1B 121.3(3) . .
C2B Sc4 C1B 37.9(3) . .
Sc8 Sc4 C70A 146.6(6) . .
Sc1 Sc4 C70A 139.13(17) . .
C71A Sc4 C70A 38.10(15) . .
C72A Sc4 C70A 69.57(19) . .
Sc8 Sc4 C83A 71.2(7) . .
Sc1 Sc4 C83A 69.40(13) . .
C71A Sc4 C83A 71.8(2) . .
C72A Sc4 C83A 37.4(2) . .
C70A Sc4 C83A 76.80(19) . .
Sc8 Sc4 C6B 115.7(8) . .
Sc1 Sc4 C6B 96.8(4) . .
C2B Sc4 C6B 64.3(5) . .
C1B Sc4 C6B 36.8(4) . .
Sc8 Sc4 C95A 64.6(6) . .
Sc1 Sc4 C95A 63.89(18) . .
C96A Sc4 C95A 29.07(16) . .
C96B Sc5 Sc1 73.1(6) . .
Sc1 Sc5 C39B 129.7(4) . .
Sc1 Sc5 C61A 128.8(3) . .
Sc1 Sc5 C38B 92.0(3) . .
C39B Sc5 C38B 41.0(3) . .
Sc1 Sc5 C62A 92.0(3) . .
C61A Sc5 C62A 40.9(2) . .
Sc1 Sc5 C95A 67.2(2) . .
Sc1 Sc5 C61B 153.6(4) . .
C39B Sc5 C61B 39.1(4) . .
C38B Sc5 C61B 66.9(3) . .
Sc1 Sc5 C39A 158.6(3) . .
C61A Sc5 C39A 39.2(2) . .
C62A Sc5 C39A 69.2(2) . .
Sc1 Sc5 C96A 67.73(19) . .
C95A Sc5 C96A 30.03(18) . .
Sc1 Sc5 C63A 81.6(3) . .
C61A Sc5 C63A 69.0(3) . .
C62A Sc5 C63A 36.29(16) . .
C39A Sc5 C63A 77.1(2) . .
Sc1 Sc5 C37B 79.9(3) . .
C39B Sc5 C37B 68.0(3) . .
C38B Sc5 C37B 34.3(2) . .
C61B Sc5 C37B 73.7(4) . .
C50B Sc6 C28B 39.2(5) . .
C95B Sc6 Sc2 65.4(5) . .
C50B Sc6 Sc2 103.0(4) . .
C27A Sc6 Sc2 117.6(3) . .
C28B Sc6 Sc2 137.6(5) . .
C27A Sc6 C10A 39.3(2) . .
Sc2 Sc6 C10A 80.0(3) . .
C27A Sc6 C28A 41.1(2) . .
Sc2 Sc6 C28A 145.2(3) . .
C10A Sc6 C28A 70.0(3) . .
C50B Sc6 C49B 39.4(3) . .
C28B Sc6 C49B 63.5(4) . .
Sc2 Sc6 C49B 100.9(3) . .
C50B Sc6 C51B 38.3(4) . .
C28B Sc6 C51B 67.2(5) . .
Sc2 Sc6 C51B 70.4(3) . .
C49B Sc6 C51B 67.1(3) . .
Sc2 Sc6 C96A 61.35(18) . .
C27A Sc6 C26A 39.6(3) . .
Sc2 Sc6 C26A 122.0(3) . .
C10A Sc6 C26A 69.1(3) . .
C28A Sc6 C26A 63.3(4) . .
C50B Sc6 C27B 64.8(4) . .
C28B Sc6 C27B 38.5(4) . .
Sc2 Sc6 C27B 162.0(3) . .
C49B Sc6 C27B 61.2(4) . .
C51B Sc6 C27B 101.5(3) . .
Sc3 Sc7 Sc2 130.7(14) . .
Sc3 Sc7 C4A 89.8(8) . .
Sc2 Sc7 C4A 122.5(8) . .
Sc3 Sc7 C83B 113.6(9) . .
Sc2 Sc7 C83B 91.5(7) . .
Sc3 Sc7 C5A 119.1(11) . .
Sc2 Sc7 C5A 109.1(8) . .
C4A Sc7 C5A 42.5(3) . .
Sc3 Sc7 C3A 97.2(8) . .
Sc2 Sc7 C3A 88.7(7) . .
C4A Sc7 C3A 40.9(3) . .
C5A Sc7 C3A 71.3(3) . .
Sc3 Sc7 C68B 133.2(11) . .
Sc2 Sc7 C68B 94.1(8) . .
C83B Sc7 C68B 41.7(4) . .
Sc3 Sc7 C96B 62.6(7) . .
Sc2 Sc7 C96B 83.8(6) . .
Sc3 Sc7 C82B 74.9(7) . .
Sc2 Sc7 C82B 117.9(8) . .
C83B Sc7 C82B 38.8(4) . .
C68B Sc7 C82B 71.6(5) . .
Sc3 Sc7 C72B 121.8(11) . .
Sc2 Sc7 C72B 56.6(6) . .
C83B Sc7 C72B 38.8(4) . .
C68B Sc7 C72B 67.6(6) . .
C82B Sc7 C72B 62.3(5) . .
Sc3 Sc7 C96A 85.9(7) . .
Sc2 Sc7 C96A 71.5(5) . .
Sc3 Sc7 C67B 103.1(11) . .
Sc2 Sc7 C67B 125.9(9) . .
C83B Sc7 C67B 67.8(5) . .
C68B Sc7 C67B 37.6(4) . .
C82B Sc7 C67B 76.4(4) . .
C72B Sc7 C67B 102.9(6) . .
Sc4 Sc8 Sc1 127.5(13) . .
Sc4 Sc8 C72A 76.8(7) . .
Sc1 Sc8 C72A 120.8(7) . .
Sc4 Sc8 C3B 103.5(8) . .
Sc1 Sc8 C3B 87.9(7) . .
Sc4 Sc8 C95B 71.6(8) . .
Sc1 Sc8 C95B 91.8(6) . .
Sc4 Sc8 C73A 109.2(9) . .
Sc1 Sc8 C73A 113.5(8) . .
C72A Sc8 C73A 40.3(3) . .
Sc4 Sc8 C14B 132.9(9) . .
Sc1 Sc8 C14B 86.9(8) . .
C3B Sc8 C14B 39.5(4) . .
Sc4 Sc8 C95A 95.3(7) . .
Sc1 Sc8 C95A 79.6(5) . .
Sc4 Sc8 C83A 88.1(8) . .
Sc1 Sc8 C83A 84.1(6) . .
C72A Sc8 C83A 39.1(3) . .
C73A Sc8 C83A 64.5(3) . .
Sc4 Sc8 C96A 72.7(6) . .
Sc1 Sc8 C96A 79.3(5) . .
C95A Sc8 C96A 30.0(2) . .
Sc4 Sc8 C96B 96.6(8) . .
Sc1 Sc8 C96B 68.0(6) . .
C95B Sc8 C96B 27.0(5) . .
Sc4 Sc8 C2B 71.0(7) . .
Sc1 Sc8 C2B 123.0(8) . .
C3B Sc8 C2B 37.9(5) . .
C14B Sc8 C2B 62.8(5) . .
C96A C95A Sc5 82.2(6) . .
C96A C95A Sc8 81.5(5) . .
Sc5 C95A Sc8 81.5(4) . .
C96A C95A Sc3 84.1(4) . .
Sc5 C95A Sc3 83.1(3) . .
Sc8 C95A Sc3 160.2(4) . .
C96A C95A Sc1 80.9(3) . .
Sc5 C95A Sc1 51.4(2) . .
Sc8 C95A Sc1 30.2(4) . .
Sc3 C95A Sc1 133.4(4) . .
C96A C95A Sc2 71.0(3) . .
Sc5 C95A Sc2 121.8(3) . .
Sc8 C95A Sc2 139.6(5) . .
Sc3 C95A Sc2 44.53(10) . .
Sc1 C95A Sc2 151.9(2) . .
C96A C95A Sc4 66.7(4) . .
Sc5 C95A Sc4 93.0(3) . .
Sc8 C95A Sc4 20.1(4) . .
Sc3 C95A Sc4 150.8(2) . .
Sc1 C95A Sc4 44.96(10) . .
Sc2 C95A Sc4 119.6(3) . .
C96A C95A Sc7 72.4(4) . .
Sc5 C95A Sc7 95.7(5) . .
Sc8 C95A Sc7 153.9(5) . .
Sc3 C95A Sc7 18.6(3) . .
Sc1 C95A Sc7 140.4(4) . .
Sc2 C95A Sc7 27.5(3) . .
Sc4 C95A Sc7 136.5(4) . .
C96A C95A Sc6 67.7(6) . .
Sc5 C95A Sc6 149.7(3) . .
Sc8 C95A Sc6 90.2(5) . .
Sc3 C95A Sc6 97.0(2) . .
Sc1 C95A Sc6 117.0(3) . .
Sc2 C95A Sc6 52.5(2) . .
Sc4 C95A Sc6 72.3(3) . .
Sc7 C95A Sc6 79.2(4) . .
C95A C96A Sc4 84.2(4) . .
C95A C96A Sc2 79.7(3) . .
Sc4 C96A Sc2 133.2(3) . .
C95A C96A Sc6 84.1(6) . .
Sc4 C96A Sc6 79.1(3) . .
Sc2 C96A Sc6 55.8(2) . .
C95A C96A Sc8 68.4(5) . .
Sc4 C96A Sc8 20.9(3) . .
Sc2 C96A Sc8 136.6(4) . .
Sc6 C96A Sc8 91.3(4) . .
C95A C96A Sc5 67.7(5) . .
Sc4 C96A Sc5 93.9(2) . .
Sc2 C96A Sc5 119.1(3) . .
Sc6 C96A Sc5 151.6(3) . .
Sc8 C96A Sc5 75.4(4) . .
C95A C96A Sc7 79.2(5) . .
Sc4 C96A Sc7 157.6(4) . .
Sc2 C96A Sc7 28.5(3) . .
Sc6 C96A Sc7 84.3(4) . .
Sc8 C96A Sc7 147.7(5) . .
Sc5 C96A Sc7 93.7(4) . .
C95A C96A Sc1 70.2(3) . .
Sc4 C96A Sc1 45.59(9) . .
Sc2 C96A Sc1 149.9(2) . .
Sc6 C96A Sc1 119.4(3) . .
Sc8 C96A Sc1 28.6(3) . .
Sc5 C96A Sc1 48.31(19) . .
Sc7 C96A Sc1 137.8(4) . .
C95A C96A Sc3 67.1(4) . .
Sc4 C96A Sc3 151.3(2) . .
Sc2 C96A Sc3 43.58(9) . .
Sc6 C96A Sc3 96.8(2) . .
Sc8 C96A Sc3 133.6(4) . .
Sc5 C96A Sc3 76.1(2) . .
Sc7 C96A Sc3 18.6(3) . .
Sc1 C96A Sc3 119.2(2) . .
C96B C95B Sc6 149(2) . .
C96B C95B Sc4 108.8(15) . .
Sc6 C95B Sc4 96.2(6) . .
C96B C95B Sc8 87.9(15) . .
Sc6 C95B Sc8 112.6(8) . .
Sc4 C95B Sc8 22.9(4) . .
C96B C95B Sc2 91.4(15) . .
Sc6 C95B Sc2 63.9(5) . .
Sc4 C95B Sc2 159.7(6) . .
Sc8 C95B Sc2 168.2(13) . .
C96B C95B Sc1 63.0(13) . .
Sc6 C95B Sc1 140.8(8) . .
Sc4 C95B Sc1 46.1(3) . .
Sc8 C95B Sc1 28.4(4) . .
Sc2 C95B Sc1 154.3(6) . .
C96B C95B Sc7 66.4(13) . .
Sc6 C95B Sc7 91.2(8) . .
Sc4 C95B Sc7 170.3(11) . .
Sc8 C95B Sc7 154.2(8) . .
Sc2 C95B Sc7 27.4(4) . .
Sc1 C95B Sc7 127.6(6) . .
C96B C95B Sc3 49.4(13) . .
Sc6 C95B Sc3 105.5(8) . .
Sc4 C95B Sc3 158.0(6) . .
Sc8 C95B Sc3 136.9(7) . .
Sc2 C95B Sc3 42.4(3) . .
Sc1 C95B Sc3 111.9(4) . .
Sc7 C95B Sc3 17.6(3) . .
C96B C95B Sc5 23.8(14) . .
Sc6 C95B Sc5 173.2(11) . .
Sc4 C95B Sc5 89.7(6) . .
Sc8 C95B Sc5 72.2(6) . .
Sc2 C95B Sc5 110.4(5) . .
Sc1 C95B Sc5 44.3(3) . .
Sc7 C95B Sc5 83.3(5) . .
Sc3 C95B Sc5 68.4(3) . .
C95B C96B Sc5 142(2) . .
C95B C96B Sc3 107.3(15) . .
Sc5 C96B Sc3 101.8(7) . .
C95B C96B Sc1 91.4(15) . .
Sc5 C96B Sc1 57.7(6) . .
Sc3 C96B Sc1 159.6(7) . .
C95B C96B Sc7 88.3(15) . .
Sc5 C96B Sc7 116.3(9) . .
Sc3 C96B Sc7 19.7(3) . .
Sc1 C96B Sc7 166.2(12) . .
C95B C96B Sc8 65.1(13) . .
Sc5 C96B Sc8 87.3(8) . .
Sc3 C96B Sc8 170.7(8) . .
Sc1 C96B Sc8 29.6(4) . .
Sc7 C96B Sc8 153.4(8) . .
C95B C96B Sc2 62.7(13) . .
Sc5 C96B Sc2 143.6(9) . .
Sc3 C96B Sc2 45.0(4) . .
Sc1 C96B Sc2 154.0(7) . .
Sc7 C96B Sc2 27.8(4) . .
Sc8 C96B Sc2 126.6(6) . .
C95B C96B Sc4 48.1(12) . .
Sc5 C96B Sc4 99.4(8) . .
Sc3 C96B Sc4 155.2(7) . .
Sc1 C96B Sc4 43.5(3) . .
Sc7 C96B Sc4 135.7(7) . .
Sc8 C96B Sc4 18.7(4) . .
Sc2 C96B Sc4 110.8(5) . .
C95B C96B Sc6 19.5(14) . .
Sc5 C96B Sc6 161.4(11) . .
Sc3 C96B Sc6 92.2(6) . .
Sc1 C96B Sc6 107.8(6) . .
Sc7 C96B Sc6 74.9(6) . .
Sc8 C96B Sc6 79.2(5) . .
Sc2 C96B Sc6 47.4(3) . .
Sc4 C96B Sc6 64.5(3) . .
C98 C97 C102 116.7(5) . .
C98 C97 Cl1 124.2(2) . .
C102 C97 Cl1 119.1(4) . .
C97 C98 C99 123.4(4) . .
C97 C98 Cl2 117.9(3) . .
C99 C98 Cl2 118.7(3) . .
C98 C99 C100 119.5(5) . .
C98 C99 H99 120.3 . .
C100 C99 H99 120.3 . .
C99 C100 C101 118.4(6) . .
C99 C100 H100 120.8 . .
C101 C100 H100 120.8 . .
C102 C101 C100 120.3(5) . .
C102 C101 H101 119.8 . .
C100 C101 H101 119.8 . .
C101 C102 C97 121.6(5) . .
C101 C102 H102 119.2 . .
C97 C102 H102 119.2 . .
C104 C103 C108 117.3(18) . .
C104 C103 Cl3 132.0(14) . .
C108 C103 Cl3 109.7(14) . .
C103 C104 C105 128(2) . .
C103 C104 Cl4 120.0(16) . .
C105 C104 Cl4 111.9(19) . .
C104 C105 C106 119(3) . .
C104 C105 H105 120.5 . .
C106 C105 H105 120.5 . .
C105 C106 C107 107.5(19) . .
C105 C106 H106 126.2 . .
C107 C106 H106 126.2 . .
C108 C107 C106 128.6(18) . .
C108 C107 H107 115.7 . .
C106 C107 H107 115.7 . .
C107 C108 C103 117.1(17) . .
C107 C108 H108 121.4 . .
C103 C108 H108 121.4 . .
S3 C110 S4 169(3) . .
S6 C111 S5 180.0(7) . .
S2 C109 S2 180.0 2_677 .
S1 C109 S1 180.0 . 2_677

loop_
_geom_bond_atom_site_label_1
_geom_bond_atom_site_label_2
_geom_bond_distance
_geom_bond_site_symmetry_2
C1A C2A 1.450(10) .
C1A C9A 1.456(8) .
C1A C6A 1.467(8) .
C1A Sc2 2.218(3) .
C1A Sc7 2.744(13) .
C2A C3A 1.372(12) .
C2A C12A 1.485(11) .
C2A Sc2 2.220(7) .
C2A Sc7 2.587(14) .
C3A C4A 1.438(8) .
C3A C14A 1.476(9) .
C3A Sc7 2.143(10) .
C3A Sc3 2.367(4) .
C3A Sc2 2.401(4) .
C4A C17A 1.427(7) .
C4A C5A 1.475(7) .
C4A Sc7 1.930(10) .
C4A Sc3 2.075(4) .
C4A Sc2 2.713(4) .
C5A C6A 1.410(9) .
C5A C20A 1.425(8) .
C5A Sc7 2.115(12) .
C5A Sc3 2.579(5) .
C5A Sc2 2.707(6) .
C6A C7A 1.437(7) .
C6A Sc2 2.422(5) .
C6A Sc7 2.462(13) .
C7A C8A 1.393(6) .
C7A C22A 1.430(5) .
C7A Sc2 2.791(4) .
C8A C25A 1.420(7) .
C8A C9A 1.462(6) .
C8A Sc2 2.826(5) .
C8A Sc6 2.831(7) .
C9A C10A 1.438(8) .
C9A Sc2 2.430(4) .
C9A Sc6 2.681(7) .
C10A C27A 1.398(8) .
C10A C11A 1.469(7) .
C10A Sc6 2.158(6) .
C10A Sc2 2.754(4) .
C11A C12A 1.406(8) .
C11A C30A 1.451(8) .
C11A Sc6 2.568(7) .
C11A Sc2 2.727(4) .
C12A C13A 1.435(7) .
C12A Sc2 2.422(4) .
C13A C32A 1.393(11) .
C13A C14A 1.414(11) .
C13A Sc2 2.796(4) .
C14A C15A 1.404(15) .
C14A Sc3 2.458(9) .
C14A Sc7 2.590(15) .
C14A Sc2 2.792(8) .
C15A C16A 1.425(12) .
C15A C34A 1.478(8) .
C15A Sc3 2.426(8) .
C16A C37A 1.405(10) .
C16A C17A 1.445(5) .
C16A Sc3 2.302(4) .
C17A C18A 1.443(7) .
C17A Sc3 2.109(3) .
C17A Sc7 2.446(12) .
C18A C19A 1.387(6) .
C18A C38A 1.445(7) .
C18A Sc3 2.511(5) .
C19A C20A 1.427(7) .
C19A C41A 1.430(8) .
C20A C21A 1.442(7) .
C20A Sc7 2.680(14) .
C21A C22A 1.426(5) .
C21A C42A 1.444(6) .
C22A C23A 1.476(4) .
C23A C24A 1.498(8) .
C23A C85 1.524(3) .
C23A C44A 1.792(4) .
C24A C47A 1.404(6) .
C24A C25A 1.453(10) .
C25A C26A 1.407(11) .
C25A Sc6 2.691(6) .
C26A C49A 1.418(8) .
C26A C27A 1.477(10) .
C26A Sc6 2.296(10) .
C27A C28A 1.471(8) .
C27A Sc6 1.960(6) .
C28A C29A 1.394(12) .
C28A C50A 1.395(10) .
C28A Sc6 2.185(9) .
C29A C30A 1.408(9) .
C29A C53A 1.439(10) .
C29A Sc6 2.559(9) .
C30A C31A 1.466(6) .
C30A Sc6 2.734(6) .
C31A C54A 1.398(18) .
C31A C32A 1.423(12) .
C32A C33A 1.469(11) .
C33A C56A 1.424(14) .
C33A C34A 1.450(6) .
C34A C35A 1.391(8) .
C35A C58A 1.406(8) .
C35A C36A 1.455(8) .
C36A C37A 1.367(7) .
C36A C60A 1.392(9) .
C37A C38A 1.414(6) .
C37A Sc3 2.859(5) .
C38A C39A 1.389(7) .
C38A Sc3 2.873(3) .
C39A C61A 1.472(7) .
C39A C40A 1.496(11) .
C39A Sc5 2.303(6) .
C40A C41A 1.405(9) .
C40A C64A 1.440(10) .
C40A Sc5 2.580(9) .
C41A C42A 1.460(8) .
C42A C43A 1.374(7) .
C43A C65A 1.417(7) .
C43A C44A 1.469(6) .
C44A C45A 1.463(4) .
C44A C85 1.514(3) .
C45A C46A 1.373(7) .
C45A C66A 1.420(7) .
C46A C47A 1.447(6) .
C46A C69A 1.459(8) .
C47A C48A 1.461(5) .
C48A C49A 1.372(7) .
C48A C70A 1.417(7) .
C49A C50A 1.453(5) .
C49A Sc6 2.639(7) .
C50A C51A 1.411(8) .
C50A Sc6 2.538(8) .
C51A C71A 1.467(8) .
C51A C52A 1.480(7) .
C51A Sc4 2.516(6) .
C52A C53A 1.400(7) .
C52A C74A 1.471(7) .
C53A C54A 1.45(2) .
C54A C55A 1.40(2) .
C55A C56A 1.451(15) .
C55A C75A 1.453(6) .
C56A C57A 1.433(17) .
C57A C58A 1.377(6) .
C57A C76A 1.418(5) .
C58A C59A 1.451(8) .
C59A C78A 1.356(7) .
C59A C60A 1.467(8) .
C60A C61A 1.443(8) .
C60A Sc5 2.572(8) .
C61A C62A 1.421(7) .
C61A Sc5 2.007(6) .
C62A C63A 1.400(5) .
C62A C79A 1.483(6) .
C62A Sc5 2.062(5) .
C62A Sc1 2.866(3) .
C63A C81A 1.417(8) .
C63A C64A 1.443(8) .
C63A Sc5 2.347(7) .
C63A Sc1 2.807(4) .
C64A C65A 1.394(8) .
C64A Sc5 2.611(8) .
C65A C66A 1.463(6) .
C66A C67A 1.414(8) .
C67A C68A 1.439(8) .
C67A C81A 1.452(7) .
C67A Sc1 2.674(5) .
C68A C69A 1.401(8) .
C68A C83A 1.466(7) .
C68A Sc4 2.488(6) .
C68A Sc8 2.670(13) .
C68A Sc1 2.673(5) .
C69A C70A 1.451(9) .
C69A Sc4 2.463(6) .
C70A C71A 1.403(5) .
C70A Sc4 2.255(4) .
C71A C72A 1.455(8) .
C71A Sc4 1.952(4) .
C71A Sc8 2.463(13) .
C72A C83A 1.415(9) .
C72A C73A 1.420(7) .
C72A Sc4 1.973(5) .
C72A Sc8 1.990(10) .
C72A Sc1 2.769(5) .
C73A C74A 1.412(7) .
C73A C84A 1.486(8) .
C73A Sc8 2.122(11) .
C73A Sc4 2.516(4) .
C73A Sc1 2.794(4) .
C74A C75A 1.400(6) .
C74A Sc8 2.672(12) .
C75A C76A 1.455(6) .
C76A C77A 1.420(6) .
C77A C84A 1.424(9) .
C77A C78A 1.460(7) .
C77A Sc1 2.768(5) .
C78A C79A 1.449(6) .
C78A Sc1 2.772(3) .
C79A C80A 1.444(7) .
C79A Sc1 2.432(4) .
C79A Sc5 2.579(7) .
C80A C81A 1.405(5) .
C80A C82A 1.439(6) .
C80A Sc1 2.142(3) .
C81A Sc1 2.393(4) .
C82A C83A 1.431(7) .
C82A C84A 1.453(7) .
C82A Sc1 2.213(4) .
C82A Sc8 2.512(11) .
C83A Sc8 2.199(10) .
C83A Sc4 2.322(4) .
C83A Sc1 2.379(4) .
C84A Sc1 2.421(5) .
C84A Sc8 2.421(13) .
C1B C2B 1.434(14) .
C1B C6B 1.460(18) .
C1B C9B 1.474(15) .
C1B Sc4 2.211(6) .
C1B Sc8 2.737(14) .
C2B C3B 1.452(16) .
C2B C12B 1.453(15) .
C2B Sc4 2.206(10) .
C2B Sc8 2.333(13) .
C3B C4B 1.433(11) .
C3B C14B 1.438(12) .
C3B Sc8 2.085(10) .
C3B Sc1 2.348(6) .
C3B Sc4 2.414(6) .
C4B C17B 1.458(10) .
C4B C5B 1.471(13) .
C4B Sc1 2.061(6) .
C4B Sc8 2.419(12) .
C4B Sc4 2.738(6) .
C5B C20B 1.393(13) .
C5B C6B 1.424(18) .
C5B Sc1 2.559(10) .
C5B Sc4 2.724(10) .
C5B Sc8 2.797(15) .
C6B C7B 1.459(14) .
C6B Sc4 2.384(12) .
C6B Sc8 2.839(17) .
C7B C22B 1.408(10) .
C7B C8B 1.437(12) .
C7B Sc4 2.799(7) .
C8B C25B 1.403(10) .
C8B C9B 1.454(12) .
C8B Sc4 2.837(7) .
C9B C10B 1.443(14) .
C9B Sc4 2.455(8) .
C10B C27B 1.410(13) .
C10B C11B 1.476(13) .
C10B Sc4 2.752(7) .
C11B C30B 1.414(14) .
C11B C12B 1.443(15) .
C11B Sc4 2.735(10) .
C12B C13B 1.420(12) .
C12B Sc4 2.405(6) .
C12B Sc8 2.447(13) .
C13B C32B 1.400(13) .
C13B C14B 1.432(16) .
C13B Sc8 2.377(13) .
C13B Sc4 2.773(7) .
C14B C15B 1.366(16) .
C14B Sc8 2.166(14) .
C14B Sc1 2.401(9) .
C14B Sc4 2.792(9) .
C15B C16B 1.383(14) .
C15B C34B 1.475(13) .
C15B Sc1 2.388(8) .
C15B Sc8 2.684(16) .
C16B C17B 1.423(8) .
C16B C37B 1.458(14) .
C16B Sc1 2.247(6) .
C17B C18B 1.474(10) .
C17B Sc1 2.142(3) .
C18B C19B 1.370(10) .
C18B C38B 1.442(11) .
C18B Sc1 2.519(7) .
C18B Sc5 2.580(10) .
C19B C20B 1.425(12) .
C19B C41B 1.434(14) .
C20B C21B 1.466(12) .
C21B C22B 1.375(10) .
C21B C42B 1.465(9) .
C22B C23B 1.491(8) .
C23B C85 1.470(5) .
C23B C24B 1.503(18) .
C23B C44B 1.771(7) .
C24B C25B 1.438(13) .
C24B C47B 1.455(14) .
C25B C26B 1.40(2) .
C26B C27B 1.40(2) .
C26B C49B 1.502(16) .
C26B Sc6 2.40(2) .
C27B C28B 1.499(17) .
C27B Sc6 2.370(9) .
C28B C50B 1.375(16) .
C28B C29B 1.39(2) .
C28B Sc6 2.118(15) .
C29B C30B 1.419(19) .
C29B C53B 1.432(15) .
C29B Sc6 2.581(15) .
C30B C31B 1.466(10) .
C31B C32B 1.403(12) .
C31B C54B 1.41(4) .
C32B C33B 1.472(12) .
C33B C56B 1.418(16) .
C33B C34B 1.474(11) .
C34B C35B 1.414(13) .
C35B C36B 1.421(11) .
C35B C58B 1.424(13) .
C36B C37B 1.384(14) .
C36B C60B 1.468(15) .
C36B Sc5 2.666(9) .
C37B C38B 1.368(8) .
C37B Sc5 2.426(8) .
C37B Sc1 2.818(7) .
C38B C39B 1.416(10) .
C38B Sc5 2.062(5) .
C38B Sc1 2.866(3) .
C39B C61B 1.440(13) .
C39B C40B 1.474(15) .
C39B Sc5 1.973(8) .
C40B C64B 1.422(17) .
C40B C41B 1.424(18) .
C40B Sc5 2.456(16) .
C41B C42B 1.418(12) .
C42B C43B 1.393(12) .
C43B C65B 1.390(11) .
C43B C44B 1.472(9) .
C44B C45B 1.465(7) .
C44B C85 1.534(5) .
C45B C46B 1.373(11) .
C45B C66B 1.431(11) .
C46B C47B 1.420(9) .
C46B C69B 1.421(12) .
C47B C48B 1.426(9) .
C48B C49B 1.369(12) .
C48B C70B 1.424(14) .
C48B Sc6 2.755(10) .
C49B C50B 1.425(11) .
C49B Sc6 2.217(7) .
C50B C51B 1.414(14) .
C50B Sc6 1.949(8) .
C51B C52B 1.465(10) .
C51B C71B 1.469(12) .
C51B Sc6 2.262(9) .
C51B Sc2 2.532(7) .
C52B C74B 1.451(12) .
C52B C53B 1.469(12) .
C52B Sc6 2.714(8) .
C53B C54B 1.42(4) .
C53B Sc6 2.871(7) .
C54B C55B 1.32(4) .
C55B C75B 1.421(15) .
C55B C56B 1.44(3) .
C56B C57B 1.39(3) .
C57B C58B 1.362(10) .
C57B C76B 1.413(11) .
C58B C59B 1.440(14) .
C59B C78B 1.379(14) .
C59B C60B 1.427(15) .
C60B C61B 1.388(13) .
C60B Sc5 2.585(13) .
C61B C62B 1.453(12) .
C61B Sc5 2.254(9) .
C62B C63B 1.361(7) .
C62B C79B 1.499(13) .
C62B Sc3 2.873(3) .
C63B C81B 1.433(15) .
C63B C64B 1.436(13) .
C63B Sc3 2.794(7) .
C64B C65B 1.444(13) .
C65B C66B 1.460(10) .
C66B C67B 1.396(13) .
C67B C81B 1.446(14) .
C67B C68B 1.490(15) .
C67B Sc7 2.402(15) .
C67B Sc3 2.683(8) .
C68B C69B 1.357(13) .
C68B C83B 1.484(13) .
C68B Sc7 2.159(15) .
C68B Sc2 2.509(10) .
C68B Sc3 2.744(10) .
C69B C70B 1.396(17) .
C69B Sc2 2.530(9) .
C69B Sc7 2.707(16) .
C70B C71B 1.403(9) .
C70B Sc2 2.319(6) .
C71B C72B 1.429(16) .
C71B Sc2 1.996(6) .
C71B Sc6 2.817(9) .
C71B Sc7 2.867(15) .
C72B C73B 1.418(17) .
C72B C83B 1.452(15) .
C72B Sc2 1.921(13) .
C72B Sc7 2.296(18) .
C72B Sc3 2.780(13) .
C73B C84B 1.438(18) .
C73B C74B 1.491(11) .
C73B Sc2 2.469(5) .
C73B Sc7 2.675(13) .
C73B Sc3 2.802(7) .
C74B C75B 1.388(14) .
C75B C76B 1.495(19) .
C76B C77B 1.440(15) .
C77B C84B 1.41(2) .
C77B C78B 1.421(17) .
C77B Sc3 2.738(12) .
C78B C79B 1.466(11) .
C78B Sc3 2.737(6) .
C79B C80B 1.439(15) .
C79B Sc3 2.418(8) .
C80B C81B 1.391(8) .
C80B C82B 1.400(11) .
C80B Sc3 2.109(3) .
C80B Sc7 2.446(12) .
C81B Sc3 2.402(6) .
C81B Sc7 2.552(15) .
C82B C83B 1.443(13) .
C82B C84B 1.485(14) .
C82B Sc3 2.209(7) .
C82B Sc7 2.281(11) .
C83B Sc7 1.985(10) .
C83B Sc2 2.312(5) .
C83B Sc3 2.400(7) .
C84B Sc3 2.410(16) .
C84B Sc7 2.628(19) .
C85 C86A 1.495(3) .
C85 C87B 1.509(5) .
C85 C87A 1.563(3) .
C85 C86B 1.580(5) .
C86A C88A 1.521(6) .
C86A C89A 1.530(16) .
C86A H86A 1.0000 .
C87A C91A 1.540(14) .
C87A C90A 1.55(2) .
C87A H87A 1.0000 .
C88A C92A 1.522(8) .
C88A H88A 0.9900 .
C88A H88B 0.9900 .
C89A C93A 1.552(16) .
C89A H89A 0.9900 .
C89A H89B 0.9900 .
C90A C92A 1.54(2) .
C90A H90A 0.9900 .
C90A H90B 0.9900 .
C91A C93A 1.563(14) .
C91A H91A 0.9900 .
C91A H91B 0.9900 .
C92A C94A 1.57(2) .
C92A H92A 1.0000 .
C93A C94A 1.54(2) .
C93A H93A 1.0000 .
C94A H94A 0.9900 .
C94A H94B 0.9900 .
C86B C89B 1.39(2) .
C86B C88B 1.49(4) .
C86B H86B 1.0000 .
C87B C90B 1.529(15) .
C87B C91B 1.54(3) .
C87B H87B 1.0000 .
C88B C92B 1.56(4) .
C88B H88C 0.9900 .
C88B H88D 0.9900 .
C89B C93B 1.71(2) .
C89B H89C 0.9900 .
C89B H89D 0.9900 .
C90B C92B 1.506(12) .
C90B H90C 0.9900 .
C90B H90D 0.9900 .
C91B C93B 1.49(3) .
C91B H91C 0.9900 .
C91B H91D 0.9900 .
C92B C94B 1.56(4) .
C92B H92B 1.0000 .
C93B C94B 1.45(4) .
C93B H93B 1.0000 .
C94B H94C 0.9900 .
C94B H94D 0.9900 .
Sc1 Sc8 1.158(13) .
Sc1 Sc4 1.7832(16) .
Sc1 Sc5 1.920(6) .
Sc1 C96B 2.172(18) .
Sc1 C95A 2.266(5) .
Sc2 Sc7 1.134(13) .
Sc2 Sc3 1.7373(16) .
Sc2 Sc6 2.124(6) .
Sc2 C95B 2.150(17) .
Sc2 C96A 2.253(4) .
Sc2 C95A 2.345(5) .
Sc3 Sc7 0.770(12) .
Sc3 C96B 2.026(18) .
Sc3 C95A 2.231(6) .
Sc4 Sc8 0.823(14) .
Sc4 C95B 2.007(17) .
Sc4 C96A 2.205(5) .
Sc4 C95A 2.388(6) .
Sc5 C96B 1.717(15) .
Sc5 C95A 2.157(9) .
Sc5 C96A 2.310(8) .
Sc6 C95B 1.832(13) .
Sc6 C96A 2.285(8) .
Sc7 C96B 2.26(2) .
Sc7 C96A 2.339(9) .
Sc8 C95B 2.108(19) .
Sc8 C95A 2.167(10) .
Sc8 C96A 2.305(10) .
Sc8 C96B 2.32(2) .
C95A C96A 1.166(7) .
C95B C96B 1.06(2) .
Cl1 C97 1.705(6) .
Cl2 C98 1.731(3) .
C97 C98 1.381(7) .
C97 C102 1.428(4) .
C98 C99 1.382(10) .
C99 C100 1.411(9) .
C99 H99 0.9500 .
C100 C101 1.422(10) .
C100 H100 0.9500 .
C101 C102 1.371(10) .
C101 H101 0.9500 .
C102 H102 0.9500 .
Cl3 C103 1.71(2) .
Cl4 C104 1.712(16) .
C103 C104 1.22(3) .
C103 C108 1.64(2) .
C104 C105 1.35(3) .
C105 C106 1.56(4) .
C105 H105 0.9500 .
C106 C107 1.56(2) .
C106 H106 0.9500 .
C107 C108 1.169(17) .
C107 H107 0.9500 .
C108 H108 0.9500 .
C110 S3 1.521(17) .
C110 S4 1.556(18) .
C111 S6 1.5200 .
C111 S5 1.5200 .
C109 S2 1.481(17) 2_677
C109 S2 1.481(17) .
C109 S1 1.5539(6) .
C109 S1 1.5540(6) 2_677

loop_
_geom_torsion_atom_site_label_1
_geom_torsion_atom_site_label_2
_geom_torsion_atom_site_label_3
_geom_torsion_atom_site_label_4
_geom_torsion
C9A C1A C2A C3A -130.9(6)
C6A C1A C2A C3A 1.1(8)
Sc2 C1A C2A C3A -65.7(5)
Sc7 C1A C2A C3A -40.7(5)
C9A C1A C2A C12A 2.2(8)
C6A C1A C2A C12A 134.1(6)
Sc2 C1A C2A C12A 67.4(5)
Sc7 C1A C2A C12A 92.3(5)
C9A C1A C2A Sc2 -65.2(4)
C6A C1A C2A Sc2 66.7(4)
Sc7 C1A C2A Sc2 24.9(3)
C9A C1A C2A Sc7 -90.1(5)
C6A C1A C2A Sc7 41.8(5)
Sc2 C1A C2A Sc7 -24.9(3)
C1A C2A C3A C4A -5.5(8)
C12A C2A C3A C4A -140.9(5)
Sc2 C2A C3A C4A -66.4(4)
Sc7 C2A C3A C4A -56.5(5)
C1A C2A C3A C14A 141.1(6)
C12A C2A C3A C14A 5.6(7)
Sc2 C2A C3A C14A 80.2(5)
Sc7 C2A C3A C14A 90.0(6)
C1A C2A C3A Sc7 51.0(6)
C12A C2A C3A Sc7 -84.4(6)
Sc2 C2A C3A Sc7 -9.9(4)
C1A C2A C3A Sc3 60.7(6)
C12A C2A C3A Sc3 -74.7(6)
Sc2 C2A C3A Sc3 -0.2(3)
Sc7 C2A C3A Sc3 9.7(4)
C1A C2A C3A Sc2 60.9(5)
C12A C2A C3A Sc2 -74.5(4)
Sc7 C2A C3A Sc2 9.9(4)
C2A C3A C4A C17A 157.8(4)
C14A C3A C4A C17A 14.5(6)
Sc7 C3A C4A C17A 86.4(5)
Sc3 C3A C4A C17A 64.9(3)
Sc2 C3A C4A C17A 101.0(3)
C2A C3A C4A C5A 4.9(6)
C14A C3A C4A C5A -138.3(5)
Sc7 C3A C4A C5A -66.5(5)
Sc3 C3A C4A C5A -88.0(3)
Sc2 C3A C4A C5A -51.9(4)
C2A C3A C4A Sc7 71.4(6)
C14A C3A C4A Sc7 -71.9(6)
Sc3 C3A C4A Sc7 -21.5(4)
Sc2 C3A C4A Sc7 14.6(4)
C2A C3A C4A Sc3 92.9(5)
C14A C3A C4A Sc3 -50.3(5)
Sc7 C3A C4A Sc3 21.5(4)
Sc2 C3A C4A Sc3 36.12(13)
C2A C3A C4A Sc2 56.8(4)
C14A C3A C4A Sc2 -86.5(4)
Sc7 C3A C4A Sc2 -14.6(4)
Sc3 C3A C4A Sc2 -36.12(13)
C17A C4A C5A C6A -151.5(5)
C3A C4A C5A C6A 0.1(6)
Sc7 C4A C5A C6A -67.6(6)
Sc3 C4A C5A C6A -82.4(5)
Sc2 C4A C5A C6A -46.2(4)
C17A C4A C5A C20A -2.4(6)
C3A C4A C5A C20A 149.1(4)
Sc7 C4A C5A C20A 81.5(6)
Sc3 C4A C5A C20A 66.7(5)
Sc2 C4A C5A C20A 102.9(4)
C17A C4A C5A Sc7 -83.9(5)
C3A C4A C5A Sc7 67.6(5)
Sc3 C4A C5A Sc7 -14.8(4)
Sc2 C4A C5A Sc7 21.4(4)
C17A C4A C5A Sc3 -69.1(3)
C3A C4A C5A Sc3 82.4(3)
Sc7 C4A C5A Sc3 14.8(4)
Sc2 C4A C5A Sc3 36.18(15)
C17A C4A C5A Sc2 -105.3(3)
C3A C4A C5A Sc2 46.3(3)
Sc7 C4A C5A Sc2 -21.4(4)
Sc3 C4A C5A Sc2 -36.18(15)
C20A C5A C6A C7A -13.1(6)
C4A C5A C6A C7A 137.2(5)
Sc7 C5A C6A C7A 82.3(5)
Sc3 C5A C6A C7A 82.8(5)
Sc2 C5A C6A C7A 86.0(4)
C20A C5A C6A C1A -154.5(5)
C4A C5A C6A C1A -4.2(7)
Sc7 C5A C6A C1A -59.1(6)
Sc3 C5A C6A C1A -58.6(5)
Sc2 C5A C6A C1A -55.4(4)
C20A C5A C6A Sc2 -99.0(4)
C4A C5A C6A Sc2 51.2(4)
Sc7 C5A C6A Sc2 -3.7(3)
Sc3 C5A C6A Sc2 -3.2(2)
C20A C5A C6A Sc7 -95.3(5)
C4A C5A C6A Sc7 54.9(4)
Sc3 C5A C6A Sc7 0.5(3)
Sc2 C5A C6A Sc7 3.7(3)
C2A C1A C6A C5A 3.7(7)
C9A C1A C6A C5A 141.9(5)
Sc2 C1A C6A C5A 65.9(5)
Sc7 C1A C6A C5A 47.7(5)
C2A C1A C6A C7A -142.3(4)
C9A C1A C6A C7A -4.2(5)
Sc2 C1A C6A C7A -80.2(3)
Sc7 C1A C6A C7A -98.4(4)
C2A C1A C6A Sc2 -62.1(4)
C9A C1A C6A Sc2 76.0(3)
Sc7 C1A C6A Sc2 -18.2(2)
C2A C1A C6A Sc7 -43.9(5)
C9A C1A C6A Sc7 94.2(4)
Sc2 C1A C6A Sc7 18.2(2)
C5A C6A C7A C8A -144.2(5)
C1A C6A C7A C8A 2.4(5)
Sc2 C6A C7A C8A -60.1(3)
Sc7 C6A C7A C8A -84.8(5)
C5A C6A C7A C22A 12.0(7)
C1A C6A C7A C22A 158.6(3)
Sc2 C6A C7A C22A 96.1(4)
Sc7 C6A C7A C22A 71.4(5)
C5A C6A C7A Sc2 -84.2(4)
C1A C6A C7A Sc2 62.5(3)
Sc7 C6A C7A Sc2 -24.7(3)
C22A C7A C8A C25A -3.7(6)
C6A C7A C8A C25A 153.2(4)
Sc2 C7A C8A C25A 102.7(4)
C22A C7A C8A C9A -156.5(3)
C6A C7A C8A C9A 0.4(5)
Sc2 C7A C8A C9A -50.1(3)
C22A C7A C8A Sc2 -106.4(3)
C6A C7A C8A Sc2 50.5(3)
C22A C7A C8A Sc6 -82.8(4)
C6A C7A C8A Sc6 74.1(4)
Sc2 C7A C8A Sc6 23.6(2)
C2A C1A C9A C10A -6.0(6)
C6A C1A C9A C10A -142.3(4)
Sc2 C1A C9A C10A -66.7(3)
Sc7 C1A C9A C10A -77.2(5)
C2A C1A C9A C8A 140.8(5)
C6A C1A C9A C8A 4.5(4)
Sc2 C1A C9A C8A 80.1(3)
Sc7 C1A C9A C8A 69.6(4)
C2A C1A C9A Sc2 60.7(4)
C6A C1A C9A Sc2 -75.6(3)
Sc7 C1A C9A Sc2 -10.5(3)
C2A C1A C9A Sc6 53.9(6)
C6A C1A C9A Sc6 -82.4(4)
Sc2 C1A C9A Sc6 -6.8(2)
Sc7 C1A C9A Sc6 -17.3(4)
C7A C8A C9A C10A 145.3(4)
C25A C8A C9A C10A -7.0(6)
Sc2 C8A C9A C10A 86.1(3)
Sc6 C8A C9A C10A 37.9(3)
C7A C8A C9A C1A -3.1(4)
C25A C8A C9A C1A -155.4(4)
Sc2 C8A C9A C1A -62.3(3)
Sc6 C8A C9A C1A -110.5(3)
C7A C8A C9A Sc2 59.2(3)
C25A C8A C9A Sc2 -93.1(4)
Sc6 C8A C9A Sc2 -48.21(15)
C7A C8A C9A Sc6 107.4(3)
C25A C8A C9A Sc6 -44.9(4)
Sc2 C8A C9A Sc6 48.21(15)
C1A C9A C10A C27A 156.1(4)
C8A C9A C10A C27A 12.7(5)
Sc2 C9A C10A C27A 100.4(3)
Sc6 C9A C10A C27A 61.6(3)
C1A C9A C10A C11A 4.6(5)
C8A C9A C10A C11A -138.8(4)
Sc2 C9A C10A C11A -51.1(3)
Sc6 C9A C10A C11A -89.8(3)
C1A C9A C10A Sc6 94.5(4)
C8A C9A C10A Sc6 -48.9(4)
Sc2 C9A C10A Sc6 38.7(2)
C1A C9A C10A Sc2 55.8(3)
C8A C9A C10A Sc2 -87.7(3)
Sc6 C9A C10A Sc2 -38.7(2)
C27A C10A C11A C12A -149.5(4)
C9A C10A C11A C12A 0.4(5)
Sc6 C10A C11A C12A -93.4(4)
Sc2 C10A C11A C12A -45.3(3)
C27A C10A C11A C30A 1.1(5)
C9A C10A C11A C30A 150.9(4)
Sc6 C10A C11A C30A 57.2(4)
Sc2 C10A C11A C30A 105.3(3)
C27A C10A C11A Sc6 -56.1(3)
C9A C10A C11A Sc6 93.7(3)
Sc2 C10A C11A Sc6 48.06(19)
C27A C10A C11A Sc2 -104.2(3)
C9A C10A C11A Sc2 45.7(3)
Sc6 C10A C11A Sc2 -48.06(19)
C30A C11A C12A C13A -12.6(6)
C10A C11A C12A C13A 137.9(4)
Sc6 C11A C12A C13A 75.8(4)
Sc2 C11A C12A C13A 87.0(4)
C30A C11A C12A C2A -154.7(5)
C10A C11A C12A C2A -4.2(6)
Sc6 C11A C12A C2A -66.3(6)
Sc2 C11A C12A C2A -55.1(5)
C30A C11A C12A Sc2 -99.6(3)
C10A C11A C12A Sc2 50.9(3)
Sc6 C11A C12A Sc2 -11.2(3)
C3A C2A C12A C11A 140.9(5)
C1A C2A C12A C11A 2.8(8)
Sc2 C2A C12A C11A 65.5(5)
Sc7 C2A C12A C11A 84.9(6)
C3A C2A C12A C13A -5.5(6)
C1A C2A C12A C13A -143.5(5)
Sc2 C2A C12A C13A -80.8(3)
Sc7 C2A C12A C13A -61.4(5)
C3A C2A C12A Sc2 75.4(5)
C1A C2A C12A Sc2 -62.7(5)
Sc7 C2A C12A Sc2 19.4(3)
C11A C12A C13A C32A 6.7(8)
C2A C12A C13A C32A 154.9(7)
Sc2 C12A C13A C32A 92.3(6)
C11A C12A C13A C14A -145.1(5)
C2A C12A C13A C14A 3.0(6)
Sc2 C12A C13A C14A -59.6(5)
C11A C12A C13A Sc2 -85.5(3)
C2A C12A C13A Sc2 62.6(4)
C32A C13A C14A C15A -1.2(11)
C12A C13A C14A C15A 151.8(7)
Sc2 C13A C14A C15A 101.2(8)
C32A C13A C14A C3A -152.7(6)
C12A C13A C14A C3A 0.2(7)
Sc2 C13A C14A C3A -50.4(5)
C32A C13A C14A Sc3 -80.2(7)
C12A C13A C14A Sc3 72.8(5)
Sc2 C13A C14A Sc3 22.2(2)
C32A C13A C14A Sc7 -95.9(6)
C12A C13A C14A Sc7 57.0(5)
Sc2 C13A C14A Sc7 6.4(3)
C32A C13A C14A Sc2 -102.4(6)
C12A C13A C14A Sc2 50.6(3)
C2A C3A C14A C15A -155.5(8)
C4A C3A C14A C15A -6.8(10)
Sc7 C3A C14A C15A -63.5(9)
Sc3 C3A C14A C15A -50.5(7)
Sc2 C3A C14A C15A -91.6(8)
C2A C3A C14A C13A -3.7(8)
C4A C3A C14A C13A 145.0(5)
Sc7 C3A C14A C13A 88.3(7)
Sc3 C3A C14A C13A 101.3(5)
Sc2 C3A C14A C13A 60.1(6)
C2A C3A C14A Sc3 -105.0(4)
C4A C3A C14A Sc3 43.7(4)
Sc7 C3A C14A Sc3 -13.0(4)
Sc2 C3A C14A Sc3 -41.14(11)
C2A C3A C14A Sc7 -92.0(6)
C4A C3A C14A Sc7 56.7(5)
Sc3 C3A C14A Sc7 13.0(4)
Sc2 C3A C14A Sc7 -28.2(4)
C2A C3A C14A Sc2 -63.8(4)
C4A C3A C14A Sc2 84.9(3)
Sc7 C3A C14A Sc2 28.2(4)
Sc3 C3A C14A Sc2 41.14(11)
C13A C14A C15A C16A -151.8(7)
C3A C14A C15A C16A -4.2(12)
Sc3 C14A C15A C16A -53.4(6)
Sc7 C14A C15A C16A -52.0(8)
Sc2 C14A C15A C16A -68.3(8)
C13A C14A C15A C34A 2.9(12)
C3A C14A C15A C34A 150.4(6)
Sc3 C14A C15A C34A 101.3(7)
Sc7 C14A C15A C34A 102.6(7)
Sc2 C14A C15A C34A 86.4(7)
C13A C14A C15A Sc3 -98.4(7)
C3A C14A C15A Sc3 49.1(7)
Sc7 C14A C15A Sc3 1.4(3)
Sc2 C14A C15A Sc3 -14.9(3)
C14A C15A C16A C37A 148.5(7)
C34A C15A C16A C37A -6.2(8)
Sc3 C15A C16A C37A 91.8(4)
C14A C15A C16A C17A 6.7(10)
C34A C15A C16A C17A -147.9(5)
Sc3 C15A C16A C17A -50.0(4)
C14A C15A C16A Sc3 56.7(7)
C34A C15A C16A Sc3 -98.0(6)
C3A C4A C17A C18A -147.3(3)
C5A C4A C17A C18A 4.4(5)
Sc7 C4A C17A C18A -70.1(5)
Sc3 C4A C17A C18A -75.9(3)
Sc2 C4A C17A C18A -79.1(3)
C3A C4A C17A C16A -12.5(5)
C5A C4A C17A C16A 139.2(4)
Sc7 C4A C17A C16A 64.7(5)
Sc3 C4A C17A C16A 58.9(3)
Sc2 C4A C17A C16A 55.7(4)
C3A C4A C17A Sc3 -71.4(3)
C5A C4A C17A Sc3 80.3(3)
Sc7 C4A C17A Sc3 5.8(4)
Sc2 C4A C17A Sc3 -3.18(13)
C3A C4A C17A Sc7 -77.2(5)
C5A C4A C17A Sc7 74.4(5)
Sc3 C4A C17A Sc7 -5.8(4)
Sc2 C4A C17A Sc7 -9.0(4)
C37A C16A C17A C4A -144.0(4)
C15A C16A C17A C4A 1.8(7)
Sc3 C16A C17A C4A -54.6(3)
C37A C16A C17A C18A -4.9(4)
C15A C16A C17A C18A 140.8(6)
Sc3 C16A C17A C18A 84.4(2)
C37A C16A C17A Sc3 -89.4(3)
C15A C16A C17A Sc3 56.4(5)
C37A C16A C17A Sc7 -98.4(4)
C15A C16A C17A Sc7 47.3(6)
Sc3 C16A C17A Sc7 -9.0(3)
C4A C17A C18A C19A -4.0(5)
C16A C17A C18A C19A -146.0(4)
Sc3 C17A C18A C19A -68.8(3)
Sc7 C17A C18A C19A -51.9(4)
C4A C17A C18A C38A 141.3(3)
C16A C17A C18A C38A -0.7(4)
Sc3 C17A C18A C38A 76.5(3)
Sc7 C17A C18A C38A 93.4(4)
C4A C17A C18A Sc3 64.8(2)
C16A C17A C18A Sc3 -77.2(2)
Sc7 C17A C18A Sc3 16.9(3)
C17A C18A C19A C20A 1.5(5)
C38A C18A C19A C20A -139.7(4)
Sc3 C18A C19A C20A -50.0(4)
C17A C18A C19A C41A 145.1(4)
C38A C18A C19A C41A 3.9(6)
Sc3 C18A C19A C41A 93.6(4)
C6A C5A C20A C19A 150.1(4)
C4A C5A C20A C19A -0.2(6)
Sc7 C5A C20A C19A 61.3(6)
Sc3 C5A C20A C19A 47.4(4)
Sc2 C5A C20A C19A 81.8(5)
C6A C5A C20A C21A 5.5(6)
C4A C5A C20A C21A -144.8(4)
Sc7 C5A C20A C21A -83.2(5)
Sc3 C5A C20A C21A -97.1(4)
Sc2 C5A C20A C21A -62.7(5)
C6A C5A C20A Sc7 88.8(5)
C4A C5A C20A Sc7 -61.5(5)
Sc3 C5A C20A Sc7 -13.9(3)
Sc2 C5A C20A Sc7 20.5(3)
C18A C19A C20A C5A 0.6(6)
C41A C19A C20A C5A -146.3(4)
C18A C19A C20A C21A 150.0(4)
C41A C19A C20A C21A 3.0(4)
C18A C19A C20A Sc7 44.2(4)
C41A C19A C20A Sc7 -102.8(4)
C5A C20A C21A C22A 4.0(6)
C19A C20A C21A C22A -143.7(3)
Sc7 C20A C21A C22A -49.9(5)
C5A C20A C21A C42A 149.7(4)
C19A C20A C21A C42A 2.0(4)
Sc7 C20A C21A C42A 95.8(4)
C20A C21A C22A C7A -5.7(4)
C42A C21A C22A C7A -145.7(3)
C20A C21A C22A C23A 154.5(3)
C42A C21A C22A C23A 14.5(5)
C8A C7A C22A C21A 152.1(3)
C6A C7A C22A C21A -1.9(5)
Sc2 C7A C22A C21A 65.3(3)
C8A C7A C22A C23A -9.0(5)
C6A C7A C22A C23A -163.0(4)
Sc2 C7A C22A C23A -95.8(3)
C21A C22A C23A C24A -138.2(4)
C7A C22A C23A C24A 21.2(5)
C21A C22A C23A C85 53.0(4)
C7A C22A C23A C85 -147.6(3)
C21A C22A C23A C44A -6.6(4)
C7A C22A C23A C44A 152.8(3)
C22A C23A C24A C47A 139.7(5)
C85 C23A C24A C47A -52.0(7)
C44A C23A C24A C47A 8.5(7)
C22A C23A C24A C25A -21.8(7)
C85 C23A C24A C25A 146.5(4)
C44A C23A C24A C25A -153.0(4)
C7A C8A C25A C26A -152.2(5)
C9A C8A C25A C26A -4.0(6)
Sc2 C8A C25A C26A -69.2(5)
Sc6 C8A C25A C26A -48.6(4)
C7A C8A C25A C24A 2.9(6)
C9A C8A C25A C24A 151.1(5)
Sc2 C8A C25A C24A 85.9(4)
Sc6 C8A C25A C24A 106.5(4)
C7A C8A C25A Sc6 -103.6(4)
C9A C8A C25A Sc6 44.6(4)
Sc2 C8A C25A Sc6 -20.57(18)
C47A C24A C25A C26A 1.5(9)
C23A C24A C25A C26A 163.9(6)
C47A C24A C25A C8A -152.1(5)
C23A C24A C25A C8A 10.3(7)
C47A C24A C25A Sc6 -62.5(6)
C23A C24A C25A Sc6 99.8(5)
C8A C25A C26A C49A 146.9(6)
C24A C25A C26A C49A -7.6(10)
Sc6 C25A C26A C49A 86.7(7)
C8A C25A C26A C27A 8.6(8)
C24A C25A C26A C27A -145.9(6)
Sc6 C25A C26A C27A -51.6(6)
C8A C25A C26A Sc6 60.2(4)
C24A C25A C26A Sc6 -94.4(5)
C9A C10A C27A C28A -148.7(5)
C11A C10A C27A C28A 1.3(6)
Sc6 C10A C27A C28A -67.7(5)
Sc2 C10A C27A C28A -81.1(5)
C9A C10A C27A C26A -8.4(7)
C11A C10A C27A C26A 141.7(5)
Sc6 C10A C27A C26A 72.6(5)
Sc2 C10A C27A C26A 59.2(6)
C9A C10A C27A Sc6 -81.0(3)
C11A C10A C27A Sc6 69.0(4)
Sc2 C10A C27A Sc6 -13.4(2)
C25A C26A C27A C10A -2.6(9)
C49A C26A C27A C10A -145.9(5)
Sc6 C26A C27A C10A -70.3(4)
C25A C26A C27A C28A 142.6(6)
C49A C26A C27A C28A -0.7(7)
Sc6 C26A C27A C28A 74.8(4)
C25A C26A C27A Sc6 67.7(7)
C49A C26A C27A Sc6 -75.5(6)
C10A C27A C28A C29A -2.8(10)
C26A C27A C28A C29A -149.1(8)
Sc6 C27A C28A C29A -70.7(8)
C10A C27A C28A C50A 143.2(5)
C26A C27A C28A C50A -3.1(7)
Sc6 C27A C28A C50A 75.4(5)
C10A C27A C28A Sc6 67.9(4)
C26A C27A C28A Sc6 -78.4(5)
C50A C28A C29A C30A -139.9(6)
C27A C28A C29A C30A 1.9(12)
Sc6 C28A C29A C30A -54.0(8)
C50A C28A C29A C53A 0.9(11)
C27A C28A C29A C53A 142.7(5)
Sc6 C28A C29A C53A 86.8(6)
C50A C28A C29A Sc6 -85.9(7)
C27A C28A C29A Sc6 55.9(5)
C28A C29A C30A C11A 0.6(11)
C53A C29A C30A C11A -142.9(4)
Sc6 C29A C30A C11A -43.7(5)
C28A C29A C30A C31A 146.5(8)
C53A C29A C30A C31A 3.0(6)
Sc6 C29A C30A C31A 102.3(3)
C28A C29A C30A Sc6 44.3(7)
C53A C29A C30A Sc6 -99.2(5)
C12A C11A C30A C29A 149.5(5)
C10A C11A C30A C29A -2.1(6)
Sc6 C11A C30A C29A 43.7(5)
Sc2 C11A C30A C29A 81.2(6)
C12A C11A C30A C31A 7.9(5)
C10A C11A C30A C31A -143.7(4)
Sc6 C11A C30A C31A -98.0(4)
Sc2 C11A C30A C31A -60.5(4)
C12A C11A C30A Sc6 105.9(3)
C10A C11A C30A Sc6 -45.7(3)
Sc2 C11A C30A Sc6 37.5(2)
C29A C30A C31A C54A 4.0(10)
C11A C30A C31A C54A 150.1(10)
Sc6 C30A C31A C54A 75.8(10)
C29A C30A C31A C32A -142.8(7)
C11A C30A C31A C32A 3.3(7)
Sc6 C30A C31A C32A -71.0(7)
C14A C13A C32A C31A 153.4(7)
C12A C13A C32A C31A 4.8(11)
Sc2 C13A C32A C31A 70.3(8)
C14A C13A C32A C33A -1.8(10)
C12A C13A C32A C33A -150.4(5)
Sc2 C13A C32A C33A -84.9(7)
C54A C31A C32A C13A -150.0(12)
C30A C31A C32A C13A -9.5(10)
C54A C31A C32A C33A 5.1(14)
C30A C31A C32A C33A 145.7(5)
C13A C32A C33A C56A 156.2(8)
C31A C32A C33A C56A 1.7(10)
C13A C32A C33A C34A 3.0(9)
C31A C32A C33A C34A -151.5(5)
C56A C33A C34A C35A -0.2(8)
C32A C33A C34A C35A 152.4(5)
C56A C33A C34A C15A -153.9(8)
C32A C33A C34A C15A -1.3(7)
C14A C15A C34A C35A -155.6(7)
C16A C15A C34A C35A -0.9(8)
Sc3 C15A C34A C35A -74.3(6)
C14A C15A C34A C33A -1.5(9)
C16A C15A C34A C33A 153.2(5)
Sc3 C15A C34A C33A 79.8(6)
C33A C34A C35A C58A -5.9(5)
C15A C34A C35A C58A 148.0(5)
C33A C34A C35A C36A -146.0(4)
C15A C34A C35A C36A 7.8(6)
C34A C35A C36A C37A -7.8(6)
C58A C35A C36A C37A -153.5(4)
C34A C35A C36A C60A 138.6(4)
C58A C35A C36A C60A -7.1(5)
C60A C36A C37A C16A -142.4(5)
C35A C36A C37A C16A 0.3(6)
C60A C36A C37A C38A -3.7(7)
C35A C36A C37A C38A 139.1(4)
C60A C36A C37A Sc3 -86.6(5)
C35A C36A C37A Sc3 56.2(5)
C15A C16A C37A C36A 6.5(7)
C17A C16A C37A C36A 151.4(4)
Sc3 C16A C37A C36A 86.5(4)
C15A C16A C37A C38A -136.1(5)
C17A C16A C37A C38A 8.8(4)
Sc3 C16A C37A C38A -56.2(4)
C15A C16A C37A Sc3 -80.0(5)
C17A C16A C37A Sc3 64.9(2)
C36A C37A C38A C39A -1.8(6)
C16A C37A C38A C39A 142.1(4)
Sc3 C37A C38A C39A 99.1(3)
C36A C37A C38A C18A -153.0(4)
C16A C37A C38A C18A -9.1(4)
Sc3 C37A C38A C18A -52.1(2)
C36A C37A C38A Sc3 -100.9(4)
C16A C37A C38A Sc3 43.0(3)
C19A C18A C38A C39A -0.3(5)
C17A C18A C38A C39A -146.4(3)
Sc3 C18A C38A C39A -91.7(3)
C19A C18A C38A C37A 152.2(4)
C17A C18A C38A C37A 6.1(4)
Sc3 C18A C38A C37A 60.7(3)
C19A C18A C38A Sc3 91.5(3)
C17A C18A C38A Sc3 -54.7(2)
C37A C38A C39A C61A 3.1(5)
C18A C38A C39A C61A 150.8(3)
Sc3 C38A C39A C61A 85.7(3)
C37A C38A C39A C40A -147.8(5)
C18A C38A C39A C40A 0.0(6)
Sc3 C38A C39A C40A -65.2(5)
C37A C38A C39A Sc5 -59.0(4)
C18A C38A C39A Sc5 88.8(4)
Sc3 C38A C39A Sc5 23.6(3)
C38A C39A C40A C41A -3.3(8)
C61A C39A C40A C41A -153.6(5)
Sc5 C39A C40A C41A -103.8(6)
C38A C39A C40A C64A 149.6(5)
C61A C39A C40A C64A -0.7(9)
Sc5 C39A C40A C64A 49.1(6)
C38A C39A C40A Sc5 100.5(4)
C61A C39A C40A Sc5 -49.8(3)
C64A C40A C41A C19A -147.1(6)
C39A C40A C41A C19A 7.0(8)
Sc5 C40A C41A C19A -62.6(7)
C64A C40A C41A C42A -5.9(9)
C39A C40A C41A C42A 148.2(5)
Sc5 C40A C41A C42A 78.6(7)
C18A C19A C41A C40A -7.5(7)
C20A C19A C41A C40A 140.0(5)
C18A C19A C41A C42A -154.2(4)
C20A C19A C41A C42A -6.6(4)
C22A C21A C42A C43A -6.7(5)
C20A C21A C42A C43A -151.6(4)
C22A C21A C42A C41A 138.8(4)
C20A C21A C42A C41A -6.1(4)
C40A C41A C42A C43A 8.1(7)
C19A C41A C42A C43A 154.6(3)
C40A C41A C42A C21A -138.6(5)
C19A C41A C42A C21A 7.9(4)
C21A C42A C43A C65A 136.6(4)
C41A C42A C43A C65A -5.7(5)
C21A C42A C43A C44A -9.7(6)
C41A C42A C43A C44A -152.0(4)
C42A C43A C44A C45A 140.1(4)
C65A C43A C44A C45A -8.6(4)
C42A C43A C44A C85 -46.2(5)
C65A C43A C44A C85 165.0(3)
C42A C43A C44A C23A 15.8(5)
C65A C43A C44A C23A -133.0(3)
C22A C23A C44A C45A -127.1(3)
C24A C23A C44A C45A 6.0(5)
C85 C23A C44A C45A 121.6(3)
C22A C23A C44A C43A -7.5(3)
C24A C23A C44A C43A 125.6(4)
C85 C23A C44A C43A -118.8(3)
C22A C23A C44A C85 111.3(2)
C24A C23A C44A C85 -115.6(4)
C43A C44A C45A C46A -139.8(4)
C85 C44A C45A C46A 46.7(5)
C23A C44A C45A C46A -15.1(4)
C43A C44A C45A C66A 9.5(4)
C85 C44A C45A C66A -163.9(3)
C23A C44A C45A C66A 134.2(3)
C66A C45A C46A C47A -136.4(4)
C44A C45A C46A C47A 10.0(6)
C66A C45A C46A C69A 5.5(6)
C44A C45A C46A C69A 151.9(4)
C25A C24A C47A C46A 146.0(5)
C23A C24A C47A C46A -15.9(8)
C25A C24A C47A C48A 4.9(8)
C23A C24A C47A C48A -157.0(5)
C45A C46A C47A C24A 6.9(7)
C69A C46A C47A C24A -138.7(5)
C45A C46A C47A C48A 152.6(4)
C69A C46A C47A C48A 7.0(4)
C24A C47A C48A C49A -5.5(6)
C46A C47A C48A C49A -152.2(3)
C24A C47A C48A C70A 139.8(5)
C46A C47A C48A C70A -7.0(4)
C70A C48A C49A C26A -142.4(5)
C47A C48A C49A C26A -0.6(6)
C70A C48A C49A C50A 0.3(5)
C47A C48A C49A C50A 142.1(4)
C70A C48A C49A Sc6 -76.8(4)
C47A C48A C49A Sc6 65.1(4)
C25A C26A C49A C48A 7.1(9)
C27A C26A C49A C48A 150.5(4)
Sc6 C26A C49A C48A 95.3(4)
C25A C26A C49A C50A -139.4(6)
C27A C26A C49A C50A 4.1(7)
Sc6 C26A C49A C50A -51.1(4)
C25A C26A C49A Sc6 -88.3(7)
C27A C26A C49A Sc6 55.2(4)
C29A C28A C50A C51A 5.8(10)
C27A C28A C50A C51A -138.8(5)
Sc6 C28A C50A C51A -80.7(5)
C29A C28A C50A C49A 150.1(7)
C27A C28A C50A C49A 5.5(6)
Sc6 C28A C50A C49A 63.6(3)
C29A C28A C50A Sc6 86.5(8)
C27A C28A C50A Sc6 -58.1(4)
C48A C49A C50A C28A -151.8(5)
C26A C49A C50A C28A -6.0(6)
Sc6 C49A C50A C28A -52.1(4)
C48A C49A C50A C51A -7.0(6)
C26A C49A C50A C51A 138.8(6)
Sc6 C49A C50A C51A 92.8(4)
C48A C49A C50A Sc6 -99.8(3)
C26A C49A C50A Sc6 46.0(5)
C28A C50A C51A C71A 147.9(5)
C49A C50A C51A C71A 8.2(6)
Sc6 C50A C51A C71A 88.8(4)
C28A C50A C51A C52A -5.9(7)
C49A C50A C51A C52A -145.6(4)
Sc6 C50A C51A C52A -65.1(4)
C28A C50A C51A Sc4 94.9(5)
C49A C50A C51A Sc4 -44.8(5)
Sc6 C50A C51A Sc4 35.8(3)
C50A C51A C52A C53A -0.4(6)
C71A C51A C52A C53A -153.4(4)
Sc4 C51A C52A C53A -108.2(3)
C50A C51A C52A C74A 153.3(4)
C71A C51A C52A C74A 0.2(6)
Sc4 C51A C52A C74A 45.4(4)
C74A C52A C53A C29A -147.6(5)
C51A C52A C53A C29A 7.0(6)
C74A C52A C53A C54A -7.0(7)
C51A C52A C53A C54A 147.5(6)
C28A C29A C53A C52A -7.4(9)
C30A C29A C53A C52A 138.1(5)
Sc6 C29A C53A C52A 53.1(5)
C28A C29A C53A C54A -154.0(10)
C30A C29A C53A C54A -8.6(10)
Sc6 C29A C53A C54A -93.6(8)
C32A C31A C54A C55A -4(2)
C30A C31A C54A C55A -149.4(13)
C32A C31A C54A C53A 135.5(11)
C30A C31A C54A C53A -9.7(15)
C52A C53A C54A C31A -134.8(12)
C29A C53A C54A C31A 11.4(15)
C52A C53A C54A C55A 4.3(11)
C29A C53A C54A C55A 150.6(7)
C31A C54A C55A C56A -3(2)
C53A C54A C55A C56A -139.9(9)
C31A C54A C55A C75A 139.5(13)
C53A C54A C55A C75A 2.9(11)
C34A C33A C56A C57A 7.1(14)
C32A C33A C56A C57A -146.6(10)
C34A C33A C56A C55A 144.9(8)
C32A C33A C56A C55A -8.9(13)
C54A C55A C56A C33A 10.1(17)
C75A C55A C56A C33A -136.5(9)
C54A C55A C56A C57A 152.9(12)
C75A C55A C56A C57A 6.3(12)
C33A C56A C57A C58A -8.3(15)
C55A C56A C57A C58A -151.6(6)
C33A C56A C57A C76A 138.7(9)
C55A C56A C57A C76A -4.7(12)
C76A C57A C58A C35A -141.1(4)
C56A C57A C58A C35A 2.2(9)
C76A C57A C58A C59A -0.5(5)
C56A C57A C58A C59A 142.8(8)
C34A C35A C58A C57A 5.0(6)
C36A C35A C58A C57A 150.9(4)
C34A C35A C58A C59A -138.4(4)
C36A C35A C58A C59A 7.5(4)
C57A C58A C59A C78A -2.4(6)
C35A C58A C59A C78A 141.6(4)
C57A C58A C59A C60A -149.2(4)
C35A C58A C59A C60A -5.3(5)
C37A C36A C60A C61A 7.5(8)
C35A C36A C60A C61A -137.7(5)
C37A C36A C60A C59A 149.2(4)
C35A C36A C60A C59A 4.0(5)
C37A C36A C60A Sc5 57.7(5)
C35A C36A C60A Sc5 -87.6(4)
C78A C59A C60A C36A -146.0(4)
C58A C59A C60A C36A 0.7(5)
C78A C59A C60A C61A -4.1(7)
C58A C59A C60A C61A 142.6(4)
C78A C59A C60A Sc5 -46.6(4)
C58A C59A C60A Sc5 100.1(3)
C36A C60A C61A C62A 148.6(5)
C59A C60A C61A C62A 11.6(6)
Sc5 C60A C61A C62A 71.9(3)
C36A C60A C61A C39A -6.0(7)
C59A C60A C61A C39A -143.0(4)
Sc5 C60A C61A C39A -82.8(4)
C36A C60A C61A Sc5 76.8(6)
C59A C60A C61A Sc5 -60.3(5)
C38A C39A C61A C62A -153.6(3)
C40A C39A C61A C62A -2.0(6)
Sc5 C39A C61A C62A -63.5(3)
C38A C39A C61A C60A 0.8(5)
C40A C39A C61A C60A 152.3(5)
Sc5 C39A C61A C60A 90.9(4)
C38A C39A C61A Sc5 -90.1(3)
C40A C39A C61A Sc5 61.5(5)
C60A C61A C62A C63A -150.5(4)
C39A C61A C62A C63A 4.3(5)
Sc5 C61A C62A C63A -64.5(3)
C60A C61A C62A C79A -7.6(5)
C39A C61A C62A C79A 147.1(3)
Sc5 C61A C62A C79A 78.3(3)
C60A C61A C62A Sc5 -85.9(4)
C39A C61A C62A Sc5 68.8(3)
C60A C61A C62A Sc1 -69.8(4)
C39A C61A C62A Sc1 84.9(3)
Sc5 C61A C62A Sc1 16.1(2)
C61A C62A C63A C81A 149.2(3)
C79A C62A C63A C81A 2.2(4)
Sc5 C62A C63A C81A 92.0(3)
Sc1 C62A C63A C81A 50.1(2)
C61A C62A C63A C64A -3.6(5)
C79A C62A C63A C64A -150.6(4)
Sc5 C62A C63A C64A -60.8(4)
Sc1 C62A C63A C64A -102.7(4)
C61A C62A C63A Sc5 57.2(3)
C79A C62A C63A Sc5 -89.8(3)
Sc1 C62A C63A Sc5 -41.89(18)
C61A C62A C63A Sc1 99.1(3)
C79A C62A C63A Sc1 -47.9(2)
Sc5 C62A C63A Sc1 41.89(18)
C41A C40A C64A C65A 1.8(9)
C39A C40A C64A C65A -151.2(6)
Sc5 C40A C64A C65A -107.3(4)
C41A C40A C64A C63A 154.3(5)
C39A C40A C64A C63A 1.4(9)
Sc5 C40A C64A C63A 45.2(4)
C41A C40A C64A Sc5 109.1(6)
C39A C40A C64A Sc5 -43.8(6)
C62A C63A C64A C65A 154.2(4)
C81A C63A C64A C65A 5.2(6)
Sc5 C63A C64A C65A 104.1(4)
Sc1 C63A C64A C65A 68.2(5)
C62A C63A C64A C40A 0.7(7)
C81A C63A C64A C40A -148.2(5)
Sc5 C63A C64A C40A -49.3(5)
Sc1 C63A C64A C40A -85.3(6)
C62A C63A C64A Sc5 50.0(3)
C81A C63A C64A Sc5 -98.9(4)
Sc1 C63A C64A Sc5 -35.9(2)
C40A C64A C65A C43A 0.2(7)
C63A C64A C65A C43A -152.9(4)
Sc5 C64A C65A C43A -82.4(5)
C40A C64A C65A C66A 143.9(5)
C63A C64A C65A C66A -9.2(6)
Sc5 C64A C65A C66A 61.2(5)
C42A C43A C65A C64A 1.8(5)
C44A C43A C65A C64A 152.5(4)
C42A C43A C65A C66A -146.1(3)
C44A C43A C65A C66A 4.6(4)
C46A C45A C66A C67A -5.7(5)
C44A C45A C66A C67A -156.5(3)
C46A C45A C66A C65A 143.8(4)
C44A C45A C66A C65A -7.0(4)
C64A C65A C66A C67A 2.1(6)
C43A C65A C66A C67A 150.9(4)
C64A C65A C66A C45A -147.2(4)
C43A C65A C66A C45A 1.5(4)
C45A C66A C67A C68A 2.1(6)
C65A C66A C67A C68A -143.1(4)
C45A C66A C67A C81A 154.3(4)
C65A C66A C67A C81A 9.1(5)
C45A C66A C67A Sc1 85.1(4)
C65A C66A C67A Sc1 -60.1(4)
C66A C67A C68A C69A 1.5(6)
C81A C67A C68A C69A -149.9(5)
Sc1 C67A C68A C69A -103.9(5)
C66A C67A C68A C83A 151.3(4)
C81A C67A C68A C83A -0.1(6)
Sc1 C67A C68A C83A 45.9(4)
C66A C67A C68A Sc4 80.2(4)
C81A C67A C68A Sc4 -71.3(4)
Sc1 C67A C68A Sc4 -25.24(19)
C66A C67A C68A Sc8 96.5(5)
C81A C67A C68A Sc8 -54.9(5)
Sc1 C67A C68A Sc8 -8.9(3)
C66A C67A C68A Sc1 105.4(3)
C81A C67A C68A Sc1 -46.0(3)
C67A C68A C69A C70A 143.3(5)
C83A C68A C69A C70A -7.1(7)
Sc4 C68A C69A C70A 44.3(5)
Sc8 C68A C69A C70A 44.0(6)
Sc1 C68A C69A C70A 60.8(6)
C67A C68A C69A C46A -1.7(7)
C83A C68A C69A C46A -152.1(5)
Sc4 C68A C69A C46A -100.7(5)
Sc8 C68A C69A C46A -100.9(5)
Sc1 C68A C69A C46A -84.1(5)
C67A C68A C69A Sc4 99.0(4)
C83A C68A C69A Sc4 -51.4(4)
Sc8 C68A C69A Sc4 -0.2(2)
Sc1 C68A C69A Sc4 16.5(2)
C45A C46A C69A C68A -1.9(7)
C47A C46A C69A C68A 145.1(5)
C45A C46A C69A C70A -151.6(4)
C47A C46A C69A C70A -4.6(5)
C45A C46A C69A Sc4 -83.7(5)
C47A C46A C69A Sc4 63.3(4)
C49A C48A C70A C71A 4.8(6)
C47A C48A C70A C71A -140.9(4)
C49A C48A C70A C69A 149.9(4)
C47A C48A C70A C69A 4.1(5)
C49A C48A C70A Sc4 66.3(4)
C47A C48A C70A Sc4 -79.4(3)
C68A C69A C70A C71A -3.5(7)
C46A C69A C70A C71A 145.4(4)
Sc4 C69A C70A C71A 44.8(3)
C68A C69A C70A C48A -148.6(5)
C46A C69A C70A C48A 0.3(5)
Sc4 C69A C70A C48A -100.3(3)
C68A C69A C70A Sc4 -48.2(5)
C46A C69A C70A Sc4 100.6(4)
C48A C70A C71A C72A 149.1(4)
C69A C70A C71A C72A 8.5(6)
Sc4 C70A C71A C72A 62.3(3)
C48A C70A C71A C51A -3.3(6)
C69A C70A C71A C51A -143.9(5)
Sc4 C70A C71A C51A -90.0(4)
C48A C70A C71A Sc4 86.7(4)
C69A C70A C71A Sc4 -53.9(4)
C48A C70A C71A Sc8 96.0(5)
C69A C70A C71A Sc8 -44.6(5)
Sc4 C70A C71A Sc8 9.3(3)
C50A C51A C71A C70A -3.2(6)
C52A C51A C71A C70A 150.0(4)
Sc4 C51A C71A C70A 83.7(3)
C50A C51A C71A C72A -155.1(4)
C52A C51A C71A C72A -1.9(6)
Sc4 C51A C71A C72A -68.2(3)
C50A C51A C71A Sc4 -86.9(4)
C52A C51A C71A Sc4 66.3(4)
C50A C51A C71A Sc8 -103.9(5)
C52A C51A C71A Sc8 49.3(5)
Sc4 C51A C71A Sc8 -17.0(3)
C70A C71A C72A C83A -3.0(6)
C51A C71A C72A C83A 150.2(4)
Sc4 C71A C72A C83A 67.3(4)
Sc8 C71A C72A C83A 76.1(5)
C70A C71A C72A C73A -151.2(4)
C51A C71A C72A C73A 2.0(6)
Sc4 C71A C72A C73A -80.9(4)
Sc8 C71A C72A C73A -72.1(5)
C70A C71A C72A Sc4 -70.2(3)
C51A C71A C72A Sc4 82.9(4)
Sc8 C71A C72A Sc4 8.8(4)
C70A C71A C72A Sc8 -79.1(5)
C51A C71A C72A Sc8 74.1(5)
Sc4 C71A C72A Sc8 -8.8(4)
C70A C71A C72A Sc1 -67.1(4)
C51A C71A C72A Sc1 86.1(4)
Sc4 C71A C72A Sc1 3.17(17)
Sc8 C71A C72A Sc1 12.0(4)
C83A C72A C73A C74A -152.5(4)
C71A C72A C73A C74A -0.3(6)
Sc4 C72A C73A C74A -66.5(5)
Sc8 C72A C73A C74A -80.6(5)
Sc1 C72A C73A C74A -102.3(4)
C83A C72A C73A C84A 0.1(5)
C71A C72A C73A C84A 152.3(4)
Sc4 C72A C73A C84A 86.1(4)
Sc8 C72A C73A C84A 72.0(5)
Sc1 C72A C73A C84A 50.3(3)
C83A C72A C73A Sc8 -71.8(5)
C71A C72A C73A Sc8 80.3(5)
Sc4 C72A C73A Sc8 14.2(4)
Sc1 C72A C73A Sc8 -21.7(4)
C83A C72A C73A Sc4 -86.0(3)
C71A C72A C73A Sc4 66.2(4)
Sc8 C72A C73A Sc4 -14.2(4)
Sc1 C72A C73A Sc4 -35.86(18)
C83A C72A C73A Sc1 -50.1(3)
C71A C72A C73A Sc1 102.0(4)
Sc4 C72A C73A Sc1 35.86(18)
Sc8 C72A C73A Sc1 21.7(4)
C72A C73A C74A C75A 153.1(4)
C84A C73A C74A C75A 4.3(5)
Sc8 C73A C74A C75A 89.1(5)
Sc4 C73A C74A C75A 107.1(3)
Sc1 C73A C74A C75A 70.1(4)
C72A C73A C74A C52A -1.4(6)
C84A C73A C74A C52A -150.2(4)
Sc8 C73A C74A C52A -65.4(5)
Sc4 C73A C74A C52A -47.4(4)
Sc1 C73A C74A C52A -84.4(4)
C72A C73A C74A Sc8 64.0(5)
C84A C73A C74A Sc8 -84.7(5)
Sc4 C73A C74A Sc8 18.0(4)
Sc1 C73A C74A Sc8 -19.0(4)
C53A C52A C74A C75A 2.7(5)
C51A C52A C74A C75A -151.4(4)
C53A C52A C74A C73A 155.6(3)
C51A C52A C74A C73A 1.5(5)
C53A C52A C74A Sc8 109.7(4)
C51A C52A C74A Sc8 -44.4(4)
C73A C74A C75A C55A -149.5(4)
C52A C74A C75A C55A 4.1(5)
Sc8 C74A C75A C55A -94.9(4)
C73A C74A C75A C76A -10.2(5)
C52A C74A C75A C76A 143.4(4)
Sc8 C74A C75A C76A 44.4(5)
C54A C55A C75A C74A -7.0(8)
C56A C55A C75A C74A 139.9(8)
C54A C55A C75A C76A -152.4(6)
C56A C55A C75A C76A -5.5(8)
C58A C57A C76A C77A 2.1(5)
C56A C57A C76A C77A -144.5(8)
C58A C57A C76A C75A 147.9(4)
C56A C57A C76A C75A 1.3(8)
C74A C75A C76A C57A -141.2(4)
C55A C75A C76A C57A 2.6(4)
C74A C75A C76A C77A 4.5(6)
C55A C75A C76A C77A 148.3(4)
C57A C76A C77A C84A 149.0(4)
C75A C76A C77A C84A 7.5(6)
C57A C76A C77A C78A -1.0(5)
C75A C76A C77A C78A -142.4(4)
C57A C76A C77A Sc1 82.2(4)
C75A C76A C77A Sc1 -59.2(4)
C58A C59A C78A C79A -148.9(4)
C60A C59A C78A C79A -7.6(6)
C58A C59A C78A C77A 3.6(6)
C60A C59A C78A C77A 144.9(4)
C58A C59A C78A Sc1 -80.6(4)
C60A C59A C78A Sc1 60.7(5)
C76A C77A C78A C59A -1.9(5)
C84A C77A C78A C59A -151.3(4)
Sc1 C77A C78A C59A -107.0(3)
C76A C77A C78A C79A 151.3(4)
C84A C77A C78A C79A 1.8(5)
Sc1 C77A C78A C79A 46.1(3)
C76A C77A C78A Sc1 105.1(3)
C84A C77A C78A Sc1 -44.3(3)
C59A C78A C79A C80A 152.3(4)
C77A C78A C79A C80A -1.0(5)
Sc1 C78A C79A C80A 51.4(3)
C59A C78A C79A C62A 11.4(5)
C77A C78A C79A C62A -141.9(4)
Sc1 C78A C79A C62A -89.4(3)
C59A C78A C79A Sc1 100.8(3)
C77A C78A C79A Sc1 -52.5(3)
C59A C78A C79A Sc5 55.9(4)
C77A C78A C79A Sc5 -97.5(3)
Sc1 C78A C79A Sc5 -44.98(13)
C63A C62A C79A C80A -2.9(3)
C61A C62A C79A C80A -151.0(3)
Sc5 C62A C79A C80A -86.1(3)
Sc1 C62A C79A C80A -59.9(2)
C63A C62A C79A C78A 144.4(3)
C61A C62A C79A C78A -3.7(5)
Sc5 C62A C79A C78A 61.1(4)
Sc1 C62A C79A C78A 87.4(3)
C63A C62A C79A Sc1 57.0(3)
C61A C62A C79A Sc1 -91.1(3)
Sc5 C62A C79A Sc1 -26.2(2)
C63A C62A C79A Sc5 83.3(3)
C61A C62A C79A Sc5 -64.9(3)
Sc1 C62A C79A Sc5 26.2(2)
C78A C79A C80A C81A -142.5(4)
C62A C79A C80A C81A 2.6(4)
Sc1 C79A C80A C81A -79.2(2)
Sc5 C79A C80A C81A -50.8(3)
C78A C79A C80A C82A 3.2(5)
C62A C79A C80A C82A 148.3(3)
Sc1 C79A C80A C82A 66.5(3)
Sc5 C79A C80A C82A 94.9(3)
C78A C79A C80A Sc1 -63.3(3)
C62A C79A C80A Sc1 81.7(2)
Sc5 C79A C80A Sc1 28.35(18)
C82A C80A C81A C63A -145.7(4)
C79A C80A C81A C63A -1.3(4)
Sc1 C80A C81A C63A -81.1(3)
C82A C80A C81A C67A -0.9(6)
C79A C80A C81A C67A 143.5(4)
Sc1 C80A C81A C67A 63.6(4)
C82A C80A C81A Sc1 -64.6(3)
C79A C80A C81A Sc1 79.8(2)
C62A C63A C81A C80A -0.6(4)
C64A C63A C81A C80A 151.4(4)
Sc5 C63A C81A C80A 62.0(3)
Sc1 C63A C81A C80A 61.1(2)
C62A C63A C81A C67A -145.9(3)
C64A C63A C81A C67A 6.1(6)
Sc5 C63A C81A C67A -83.3(4)
Sc1 C63A C81A C67A -84.1(3)
C62A C63A C81A Sc1 -61.7(3)
C64A C63A C81A Sc1 90.3(4)
Sc5 C63A C81A Sc1 0.9(2)
C66A C67A C81A C80A -154.0(4)
C68A C67A C81A C80A -1.9(6)
Sc1 C67A C81A C80A -53.0(3)
C66A C67A C81A C63A -12.9(5)
C68A C67A C81A C63A 139.2(4)
Sc1 C67A C81A C63A 88.2(3)
C66A C67A C81A Sc1 -101.1(3)
C68A C67A C81A Sc1 51.1(4)
C81A C80A C82A C83A 5.6(5)
C79A C80A C82A C83A -135.2(4)
Sc1 C80A C82A C83A -63.4(3)
C81A C80A C82A C84A 135.0(4)
C79A C80A C82A C84A -5.8(5)
Sc1 C80A C82A C84A 66.0(3)
C81A C80A C82A Sc1 69.0(3)
C79A C80A C82A Sc1 -71.8(3)
C81A C80A C82A Sc8 65.3(5)
C79A C80A C82A Sc8 -75.5(4)
Sc1 C80A C82A Sc8 -3.7(3)
C73A C72A C83A C82A -4.0(5)
C71A C72A C83A C82A -155.6(4)
Sc4 C72A C83A C82A -96.8(3)
Sc8 C72A C83A C82A -73.4(5)
Sc1 C72A C83A C82A -64.2(3)
C73A C72A C83A C68A 144.0(4)
C71A C72A C83A C68A -7.6(6)
Sc4 C72A C83A C68A 51.2(4)
Sc8 C72A C83A C68A 74.5(6)
Sc1 C72A C83A C68A 83.8(4)
C73A C72A C83A Sc8 69.4(5)
C71A C72A C83A Sc8 -82.2(6)
Sc4 C72A C83A Sc8 -23.4(4)
Sc1 C72A C83A Sc8 9.2(4)
C73A C72A C83A Sc4 92.8(3)
C71A C72A C83A Sc4 -58.8(4)
Sc8 C72A C83A Sc4 23.4(4)
Sc1 C72A C83A Sc4 32.59(16)
C73A C72A C83A Sc1 60.2(3)
C71A C72A C83A Sc1 -91.4(4)
Sc4 C72A C83A Sc1 -32.59(16)
Sc8 C72A C83A Sc1 -9.2(4)
C80A C82A C83A C72A 139.1(4)
C84A C82A C83A C72A 6.4(5)
Sc1 C82A C83A C72A 81.2(3)
Sc8 C82A C83A C72A 58.6(4)
C80A C82A C83A C68A -7.7(6)
C84A C82A C83A C68A -140.4(4)
Sc1 C82A C83A C68A -65.6(4)
Sc8 C82A C83A C68A -88.2(5)
C80A C82A C83A Sc8 80.5(4)
C84A C82A C83A Sc8 -52.2(5)
Sc1 C82A C83A Sc8 22.6(3)
C80A C82A C83A Sc4 78.5(4)
C84A C82A C83A Sc4 -54.3(4)
Sc1 C82A C83A Sc4 20.55(19)
Sc8 C82A C83A Sc4 -2.1(3)
C80A C82A C83A Sc1 57.9(3)
C84A C82A C83A Sc1 -74.8(3)
Sc8 C82A C83A Sc1 -22.6(3)
C69A C68A C83A C72A 12.3(6)
C67A C68A C83A C72A -138.3(5)
Sc4 C68A C83A C72A -42.3(3)
Sc8 C68A C83A C72A -58.7(5)
Sc1 C68A C83A C72A -87.0(3)
C69A C68A C83A C82A 155.7(4)
C67A C68A C83A C82A 5.1(6)
Sc4 C68A C83A C82A 101.1(4)
Sc8 C68A C83A C82A 84.6(5)
Sc1 C68A C83A C82A 56.4(3)
C69A C68A C83A Sc8 71.1(6)
C67A C68A C83A Sc8 -79.6(5)
Sc4 C68A C83A Sc8 16.5(4)
Sc1 C68A C83A Sc8 -28.2(4)
C69A C68A C83A Sc4 54.6(4)
C67A C68A C83A Sc4 -96.0(4)
Sc8 C68A C83A Sc4 -16.5(4)
Sc1 C68A C83A Sc4 -44.69(7)
C69A C68A C83A Sc1 99.3(4)
C67A C68A C83A Sc1 -51.4(4)
Sc4 C68A C83A Sc1 44.69(7)
Sc8 C68A C83A Sc1 28.2(4)
C76A C77A C84A C82A -155.2(4)
C78A C77A C84A C82A -5.2(7)
Sc1 C77A C84A C82A -55.7(4)
C76A C77A C84A C73A -12.9(6)
C78A C77A C84A C73A 137.0(4)
Sc1 C77A C84A C73A 86.5(4)
C76A C77A C84A Sc1 -99.5(4)
C78A C77A C84A Sc1 50.5(4)
C76A C77A C84A Sc8 -74.5(5)
C78A C77A C84A Sc8 75.4(5)
Sc1 C77A C84A Sc8 24.9(3)
C83A C82A C84A C77A 140.5(5)
C80A C82A C84A C77A 7.2(6)
Sc1 C82A C84A C77A 66.6(5)
Sc8 C82A C84A C77A 93.1(5)
C83A C82A C84A C73A -6.1(5)
C80A C82A C84A C73A -139.4(4)
Sc1 C82A C84A C73A -79.9(3)
Sc8 C82A C84A C73A -53.4(4)
C83A C82A C84A Sc1 73.8(3)
C80A C82A C84A Sc1 -59.4(3)
Sc8 C82A C84A Sc1 26.5(3)
C83A C82A C84A Sc8 47.4(4)
C80A C82A C84A Sc8 -85.9(4)
Sc1 C82A C84A Sc8 -26.5(3)
C74A C73A C84A C77A 7.4(6)
C72A C73A C84A C77A -145.4(5)
Sc8 C73A C84A C77A -85.0(5)
Sc4 C73A C84A C77A -93.4(4)
Sc1 C73A C84A C77A -86.7(4)
C74A C73A C84A C82A 156.4(4)
C72A C73A C84A C82A 3.7(5)
Sc8 C73A C84A C82A 64.0(5)
Sc4 C73A C84A C82A 55.7(4)
Sc1 C73A C84A C82A 62.4(3)
C74A C73A C84A Sc1 94.0(4)
C72A C73A C84A Sc1 -58.7(4)
Sc8 C73A C84A Sc1 1.6(3)
Sc4 C73A C84A Sc1 -6.7(2)
C74A C73A C84A Sc8 92.4(5)
C72A C73A C84A Sc8 -60.3(4)
Sc4 C73A C84A Sc8 -8.3(3)
Sc1 C73A C84A Sc8 -1.6(3)
C6B C1B C2B C3B 0.5(12)
C9B C1B C2B C3B 133.0(9)
Sc4 C1B C2B C3B 66.4(7)
Sc8 C1B C2B C3B 57.4(7)
C6B C1B C2B C12B -131.6(9)
C9B C1B C2B C12B 0.9(11)
Sc4 C1B C2B C12B -65.7(6)
Sc8 C1B C2B C12B -74.7(7)
C6B C1B C2B Sc4 -65.9(7)
C9B C1B C2B Sc4 66.6(6)
Sc8 C1B C2B Sc4 -9.0(4)
C6B C1B C2B Sc8 -56.9(9)
C9B C1B C2B Sc8 75.6(8)
Sc4 C1B C2B Sc8 9.0(4)
C1B C2B C3B C4B 3.7(12)
C12B C2B C3B C4B 141.1(7)
Sc4 C2B C3B C4B 65.6(7)
Sc8 C2B C3B C4B 76.6(7)
C1B C2B C3B C14B -141.5(8)
C12B C2B C3B C14B -4.1(9)
Sc4 C2B C3B C14B -79.6(6)
Sc8 C2B C3B C14B -68.6(6)
C1B C2B C3B Sc8 -72.9(9)
C12B C2B C3B Sc8 64.4(7)
Sc4 C2B C3B Sc8 -11.0(4)
C1B C2B C3B Sc1 -62.4(9)
C12B C2B C3B Sc1 75.0(7)
Sc4 C2B C3B Sc1 -0.5(4)
Sc8 C2B C3B Sc1 10.5(4)
C1B C2B C3B Sc4 -61.9(7)
C12B C2B C3B Sc4 75.4(6)
Sc8 C2B C3B Sc4 11.0(4)
C14B C3B C4B C17B -15.9(8)
C2B C3B C4B C17B -158.4(7)
Sc8 C3B C4B C17B -84.0(6)
Sc1 C3B C4B C17B -66.1(4)
Sc4 C3B C4B C17B -103.3(4)
C14B C3B C4B C5B 137.6(8)
C2B C3B C4B C5B -4.9(10)
Sc8 C3B C4B C5B 69.5(7)
Sc1 C3B C4B C5B 87.4(5)
Sc4 C3B C4B C5B 50.2(6)
C14B C3B C4B Sc1 50.3(6)
C2B C3B C4B Sc1 -92.3(7)
Sc8 C3B C4B Sc1 -17.9(4)
Sc4 C3B C4B Sc1 -37.2(2)
C14B C3B C4B Sc8 68.1(7)
C2B C3B C4B Sc8 -74.4(8)
Sc1 C3B C4B Sc8 17.9(4)
Sc4 C3B C4B Sc8 -19.3(4)
C14B C3B C4B Sc4 87.4(6)
C2B C3B C4B Sc4 -55.1(6)
Sc8 C3B C4B Sc4 19.3(4)
Sc1 C3B C4B Sc4 37.2(2)
C3B C4B C5B C20B -150.2(7)
C17B C4B C5B C20B 2.5(11)
Sc1 C4B C5B C20B -68.3(8)
Sc8 C4B C5B C20B -96.7(8)
Sc4 C4B C5B C20B -105.4(8)
C3B C4B C5B C6B 1.7(10)
C17B C4B C5B C6B 154.3(7)
Sc1 C4B C5B C6B 83.6(8)
Sc8 C4B C5B C6B 55.2(8)
Sc4 C4B C5B C6B 46.4(7)
C3B C4B C5B Sc1 -82.0(5)
C17B C4B C5B Sc1 70.7(4)
Sc8 C4B C5B Sc1 -28.4(3)
Sc4 C4B C5B Sc1 -37.2(2)
C3B C4B C5B Sc4 -44.8(5)
C17B C4B C5B Sc4 107.9(5)
Sc1 C4B C5B Sc4 37.2(2)
Sc8 C4B C5B Sc4 8.8(3)
C3B C4B C5B Sc8 -53.6(5)
C17B C4B C5B Sc8 99.1(6)
Sc1 C4B C5B Sc8 28.4(3)
Sc4 C4B C5B Sc8 -8.8(3)
C20B C5B C6B C7B 11.2(13)
C4B C5B C6B C7B -142.0(9)
Sc1 C5B C6B C7B -87.6(9)
Sc4 C5B C6B C7B -88.9(9)
Sc8 C5B C6B C7B -95.3(9)
C20B C5B C6B C1B 155.9(10)
C4B C5B C6B C1B 2.6(14)
Sc1 C5B C6B C1B 57.1(11)
Sc4 C5B C6B C1B 55.8(9)
Sc8 C5B C6B C1B 49.4(10)
C20B C5B C6B Sc4 100.1(8)
C4B C5B C6B Sc4 -53.1(7)
Sc1 C5B C6B Sc4 1.3(5)
Sc8 C5B C6B Sc4 -6.4(3)
C20B C5B C6B Sc8 106.5(8)
C4B C5B C6B Sc8 -46.8(7)
Sc1 C5B C6B Sc8 7.6(3)
Sc4 C5B C6B Sc8 6.4(3)
C2B C1B C6B C5B -3.8(14)
C9B C1B C6B C5B -141.6(10)
Sc4 C1B C6B C5B -65.6(10)
Sc8 C1B C6B C5B -50.5(10)
C2B C1B C6B C7B 144.2(8)
C9B C1B C6B C7B 6.3(10)
Sc4 C1B C6B C7B 82.4(7)
Sc8 C1B C6B C7B 97.5(8)
C2B C1B C6B Sc4 61.8(7)
C9B C1B C6B Sc4 -76.1(5)
Sc8 C1B C6B Sc4 15.1(2)
C2B C1B C6B Sc8 46.7(7)
C9B C1B C6B Sc8 -91.2(6)
Sc4 C1B C6B Sc8 -15.1(2)
C5B C6B C7B C22B -8.2(14)
C1B C6B C7B C22B -159.6(7)
Sc4 C6B C7B C22B -95.5(7)
Sc8 C6B C7B C22B -86.1(8)
C5B C6B C7B C8B 146.8(9)
C1B C6B C7B C8B -4.6(10)
Sc4 C6B C7B C8B 59.5(7)
Sc8 C6B C7B C8B 68.9(8)
C5B C6B C7B Sc4 87.3(9)
C1B C6B C7B Sc4 -64.1(6)
Sc8 C6B C7B Sc4 9.4(3)
C22B C7B C8B C25B 6.5(10)
C6B C7B C8B C25B -149.3(8)
Sc4 C7B C8B C25B -100.4(6)
C22B C7B C8B C9B 156.9(6)
C6B C7B C8B C9B 1.1(9)
Sc4 C7B C8B C9B 50.0(5)
C22B C7B C8B Sc4 106.9(6)
C6B C7B C8B Sc4 -48.9(6)
C25B C8B C9B C10B 8.2(11)
C7B C8B C9B C10B -142.7(7)
Sc4 C8B C9B C10B -84.4(6)
C25B C8B C9B C1B 153.7(6)
C7B C8B C9B C1B 2.8(8)
Sc4 C8B C9B C1B 61.1(5)
C25B C8B C9B Sc4 92.6(6)
C7B C8B C9B Sc4 -58.3(6)
C2B C1B C9B C10B 5.0(10)
C6B C1B C9B C10B 140.5(8)
Sc4 C1B C9B C10B 66.4(6)
Sc8 C1B C9B C10B 60.9(7)
C2B C1B C9B C8B -141.3(7)
C6B C1B C9B C8B -5.7(9)
Sc4 C1B C9B C8B -79.8(5)
Sc8 C1B C9B C8B -85.4(6)
C2B C1B C9B Sc4 -61.4(6)
C6B C1B C9B Sc4 74.1(6)
Sc8 C1B C9B Sc4 -5.5(3)
C8B C9B C10B C27B -14.3(10)
C1B C9B C10B C27B -155.6(6)
Sc4 C9B C10B C27B -100.8(5)
C8B C9B C10B C11B 136.0(8)
C1B C9B C10B C11B -5.2(10)
Sc4 C9B C10B C11B 49.6(6)
C8B C9B C10B Sc4 86.4(7)
C1B C9B C10B Sc4 -54.8(5)
C27B C10B C11B C30B -1.4(11)
C9B C10B C11B C30B -149.6(7)
Sc4 C10B C11B C30B -104.7(7)
C27B C10B C11B C12B 147.8(7)
C9B C10B C11B C12B -0.3(10)
Sc4 C10B C11B C12B 44.5(6)
C27B C10B C11B Sc4 103.3(6)
C9B C10B C11B Sc4 -44.9(6)
C30B C11B C12B C13B 12.2(10)
C10B C11B C12B C13B -137.5(7)
Sc4 C11B C12B C13B -87.0(6)
C30B C11B C12B C2B 156.1(7)
C10B C11B C12B C2B 6.4(11)
Sc4 C11B C12B C2B 56.9(6)
C30B C11B C12B Sc4 99.2(7)
C10B C11B C12B Sc4 -50.5(7)
C30B C11B C12B Sc8 85.4(8)
C10B C11B C12B Sc8 -64.3(8)
Sc4 C11B C12B Sc8 -13.8(3)
C1B C2B C12B C13B 141.2(7)
C3B C2B C12B C13B 4.0(9)
Sc4 C2B C12B C13B 79.8(5)
Sc8 C2B C12B C13B 58.8(6)
C1B C2B C12B C11B -6.7(11)
C3B C2B C12B C11B -143.9(7)
Sc4 C2B C12B C11B -68.1(7)
Sc8 C2B C12B C11B -89.1(7)
C1B C2B C12B Sc4 61.4(7)
C3B C2B C12B Sc4 -75.8(6)
Sc8 C2B C12B Sc4 -21.0(3)
C1B C2B C12B Sc8 82.4(8)
C3B C2B C12B Sc8 -54.8(6)
Sc4 C2B C12B Sc8 21.0(3)
C11B C12B C13B C32B -7.9(10)
C2B C12B C13B C32B -156.1(7)
Sc4 C12B C13B C32B -93.6(6)
Sc8 C12B C13B C32B -98.6(7)
C11B C12B C13B C14B 145.8(7)
C2B C12B C13B C14B -2.4(8)
Sc4 C12B C13B C14B 60.1(6)
Sc8 C12B C13B C14B 55.1(6)
C11B C12B C13B Sc8 90.7(7)
C2B C12B C13B Sc8 -57.5(6)
Sc4 C12B C13B Sc8 5.0(3)
C11B C12B C13B Sc4 85.7(6)
C2B C12B C13B Sc4 -62.5(5)
Sc8 C12B C13B Sc4 -5.0(3)
C32B C13B C14B C15B -0.4(12)
C12B C13B C14B C15B -153.6(7)
Sc8 C13B C14B C15B -91.3(8)
Sc4 C13B C14B C15B -102.8(8)
C32B C13B C14B C3B 153.1(7)
C12B C13B C14B C3B -0.2(8)
Sc8 C13B C14B C3B 62.1(6)
Sc4 C13B C14B C3B 50.6(5)
C32B C13B C14B Sc8 91.0(8)
C12B C13B C14B Sc8 -62.3(6)
Sc4 C13B C14B Sc8 -11.5(3)
C32B C13B C14B Sc1 79.1(8)
C12B C13B C14B Sc1 -74.1(7)
Sc8 C13B C14B Sc1 -11.8(4)
Sc4 C13B C14B Sc1 -23.3(4)
C32B C13B C14B Sc4 102.4(7)
C12B C13B C14B Sc4 -50.8(5)
Sc8 C13B C14B Sc4 11.5(3)
C4B C3B C14B C15B 6.5(12)
C2B C3B C14B C15B 154.7(9)
Sc8 C3B C14B C15B 81.3(9)
Sc1 C3B C14B C15B 50.5(8)
Sc4 C3B C14B C15B 92.5(9)
C4B C3B C14B C13B -145.4(7)
C2B C3B C14B C13B 2.7(9)
Sc8 C3B C14B C13B -70.7(7)
Sc1 C3B C14B C13B -101.4(6)
Sc4 C3B C14B C13B -59.5(6)
C4B C3B C14B Sc8 -74.8(6)
C2B C3B C14B Sc8 73.4(7)
Sc1 C3B C14B Sc8 -30.8(4)
Sc4 C3B C14B Sc8 11.2(4)
C4B C3B C14B Sc1 -44.0(5)
C2B C3B C14B Sc1 104.1(6)
Sc8 C3B C14B Sc1 30.8(4)
Sc4 C3B C14B Sc1 41.98(17)
C4B C3B C14B Sc4 -86.0(5)
C2B C3B C14B Sc4 62.2(5)
Sc8 C3B C14B Sc4 -11.2(4)
Sc1 C3B C14B Sc4 -41.98(17)
C13B C14B C15B C16B 152.6(8)
C3B C14B C15B C16B 4.2(13)
Sc8 C14B C15B C16B 70.7(9)
Sc1 C14B C15B C16B 53.7(7)
Sc4 C14B C15B C16B 70.0(9)
C13B C14B C15B C34B -1.7(12)
C3B C14B C15B C34B -150.1(8)
Sc8 C14B C15B C34B -83.6(8)
Sc1 C14B C15B C34B -100.6(7)
Sc4 C14B C15B C34B -84.3(8)
C13B C14B C15B Sc1 98.9(7)
C3B C14B C15B Sc1 -49.5(8)
Sc8 C14B C15B Sc1 17.0(4)
Sc4 C14B C15B Sc1 16.3(4)
C13B C14B C15B Sc8 81.9(8)
C3B C14B C15B Sc8 -66.5(8)
Sc1 C14B C15B Sc8 -17.0(4)
Sc4 C14B C15B Sc8 -0.7(3)
C14B C15B C16B C17B -4.9(11)
C34B C15B C16B C17B 149.8(6)
Sc1 C15B C16B C17B 52.2(5)
Sc8 C15B C16B C17B 44.3(7)
C14B C15B C16B C37B -147.8(8)
C34B C15B C16B C37B 7.0(10)
Sc1 C15B C16B C37B -90.6(6)
Sc8 C15B C16B C37B -98.6(6)
C14B C15B C16B Sc1 -57.2(7)
C34B C15B C16B Sc1 97.6(6)
Sc8 C15B C16B Sc1 -8.0(3)
C15B C16B C17B C4B -4.9(9)
C37B C16B C17B C4B 143.2(5)
Sc1 C16B C17B C4B 52.3(4)
C15B C16B C17B C18B -138.2(7)
C37B C16B C17B C18B 9.9(6)
Sc1 C16B C17B C18B -81.0(3)
C15B C16B C17B Sc1 -57.2(6)
C37B C16B C17B Sc1 90.9(4)
C3B C4B C17B C16B 15.4(7)
C5B C4B C17B C16B -137.6(6)
Sc1 C4B C17B C16B -56.3(4)
Sc8 C4B C17B C16B -44.4(6)
Sc4 C4B C17B C16B -53.5(5)
C3B C4B C17B C18B 145.3(5)
C5B C4B C17B C18B -7.6(7)
Sc1 C4B C17B C18B 73.7(4)
Sc8 C4B C17B C18B 85.6(5)
Sc4 C4B C17B C18B 76.5(5)
C3B C4B C17B Sc1 71.7(4)
C5B C4B C17B Sc1 -81.3(6)
Sc8 C4B C17B Sc1 11.9(3)
Sc4 C4B C17B Sc1 2.83(17)
C16B C17B C18B C19B 144.1(6)
C4B C17B C18B C19B 9.0(8)
Sc1 C17B C18B C19B 71.1(6)
C16B C17B C18B C38B -4.1(5)
C4B C17B C18B C38B -139.3(4)
Sc1 C17B C18B C38B -77.2(4)
C16B C17B C18B Sc1 73.0(3)
C4B C17B C18B Sc1 -62.1(3)
C16B C17B C18B Sc5 48.9(4)
C4B C17B C18B Sc5 -86.3(5)
Sc1 C17B C18B Sc5 -24.2(3)
C38B C18B C19B C20B 138.4(7)
C17B C18B C19B C20B -4.9(10)
Sc1 C18B C19B C20B 48.6(7)
Sc5 C18B C19B C20B 92.8(6)
C38B C18B C19B C41B -3.6(10)
C17B C18B C19B C41B -146.9(7)
Sc1 C18B C19B C41B -93.4(7)
Sc5 C18B C19B C41B -49.2(7)
C6B C5B C20B C19B -149.6(8)
C4B C5B C20B C19B 2.1(11)
Sc1 C5B C20B C19B -46.4(7)
Sc4 C5B C20B C19B -82.5(8)
Sc8 C5B C20B C19B -64.3(9)
C6B C5B C20B C21B -6.4(12)
C4B C5B C20B C21B 145.3(7)
Sc1 C5B C20B C21B 96.8(7)
Sc4 C5B C20B C21B 60.7(9)
Sc8 C5B C20B C21B 79.0(9)
C18B C19B C20B C5B -0.9(10)
C41B C19B C20B C5B 145.7(7)
C18B C19B C20B C21B -148.6(6)
C41B C19B C20B C21B -2.0(7)
C5B C20B C21B C22B -2.7(10)
C19B C20B C21B C22B 143.3(6)
C5B C20B C21B C42B -147.7(7)
C19B C20B C21B C42B -1.8(6)
C42B C21B C22B C7B 144.8(6)
C20B C21B C22B C7B 6.1(8)
C42B C21B C22B C23B -15.0(9)
C20B C21B C22B C23B -153.7(6)
C8B C7B C22B C21B -153.0(6)
C6B C7B C22B C21B -0.7(10)
Sc4 C7B C22B C21B -66.1(6)
C8B C7B C22B C23B 7.9(9)
C6B C7B C22B C23B 160.2(8)
Sc4 C7B C22B C23B 94.8(5)
C21B C22B C23B C85 -55.2(7)
C7B C22B C23B C85 145.2(5)
C21B C22B C23B C24B 139.4(8)
C7B C22B C23B C24B -20.1(9)
C21B C22B C23B C44B 6.8(7)
C7B C22B C23B C44B -152.8(5)
C85 C23B C24B C25B -145.2(8)
C22B C23B C24B C25B 19.6(13)
C44B C23B C24B C25B 152.2(8)
C85 C23B C24B C47B 56.5(12)
C22B C23B C24B C47B -138.7(8)
C44B C23B C24B C47B -6.1(12)
C7B C8B C25B C26B 150.9(10)
C9B C8B C25B C26B 4.4(11)
Sc4 C8B C25B C26B 69.3(10)
C7B C8B C25B C24B -7.4(10)
C9B C8B C25B C24B -153.8(8)
Sc4 C8B C25B C24B -89.0(8)
C47B C24B C25B C26B -2.4(17)
C23B C24B C25B C26B -161.5(12)
C47B C24B C25B C8B 153.1(8)
C23B C24B C25B C8B -6.0(14)
C8B C25B C26B C27B -10.6(19)
C24B C25B C26B C27B 145.8(13)
C8B C25B C26B C49B -150.5(10)
C24B C25B C26B C49B 5.9(19)
C8B C25B C26B Sc6 -84.6(7)
C24B C25B C26B Sc6 71.8(12)
C25B C26B C27B C10B 4(2)
C49B C26B C27B C10B 146.7(8)
Sc6 C26B C27B C10B 92.1(8)
C25B C26B C27B C28B -141.3(14)
C49B C26B C27B C28B 1.6(14)
Sc6 C26B C27B C28B -53.0(7)
C25B C26B C27B Sc6 -88.3(15)
C49B C26B C27B Sc6 54.6(9)
C9B C10B C27B C26B 8.7(12)
C11B C10B C27B C26B -141.3(11)
Sc4 C10B C27B C26B -59.1(11)
C9B C10B C27B C28B 149.2(8)
C11B C10B C27B C28B -0.8(11)
Sc4 C10B C27B C28B 81.4(8)
C9B C10B C27B Sc6 86.4(6)
C11B C10B C27B Sc6 -63.6(7)
Sc4 C10B C27B Sc6 18.5(5)
C26B C27B C28B C50B 3.3(13)
C10B C27B C28B C50B -142.3(8)
Sc6 C27B C28B C50B -57.5(8)
C26B C27B C28B C29B 148.6(14)
C10B C27B C28B C29B 3.0(16)
Sc6 C27B C28B C29B 87.7(13)
C26B C27B C28B Sc6 60.9(9)
C10B C27B C28B Sc6 -84.8(6)
C50B C28B C29B C30B 136.4(12)
C27B C28B C29B C30B -3(2)
Sc6 C28B C29B C30B 76.8(14)
C50B C28B C29B C53B -3(2)
C27B C28B C29B C53B -142.1(10)
Sc6 C28B C29B C53B -62.2(14)
C50B C28B C29B Sc6 59.6(12)
C27B C28B C29B Sc6 -79.9(11)
C12B C11B C30B C29B -148.6(9)
C10B C11B C30B C29B 1.4(12)
Sc4 C11B C30B C29B -81.7(10)
C12B C11B C30B C31B -5.7(10)
C10B C11B C30B C31B 144.3(7)
Sc4 C11B C30B C31B 61.3(8)
C28B C29B C30B C11B 1.0(19)
C53B C29B C30B C11B 144.1(8)
Sc6 C29B C30B C11B 55.1(9)
C28B C29B C30B C31B -145.8(14)
C53B C29B C30B C31B -2.7(11)
Sc6 C29B C30B C31B -91.7(6)
C11B C30B C31B C32B -5.4(10)
C29B C30B C31B C32B 141.2(9)
C11B C30B C31B C54B -144.8(16)
C29B C30B C31B C54B 1.8(17)
C12B C13B C32B C31B -3.6(10)
C14B C13B C32B C31B -153.6(7)
Sc8 C13B C32B C31B -85.6(8)
Sc4 C13B C32B C31B -69.1(8)
C12B C13B C32B C33B 152.1(7)
C14B C13B C32B C33B 2.1(10)
Sc8 C13B C32B C33B 70.1(8)
Sc4 C13B C32B C33B 86.6(7)
C54B C31B C32B C13B 144.8(16)
C30B C31B C32B C13B 10.1(10)
C54B C31B C32B C33B -10.5(17)
C30B C31B C32B C33B -145.2(6)
C13B C32B C33B C56B -153.3(14)
C31B C32B C33B C56B 2.0(15)
C13B C32B C33B C34B -1.8(9)
C31B C32B C33B C34B 153.5(6)
C56B C33B C34B C35B -0.3(16)
C32B C33B C34B C35B -151.6(6)
C56B C33B C34B C15B 151.3(15)
C32B C33B C34B C15B 0.0(9)
C14B C15B C34B C35B 153.4(7)
C16B C15B C34B C35B -0.3(9)
Sc1 C15B C34B C35B 72.4(7)
Sc8 C15B C34B C35B 98.6(7)
C14B C15B C34B C33B 1.8(11)
C16B C15B C34B C33B -151.9(7)
Sc1 C15B C34B C33B -79.2(8)
Sc8 C15B C34B C33B -53.0(8)
C33B C34B C35B C36B 145.9(7)
C15B C34B C35B C36B -6.0(9)
C33B C34B C35B C58B 4.8(9)
C15B C34B C35B C58B -147.0(7)
C34B C35B C36B C37B 5.6(10)
C58B C35B C36B C37B 151.4(7)
C34B C35B C36B C60B -136.5(8)
C58B C35B C36B C60B 9.3(8)
C34B C35B C36B Sc5 -62.6(8)
C58B C35B C36B Sc5 83.2(6)
C35B C36B C37B C38B -138.8(7)
C60B C36B C37B C38B 0.2(10)
Sc5 C36B C37B C38B -48.1(5)
C35B C36B C37B C16B 1.1(9)
C60B C36B C37B C16B 140.1(7)
Sc5 C36B C37B C16B 91.8(5)
C35B C36B C37B Sc5 -90.7(6)
C60B C36B C37B Sc5 48.3(7)
C35B C36B C37B Sc1 -54.1(8)
C60B C36B C37B Sc1 84.9(8)
Sc5 C36B C37B Sc1 36.6(2)
C15B C16B C37B C38B 135.6(7)
C17B C16B C37B C38B -12.9(7)
Sc1 C16B C37B C38B 55.2(6)
C15B C16B C37B C36B -7.5(9)
C17B C16B C37B C36B -156.0(6)
Sc1 C16B C37B C36B -88.0(6)
C15B C16B C37B Sc5 78.1(7)
C17B C16B C37B Sc5 -70.4(5)
Sc1 C16B C37B Sc5 -2.3(4)
C15B C16B C37B Sc1 80.4(6)
C17B C16B C37B Sc1 -68.1(3)
C36B C37B C38B C39B 3.2(9)
C16B C37B C38B C39B -139.6(6)
Sc5 C37B C38B C39B -57.5(4)
Sc1 C37B C38B C39B -98.0(4)
C36B C37B C38B C18B 153.2(6)
C16B C37B C38B C18B 10.4(6)
Sc5 C37B C38B C18B 92.5(4)
Sc1 C37B C38B C18B 52.1(3)
C36B C37B C38B Sc5 60.7(6)
C16B C37B C38B Sc5 -82.1(5)
Sc1 C37B C38B Sc5 -40.4(2)
C36B C37B C38B Sc1 101.2(6)
C16B C37B C38B Sc1 -41.7(4)
Sc5 C37B C38B Sc1 40.4(2)
C19B C18B C38B C37B -152.0(6)
C17B C18B C38B C37B -3.9(5)
Sc1 C18B C38B C37B -59.7(4)
Sc5 C18B C38B C37B -88.5(4)
C19B C18B C38B C39B 0.9(8)
C17B C18B C38B C39B 149.0(4)
Sc1 C18B C38B C39B 93.2(4)
Sc5 C18B C38B C39B 64.4(4)
C19B C18B C38B Sc5 -63.5(6)
C17B C18B C38B Sc5 84.6(4)
Sc1 C18B C38B Sc5 28.7(3)
C19B C18B C38B Sc1 -92.2(6)
C17B C18B C38B Sc1 55.9(3)
Sc5 C18B C38B Sc1 -28.7(3)
C37B C38B C39B C61B -4.8(7)
C18B C38B C39B C61B -152.1(5)
Sc5 C38B C39B C61B -72.0(5)
Sc1 C38B C39B C61B -86.4(5)
C37B C38B C39B C40B 146.9(9)
C18B C38B C39B C40B -0.4(10)
Sc5 C38B C39B C40B 79.7(8)
Sc1 C38B C39B C40B 65.3(8)
C37B C38B C39B Sc5 67.2(5)
C18B C38B C39B Sc5 -80.1(4)
Sc1 C38B C39B Sc5 -14.5(3)
C38B C39B C40B C64B -151.3(9)
C61B C39B C40B C64B -1.8(15)
Sc5 C39B C40B C64B -81.1(11)
C38B C39B C40B C41B 2.5(15)
C61B C39B C40B C41B 152.0(10)
Sc5 C39B C40B C41B 72.7(12)
C38B C39B C40B Sc5 -70.1(6)
C61B C39B C40B Sc5 79.3(6)
C64B C40B C41B C42B 6.3(16)
C39B C40B C41B C42B -147.5(10)
Sc5 C40B C41B C42B -97.1(9)
C64B C40B C41B C19B 148.8(10)
C39B C40B C41B C19B -5.0(16)
Sc5 C40B C41B C19B 45.4(9)
C18B C19B C41B C42B 152.4(6)
C20B C19B C41B C42B 5.2(8)
C18B C19B C41B C40B 5.6(12)
C20B C19B C41B C40B -141.6(9)
C40B C41B C42B C43B -7.7(12)
C19B C41B C42B C43B -152.8(6)
C40B C41B C42B C21B 138.8(9)
C19B C41B C42B C21B -6.4(8)
C22B C21B C42B C43B 6.6(9)
C20B C21B C42B C43B 150.7(6)
C22B C21B C42B C41B -139.2(7)
C20B C21B C42B C41B 4.9(7)
C41B C42B C43B C65B 5.2(9)
C21B C42B C43B C65B -136.6(6)
C41B C42B C43B C44B 152.3(7)
C21B C42B C43B C44B 10.5(9)
C65B C43B C44B C45B 7.4(7)
C42B C43B C44B C45B -141.6(6)
C65B C43B C44B C85 -167.8(5)
C42B C43B C44B C85 43.2(8)
C65B C43B C44B C23B 132.4(5)
C42B C43B C44B C23B -16.7(8)
C85 C23B C44B C45B -122.4(5)
C22B C23B C44B C45B 126.9(5)
C24B C23B C44B C45B -7.7(8)
C85 C23B C44B C43B 119.0(5)
C22B C23B C44B C43B 8.3(6)
C24B C23B C44B C43B -126.3(7)
C22B C23B C44B C85 -110.7(4)
C24B C23B C44B C85 114.7(7)
C43B C44B C45B C46B 140.5(6)
C85 C44B C45B C46B -44.5(8)
C23B C44B C45B C46B 15.8(7)
C43B C44B C45B C66B -8.2(7)
C85 C44B C45B C66B 166.8(4)
C23B C44B C45B C66B -132.8(5)
C66B C45B C46B C47B 137.1(6)
C44B C45B C46B C47B -9.2(9)
C66B C45B C46B C69B -5.9(9)
C44B C45B C46B C69B -152.2(7)
C45B C46B C47B C48B -153.3(6)
C69B C46B C47B C48B -6.2(7)
C45B C46B C47B C24B -7.4(11)
C69B C46B C47B C24B 139.7(9)
C25B C24B C47B C46B -144.5(8)
C23B C24B C47B C46B 14.6(14)
C25B C24B C47B C48B -2.9(14)
C23B C24B C47B C48B 156.2(8)
C46B C47B C48B C49B 152.4(7)
C24B C47B C48B C49B 4.6(12)
C46B C47B C48B C70B 6.5(7)
C24B C47B C48B C70B -141.3(8)
C46B C47B C48B Sc6 98.4(5)
C24B C47B C48B Sc6 -49.4(9)
C70B C48B C49B C50B 2.3(10)
C47B C48B C49B C50B -140.7(8)
Sc6 C48B C49B C50B -59.3(5)
C70B C48B C49B C26B 142.0(10)
C47B C48B C49B C26B -1.0(13)
Sc6 C48B C49B C26B 80.4(10)
C70B C48B C49B Sc6 61.6(7)
C47B C48B C49B Sc6 -81.3(8)
C25B C26B C49B C48B -4.1(18)
C27B C26B C49B C48B -151.0(9)
Sc6 C26B C49B C48B -91.9(7)
C25B C26B C49B C50B 141.1(12)
C27B C26B C49B C50B -5.8(13)
Sc6 C26B C49B C50B 53.3(5)
C25B C26B C49B Sc6 87.8(13)
C27B C26B C49B Sc6 -59.0(10)
C29B C28B C50B C51B -1(2)
C27B C28B C50B C51B 141.2(8)
Sc6 C28B C50B C51B 73.4(7)
C29B C28B C50B C49B -149.0(15)
C27B C28B C50B C49B -7.1(11)
Sc6 C28B C50B C49B -75.0(5)
C29B C28B C50B Sc6 -74.0(16)
C27B C28B C50B Sc6 67.9(8)
C48B C49B C50B C28B 152.0(9)
C26B C49B C50B C28B 8.0(11)
Sc6 C49B C50B C28B 72.6(8)
C48B C49B C50B C51B 3.8(11)
C26B C49B C50B C51B -140.2(10)
Sc6 C49B C50B C51B -75.6(6)
C48B C49B C50B Sc6 79.4(7)
C26B C49B C50B Sc6 -64.6(9)
C28B C50B C51B C52B 1.9(11)
C49B C50B C51B C52B 146.4(7)
Sc6 C50B C51B C52B 72.1(6)
C28B C50B C51B C71B -151.2(9)
C49B C50B C51B C71B -6.7(10)
Sc6 C50B C51B C71B -81.0(6)
C28B C50B C51B Sc6 -70.2(9)
C49B C50B C51B Sc6 74.3(6)
C28B C50B C51B Sc2 -96.9(9)
C49B C50B C51B Sc2 47.6(8)
Sc6 C50B C51B Sc2 -26.7(4)
C50B C51B C52B C74B -151.8(7)
C71B C51B C52B C74B -0.2(9)
Sc6 C51B C52B C74B -97.3(6)
Sc2 C51B C52B C74B -45.1(6)
C50B C51B C52B C53B -0.1(9)
C71B C51B C52B C53B 151.6(6)
Sc6 C51B C52B C53B 54.4(6)
Sc2 C51B C52B C53B 106.7(5)
C50B C51B C52B Sc6 -54.5(5)
C71B C51B C52B Sc6 97.2(6)
Sc2 C51B C52B Sc6 52.2(2)
C28B C29B C53B C54B 148(2)
C30B C29B C53B C54B 2.6(18)
Sc6 C29B C53B C54B 101.7(15)
C28B C29B C53B C52B 4.3(18)
C30B C29B C53B C52B -141.4(7)
Sc6 C29B C53B C52B -42.3(8)
C28B C29B C53B Sc6 46.6(12)
C30B C29B C53B Sc6 -99.1(9)
C74B C52B C53B C54B 11(2)
C51B C52B C53B C54B -143(2)
Sc6 C52B C53B C54B -100(2)
C74B C52B C53B C29B 150.9(9)
C51B C52B C53B C29B -3.0(11)
Sc6 C52B C53B C29B 40.3(8)
C74B C52B C53B Sc6 110.6(5)
C51B C52B C53B Sc6 -43.4(5)
C32B C31B C54B C55B 15(3)
C30B C31B C54B C55B 155(2)
C32B C31B C54B C53B -140.4(17)
C30B C31B C54B C53B 0(2)
C29B C53B C54B C55B -157(3)
C52B C53B C54B C55B -13(4)
Sc6 C53B C54B C55B -89(3)
C29B C53B C54B C31B -2(3)
C52B C53B C54B C31B 142.3(13)
Sc6 C53B C54B C31B 66(2)
C31B C54B C55B C75B -146.8(18)
C53B C54B C55B C75B 5(4)
C31B C54B C55B C56B -10(3)
C53B C54B C55B C56B 142(3)
C32B C33B C56B C57B 148(2)
C34B C33B C56B C57B -4(3)
C32B C33B C56B C55B 3(3)
C34B C33B C56B C55B -148.8(16)
C54B C55B C56B C57B -149.4(17)
C75B C55B C56B C57B -9(2)
C54B C55B C56B C33B 0(3)
C75B C55B C56B C33B 141.0(18)
C33B C56B C57B C58B 3(3)
C55B C56B C57B C58B 151.9(10)
C33B C56B C57B C76B -140(2)
C55B C56B C57B C76B 8.8(19)
C56B C57B C58B C35B 1.8(17)
C76B C57B C58B C35B 140.8(7)
C56B C57B C58B C59B -140.9(16)
C76B C57B C58B C59B -1.8(10)
C34B C35B C58B C57B -5.7(9)
C36B C35B C58B C57B -152.1(6)
C34B C35B C58B C59B 141.0(6)
C36B C35B C58B C59B -5.4(7)
C57B C58B C59B C78B 3.9(11)
C35B C58B C59B C78B -143.0(7)
C57B C58B C59B C60B 146.3(8)
C35B C58B C59B C60B -0.5(8)
C78B C59B C60B C61B 1.2(15)
C58B C59B C60B C61B -141.9(10)
C78B C59B C60B C36B 149.0(7)
C58B C59B C60B C36B 6.0(9)
C78B C59B C60B Sc5 68.1(9)
C58B C59B C60B Sc5 -74.9(7)
C37B C36B C60B C61B -1.4(12)
C35B C36B C60B C61B 141.4(8)
Sc5 C36B C60B C61B 44.3(7)
C37B C36B C60B C59B -152.3(7)
C35B C36B C60B C59B -9.5(9)
Sc5 C36B C60B C59B -106.6(6)
C37B C36B C60B Sc5 -45.7(6)
C35B C36B C60B Sc5 97.1(6)
C59B C60B C61B C39B 143.2(10)
C36B C60B C61B C39B -0.4(12)
Sc5 C60B C61B C39B 50.9(5)
C59B C60B C61B C62B -10.5(14)
C36B C60B C61B C62B -154.2(7)
Sc5 C60B C61B C62B -102.8(5)
C59B C60B C61B Sc5 92.3(11)
C36B C60B C61B Sc5 -51.3(8)
C38B C39B C61B C60B 3.2(9)
C40B C39B C61B C60B -147.9(10)
Sc5 C39B C61B C60B -63.7(7)
C38B C39B C61B C62B 156.6(4)
C40B C39B C61B C62B 5.6(11)
Sc5 C39B C61B C62B 89.7(5)
C38B C39B C61B Sc5 66.9(4)
C40B C39B C61B Sc5 -84.1(8)
C60B C61B C62B C63B 146.3(7)
C39B C61B C62B C63B -9.0(8)
Sc5 C61B C62B C63B 53.4(6)
C60B C61B C62B C79B 7.9(8)
C39B C61B C62B C79B -147.5(6)
Sc5 C61B C62B C79B -85.0(5)
C60B C61B C62B Sc3 67.9(7)
C39B C61B C62B Sc3 -87.4(5)
Sc5 C61B C62B Sc3 -25.0(4)
C61B C62B C63B C81B -147.1(5)
C79B C62B C63B C81B -4.9(6)
Sc3 C62B C63B C81B -51.4(4)
C61B C62B C63B C64B 8.4(8)
C79B C62B C63B C64B 150.6(6)
Sc3 C62B C63B C64B 104.0(6)
C61B C62B C63B Sc3 -95.6(4)
C79B C62B C63B Sc3 46.6(4)
C41B C40B C64B C63B -153.8(10)
C39B C40B C64B C63B 0.9(16)
Sc5 C40B C64B C63B -52.6(10)
C41B C40B C64B C65B -2.8(15)
C39B C40B C64B C65B 151.9(9)
Sc5 C40B C64B C65B 98.3(8)
C62B C63B C64B C40B -4.1(12)
C81B C63B C64B C40B 147.5(9)
Sc3 C63B C64B C40B 83.2(10)
C62B C63B C64B C65B -156.6(6)
C81B C63B C64B C65B -4.9(10)
Sc3 C63B C64B C65B -69.2(7)
C42B C43B C65B C64B -1.9(9)
C44B C43B C65B C64B -152.3(6)
C42B C43B C65B C66B 146.6(6)
C44B C43B C65B C66B -3.9(7)
C40B C64B C65B C43B 0.8(11)
C63B C64B C65B C43B 154.1(6)
C40B C64B C65B C66B -143.5(9)
C63B C64B C65B C66B 9.9(9)
C46B C45B C66B C67B 6.6(9)
C44B C45B C66B C67B 157.3(6)
C46B C45B C66B C65B -144.4(5)
C44B C45B C66B C65B 6.2(6)
C43B C65B C66B C67B -152.4(7)
C64B C65B C66B C67B -3.3(9)
C43B C65B C66B C45B -1.5(6)
C64B C65B C66B C45B 147.5(6)
C45B C66B C67B C81B -155.1(6)
C65B C66B C67B C81B -8.6(9)
C45B C66B C67B C68B -2.1(10)
C65B C66B C67B C68B 144.4(7)
C45B C66B C67B Sc7 -69.3(8)
C65B C66B C67B Sc7 77.2(8)
C45B C66B C67B Sc3 -86.3(7)
C65B C66B C67B Sc3 60.2(8)
C66B C67B C68B C69B -3.2(12)
C81B C67B C68B C69B 148.2(9)
Sc7 C67B C68B C69B 93.7(9)
Sc3 C67B C68B C69B 102.4(8)
C66B C67B C68B C83B -151.8(7)
C81B C67B C68B C83B -0.4(11)
Sc7 C67B C68B C83B -55.0(6)
Sc3 C67B C68B C83B -46.3(6)
C66B C67B C68B Sc7 -96.8(7)
C81B C67B C68B Sc7 54.6(8)
Sc3 C67B C68B Sc7 8.7(3)
C66B C67B C68B Sc2 -83.7(7)
C81B C67B C68B Sc2 67.7(9)
Sc7 C67B C68B Sc2 13.2(4)
Sc3 C67B C68B Sc2 21.9(3)
C66B C67B C68B Sc3 -105.6(6)
C81B C67B C68B Sc3 45.8(7)
Sc7 C67B C68B Sc3 -8.7(3)
C83B C68B C69B C70B 3.7(13)
C67B C68B C69B C70B -142.8(9)
Sc7 C68B C69B C70B -59.6(10)
Sc2 C68B C69B C70B -45.5(8)
Sc3 C68B C69B C70B -63.1(10)
C83B C68B C69B C46B 150.4(8)
C67B C68B C69B C46B 4.0(13)
Sc7 C68B C69B C46B 87.1(9)
Sc2 C68B C69B C46B 101.2(8)
Sc3 C68B C69B C46B 83.7(9)
C83B C68B C69B Sc2 49.2(7)
C67B C68B C69B Sc2 -97.3(8)
Sc7 C68B C69B Sc2 -14.1(4)
Sc3 C68B C69B Sc2 -17.6(4)
C83B C68B C69B Sc7 63.3(7)
C67B C68B C69B Sc7 -83.1(8)
Sc2 C68B C69B Sc7 14.1(4)
Sc3 C68B C69B Sc7 -3.4(4)
C45B C46B C69B C68B 0.7(12)
C47B C46B C69B C68B -146.7(8)
C45B C46B C69B C70B 151.1(7)
C47B C46B C69B C70B 3.7(9)
C45B C46B C69B Sc2 81.9(8)
C47B C46B C69B Sc2 -65.5(7)
C45B C46B C69B Sc7 56.0(9)
C47B C46B C69B Sc7 -91.3(7)
C68B C69B C70B C71B 5.0(12)
C46B C69B C70B C71B -145.2(7)
Sc2 C69B C70B C71B -43.9(5)
Sc7 C69B C70B C71B -37.9(7)
C68B C69B C70B C48B 150.5(8)
C46B C69B C70B C48B 0.3(9)
Sc2 C69B C70B C48B 101.5(5)
Sc7 C69B C70B C48B 107.5(5)
C68B C69B C70B Sc2 48.9(8)
C46B C69B C70B Sc2 -101.3(7)
Sc7 C69B C70B Sc2 6.0(3)
C49B C48B C70B C69B -151.7(7)
C47B C48B C70B C69B -4.2(8)
Sc6 C48B C70B C69B -107.1(6)
C49B C48B C70B C71B -5.0(10)
C47B C48B C70B C71B 142.5(7)
Sc6 C48B C70B C71B 39.7(6)
C49B C48B C70B Sc2 -66.5(7)
C47B C48B C70B Sc2 81.0(6)
Sc6 C48B C70B Sc2 -21.9(4)
C69B C70B C71B C72B -6.4(10)
C48B C70B C71B C72B -147.5(8)
Sc2 C70B C71B C72B -59.8(6)
C69B C70B C71B C51B 142.8(8)
C48B C70B C71B C51B 1.7(10)
Sc2 C70B C71B C51B 89.5(5)
C69B C70B C71B Sc2 53.3(7)
C48B C70B C71B Sc2 -87.7(7)
C69B C70B C71B Sc6 102.3(7)
C48B C70B C71B Sc6 -38.7(6)
Sc2 C70B C71B Sc6 49.01(15)
C69B C70B C71B Sc7 35.8(7)
C48B C70B C71B Sc7 -105.2(6)
Sc2 C70B C71B Sc7 -17.5(2)
C50B C51B C71B C70B 4.0(9)
C52B C51B C71B C70B -148.5(7)
Sc6 C51B C71B C70B -54.0(6)
Sc2 C51B C71B C70B -84.7(5)
C50B C51B C71B C72B 153.2(8)
C52B C51B C71B C72B 0.6(10)
Sc6 C51B C71B C72B 95.1(7)
Sc2 C51B C71B C72B 64.4(7)
C50B C51B C71B Sc2 88.8(6)
C52B C51B C71B Sc2 -63.7(6)
Sc6 C51B C71B Sc2 30.7(4)
C50B C51B C71B Sc6 58.1(5)
C52B C51B C71B Sc6 -94.4(6)
Sc2 C51B C71B Sc6 -30.7(4)
C50B C51B C71B Sc7 96.8(6)
C52B C51B C71B Sc7 -55.8(7)
Sc6 C51B C71B Sc7 38.7(5)
Sc2 C51B C71B Sc7 8.0(3)
C70B C71B C72B C73B 151.7(10)
C51B C71B C72B C73B 0.5(14)
Sc2 C71B C72B C73B 81.4(10)
Sc6 C71B C72B C73B 57.8(13)
Sc7 C71B C72B C73B 94.5(11)
C70B C71B C72B C83B -0.6(12)
C51B C71B C72B C83B -151.8(8)
Sc2 C71B C72B C83B -71.0(9)
Sc6 C71B C72B C83B -94.5(10)
Sc7 C71B C72B C83B -57.9(9)
C70B C71B C72B Sc2 70.4(6)
C51B C71B C72B Sc2 -80.8(6)
Sc6 C71B C72B Sc2 -23.5(5)
Sc7 C71B C72B Sc2 13.1(4)
C70B C71B C72B Sc7 57.3(8)
C51B C71B C72B Sc7 -93.9(8)
Sc2 C71B C72B Sc7 -13.1(4)
Sc6 C71B C72B Sc7 -36.6(8)
C70B C71B C72B Sc3 65.2(8)
C51B C71B C72B Sc3 -86.0(8)
Sc2 C71B C72B Sc3 -5.2(3)
Sc6 C71B C72B Sc3 -28.7(8)
Sc7 C71B C72B Sc3 7.9(3)
C71B C72B C73B C84B -150.8(12)
C83B C72B C73B C84B 5.5(13)
Sc2 C72B C73B C84B -80.8(10)
Sc7 C72B C73B C84B -51.7(10)
Sc3 C72B C73B C84B -46.9(9)
C71B C72B C73B C74B -2.1(15)
C83B C72B C73B C74B 154.2(7)
Sc2 C72B C73B C74B 67.9(9)
Sc7 C72B C73B C74B 96.9(7)
Sc3 C72B C73B C74B 101.8(6)
C71B C72B C73B Sc2 -70.0(10)
C83B C72B C73B Sc2 86.3(8)
Sc7 C72B C73B Sc2 29.1(4)
Sc3 C72B C73B Sc2 33.9(4)
C71B C72B C73B Sc7 -99.1(12)
C83B C72B C73B Sc7 57.2(7)
Sc2 C72B C73B Sc7 -29.1(4)
Sc3 C72B C73B Sc7 4.8(3)
C71B C72B C73B Sc3 -103.9(11)
C83B C72B C73B Sc3 52.4(7)
Sc2 C72B C73B Sc3 -33.9(4)
Sc7 C72B C73B Sc3 -4.8(3)
C51B C52B C74B C75B 151.3(10)
C53B C52B C74B C75B -1.7(11)
Sc6 C52B C74B C75B 87.8(10)
C51B C52B C74B C73B -1.3(9)
C53B C52B C74B C73B -154.4(5)
Sc6 C52B C74B C73B -64.8(7)
C72B C73B C74B C75B -151.9(10)
C84B C73B C74B C75B -6.2(13)
Sc2 C73B C74B C75B -105.9(8)
Sc7 C73B C74B C75B -87.1(9)
Sc3 C73B C74B C75B -70.5(8)
C72B C73B C74B C52B 2.4(10)
C84B C73B C74B C52B 148.1(10)
Sc2 C73B C74B C52B 48.4(6)
Sc7 C73B C74B C52B 67.2(8)
Sc3 C73B C74B C52B 83.9(6)
C52B C74B C75B C55B -6.0(18)
C73B C74B C75B C55B 147.0(11)
C52B C74B C75B C76B -141.8(8)
C73B C74B C75B C76B 11.2(14)
C54B C55B C75B C74B 5(3)
C56B C55B C75B C74B -136.6(16)
C54B C55B C75B C76B 146(2)
C56B C55B C75B C76B 5.1(14)
C58B C57B C76B C77B 0.3(10)
C56B C57B C76B C77B 143.1(13)
C58B C57B C76B C75B -148.5(7)
C56B C57B C76B C75B -5.6(13)
C74B C75B C76B C57B 142.3(9)
C55B C75B C76B C57B 0.2(9)
C74B C75B C76B C77B -5.2(16)
C55B C75B C76B C77B -147.3(9)
C57B C76B C77B C84B -150.4(10)
C75B C76B C77B C84B -6.6(16)
C57B C76B C77B C78B -0.7(12)
C75B C76B C77B C78B 143.1(9)
C57B C76B C77B Sc3 -83.7(8)
C75B C76B C77B Sc3 60.1(11)
C60B C59B C78B C77B -143.2(9)
C58B C59B C78B C77B -4.3(11)
C60B C59B C78B C79B 10.3(10)
C58B C59B C78B C79B 149.3(7)
C60B C59B C78B Sc3 -58.3(9)
C58B C59B C78B Sc3 80.6(8)
C84B C77B C78B C59B 150.6(11)
C76B C77B C78B C59B 2.7(12)
Sc3 C77B C78B C59B 106.9(6)
C84B C77B C78B C79B -3.2(15)
C76B C77B C78B C79B -151.1(8)
Sc3 C77B C78B C79B -46.9(6)
C84B C77B C78B Sc3 43.7(11)
C76B C77B C78B Sc3 -104.2(9)
C59B C78B C79B C80B -151.2(7)
C77B C78B C79B C80B 3.2(11)
Sc3 C78B C79B C80B -49.9(5)
C59B C78B C79B C62B -12.2(9)
C77B C78B C79B C62B 142.2(9)
Sc3 C78B C79B C62B 89.1(5)
C59B C78B C79B Sc3 -101.3(6)
C77B C78B C79B Sc3 53.2(8)
C63B C62B C79B C80B 3.7(6)
C61B C62B C79B C80B 148.1(4)
Sc3 C62B C79B C80B 59.3(4)
C63B C62B C79B C78B -141.6(7)
C61B C62B C79B C78B 2.8(8)
Sc3 C62B C79B C78B -86.0(5)
C63B C62B C79B Sc3 -55.6(5)
C61B C62B C79B Sc3 88.8(5)
C78B C79B C80B C81B 143.1(7)
C62B C79B C80B C81B -1.1(6)
Sc3 C79B C80B C81B 81.4(3)
C78B C79B C80B C82B -7.0(9)
C62B C79B C80B C82B -151.3(4)
Sc3 C79B C80B C82B -68.8(4)
C78B C79B C80B Sc3 61.7(6)
C62B C79B C80B Sc3 -82.5(4)
C78B C79B C80B Sc7 62.1(8)
C62B C79B C80B Sc7 -82.2(5)
Sc3 C79B C80B Sc7 0.3(3)
C82B C80B C81B C63B 147.0(5)
C79B C80B C81B C63B -1.7(6)
Sc3 C80B C81B C63B 79.4(4)
Sc7 C80B C81B C63B 96.1(5)
C82B C80B C81B C67B 4.6(9)
C79B C80B C81B C67B -144.2(7)
Sc3 C80B C81B C67B -63.0(6)
Sc7 C80B C81B C67B -46.4(6)
C82B C80B C81B Sc3 67.6(4)
C79B C80B C81B Sc3 -81.1(4)
Sc7 C80B C81B Sc3 16.7(3)
C82B C80B C81B Sc7 50.9(5)
C79B C80B C81B Sc7 -97.8(4)
Sc3 C80B C81B Sc7 -16.7(3)
C62B C63B C81B C80B 4.2(7)
C64B C63B C81B C80B -149.6(6)
Sc3 C63B C81B C80B -59.1(3)
C62B C63B C81B C67B 147.0(6)
C64B C63B C81B C67B -6.8(10)
Sc3 C63B C81B C67B 83.6(6)
C62B C63B C81B Sc3 63.4(5)
C64B C63B C81B Sc3 -90.5(7)
C62B C63B C81B Sc7 76.5(6)
C64B C63B C81B Sc7 -77.4(8)
Sc3 C63B C81B Sc7 13.1(3)
C66B C67B C81B C80B 151.5(6)
C68B C67B C81B C80B 0.0(11)
Sc7 C67B C81B C80B 47.3(6)
Sc3 C67B C81B C80B 51.4(5)
C66B C67B C81B C63B 13.4(9)
C68B C67B C81B C63B -138.2(8)
Sc7 C67B C81B C63B -90.8(6)
Sc3 C67B C81B C63B -86.7(5)
C66B C67B C81B Sc3 100.1(6)
C68B C67B C81B Sc3 -51.5(8)
Sc7 C67B C81B Sc3 -4.1(3)
C66B C67B C81B Sc7 104.2(6)
C68B C67B C81B Sc7 -47.3(7)
Sc3 C67B C81B Sc7 4.1(3)
C81B C80B C82B C83B -8.0(8)
C79B C80B C82B C83B 137.7(6)
Sc3 C80B C82B C83B 64.1(5)
Sc7 C80B C82B C83B 47.9(5)
C81B C80B C82B C84B -135.7(8)
C79B C80B C82B C84B 10.0(9)
Sc3 C80B C82B C84B -63.5(7)
Sc7 C80B C82B C84B -79.7(8)
C81B C80B C82B Sc3 -72.2(4)
C79B C80B C82B Sc3 73.5(4)
Sc7 C80B C82B Sc3 -16.2(3)
C81B C80B C82B Sc7 -56.0(6)
C79B C80B C82B Sc7 89.7(6)
Sc3 C80B C82B Sc7 16.2(3)
C80B C82B C83B C72B -136.6(7)
C84B C82B C83B C72B -4.3(12)
Sc3 C82B C83B C72B -78.9(7)
Sc7 C82B C83B C72B -78.6(7)
C80B C82B C83B C68B 7.6(9)
C84B C82B C83B C68B 139.9(10)
Sc3 C82B C83B C68B 65.3(6)
Sc7 C82B C83B C68B 65.5(7)
C80B C82B C83B Sc7 -57.9(6)
C84B C82B C83B Sc7 74.4(10)
Sc3 C82B C83B Sc7 -0.2(4)
C80B C82B C83B Sc2 -78.5(6)
C84B C82B C83B Sc2 53.8(10)
Sc3 C82B C83B Sc2 -20.8(3)
Sc7 C82B C83B Sc2 -20.6(4)
C80B C82B C83B Sc3 -57.7(5)
C84B C82B C83B Sc3 74.6(9)
Sc7 C82B C83B Sc3 0.2(4)
C73B C72B C83B C82B -0.6(10)
C71B C72B C83B C82B 156.5(9)
Sc2 C72B C83B C82B 92.5(7)
Sc7 C72B C83B C82B 78.3(7)
Sc3 C72B C83B C82B 62.5(5)
C73B C72B C83B C68B -148.7(8)
C71B C72B C83B C68B 8.4(13)
Sc2 C72B C83B C68B -55.6(8)
Sc7 C72B C83B C68B -69.8(7)
Sc3 C72B C83B C68B -85.6(6)
C73B C72B C83B Sc7 -78.9(8)
C71B C72B C83B Sc7 78.2(10)
Sc2 C72B C83B Sc7 14.1(5)
Sc3 C72B C83B Sc7 -15.8(4)
C73B C72B C83B Sc2 -93.0(7)
C71B C72B C83B Sc2 64.0(9)
Sc7 C72B C83B Sc2 -14.1(5)
Sc3 C72B C83B Sc2 -30.0(4)
C73B C72B C83B Sc3 -63.1(7)
C71B C72B C83B Sc3 94.0(9)
Sc2 C72B C83B Sc3 30.0(4)
Sc7 C72B C83B Sc3 15.8(4)
C69B C68B C83B C82B -152.3(8)
C67B C68B C83B C82B -3.5(10)
Sc7 C68B C83B C82B -68.5(7)
Sc2 C68B C83B C82B -98.4(6)
Sc3 C68B C83B C82B -55.4(6)
C69B C68B C83B C72B -9.8(12)
C67B C68B C83B C72B 138.9(9)
Sc7 C68B C83B C72B 73.9(8)
Sc2 C68B C83B C72B 44.1(6)
Sc3 C68B C83B C72B 87.1(7)
C69B C68B C83B Sc7 -83.7(9)
C67B C68B C83B Sc7 65.0(7)
Sc2 C68B C83B Sc7 -29.8(4)
Sc3 C68B C83B Sc7 13.2(4)
C69B C68B C83B Sc2 -53.9(8)
C67B C68B C83B Sc2 94.9(7)
Sc7 C68B C83B Sc2 29.8(4)
Sc3 C68B C83B Sc2 43.01(11)
C69B C68B C83B Sc3 -96.9(8)
C67B C68B C83B Sc3 51.8(7)
Sc7 C68B C83B Sc3 -13.2(4)
Sc2 C68B C83B Sc3 -43.01(11)
C78B C77B C84B C73B -137.4(13)
C76B C77B C84B C73B 12(2)
Sc3 C77B C84B C73B -88.1(13)
C78B C77B C84B C82B 7.1(19)
C76B C77B C84B C82B 156.5(10)
Sc3 C77B C84B C82B 56.5(11)
C78B C77B C84B Sc3 -49.3(11)
C76B C77B C84B Sc3 100.1(10)
C78B C77B C84B Sc7 -55.5(13)
C76B C77B C84B Sc7 93.9(11)
Sc3 C77B C84B Sc7 -6.1(4)
C72B C73B C84B C77B 141.8(13)
C74B C73B C84B C77B -6.1(19)
Sc2 C73B C84B C77B 91.3(14)
Sc7 C73B C84B C77B 96.8(15)
Sc3 C73B C84B C77B 86.8(15)
C72B C73B C84B C82B -8.1(14)
C74B C73B C84B C82B -155.9(7)
Sc2 C73B C84B C82B -58.6(11)
Sc7 C73B C84B C82B -53.0(9)
Sc3 C73B C84B C82B -63.0(8)
C72B C73B C84B Sc3 54.9(9)
C74B C73B C84B Sc3 -92.9(7)
Sc2 C73B C84B Sc3 4.4(5)
Sc7 C73B C84B Sc3 9.9(3)
C72B C73B C84B Sc7 45.0(8)
C74B C73B C84B Sc7 -102.9(6)
Sc2 C73B C84B Sc7 -5.5(4)
Sc3 C73B C84B Sc7 -9.9(3)
C80B C82B C84B C77B -10.5(16)
C83B C82B C84B C77B -142.7(12)
Sc3 C82B C84B C77B -67.8(13)
Sc7 C82B C84B C77B -86.4(13)
C80B C82B C84B C73B 139.4(9)
C83B C82B C84B C73B 7.3(13)
Sc3 C82B C84B C73B 82.2(9)
Sc7 C82B C84B C73B 63.6(10)
C80B C82B C84B Sc3 57.3(5)
C83B C82B C84B Sc3 -74.8(5)
Sc7 C82B C84B Sc3 -18.6(3)
C80B C82B C84B Sc7 75.9(6)
C83B C82B C84B Sc7 -56.3(6)
Sc3 C82B C84B Sc7 18.6(3)
C22B C23B C85 C87B -11.3(6)
C24B C23B C85 C87B 153.2(7)
C44B C23B C85 C87B -110.0(4)
C22B C23B C85 C44B 98.7(5)
C24B C23B C85 C44B -96.8(7)
C22B C23B C85 C86B -153.7(4)
C24B C23B C85 C86B 10.8(8)
C44B C23B C85 C86B 107.6(3)
C45A C44A C85 C86A 152.2(3)
C43A C44A C85 C86A -20.0(4)
C23A C44A C85 C86A -114.9(2)
C45A C44A C85 C23A -92.9(4)
C43A C44A C85 C23A 95.0(4)
C45A C44A C85 C87A 18.3(4)
C43A C44A C85 C87A -153.8(3)
C23A C44A C85 C87A 111.2(2)
C22A C23A C85 C86A 16.4(3)
C24A C23A C85 C86A -151.5(4)
C44A C23A C85 C86A 113.1(2)
C22A C23A C85 C44A -96.7(3)
C24A C23A C85 C44A 95.4(4)
C22A C23A C85 C87A 153.9(3)
C24A C23A C85 C87A -14.1(5)
C44A C23A C85 C87A -109.4(2)
C45B C44B C85 C23B 92.3(6)
C43B C44B C85 C23B -93.8(6)
C45B C44B C85 C87B -148.7(6)
C43B C44B C85 C87B 25.1(7)
C23B C44B C85 C87B 118.9(3)
C45B C44B C85 C86B -20.3(7)
C43B C44B C85 C86B 153.5(6)
C23B C44B C85 C86B -112.7(3)
C44A C85 C86A C88A 166.1(4)
C23A C85 C86A C88A 81.2(4)
C87A C85 C86A C88A -58.3(4)
C44A C85 C86A C89A -75.4(8)
C23A C85 C86A C89A -160.3(8)
C87A C85 C86A C89A 60.2(8)
C86A C85 C87A C91A -60.3(6)
C44A C85 C87A C91A 77.0(6)
C23A C85 C87A C91A 158.5(5)
C86A C85 C87A C90A 60.5(9)
C44A C85 C87A C90A -162.2(9)
C23A C85 C87A C90A -80.7(9)
C85 C86A C88A C92A 55.0(6)
C89A C86A C88A C92A -64.8(8)
C85 C86A C89A C93A -61.4(11)
C88A C86A C89A C93A 59.4(10)
C91A C87A C90A C92A 60.6(12)
C85 C87A C90A C92A -58.3(12)
C90A C87A C91A C93A -58.4(11)
C85 C87A C91A C93A 60.9(8)
C86A C88A C92A C90A -54.9(11)
C86A C88A C92A C94A 64.8(10)
C87A C90A C92A C88A 57.1(13)
C87A C90A C92A C94A -62.1(15)
C86A C89A C93A C94A -58.8(14)
C86A C89A C93A C91A 62.3(12)
C87A C91A C93A C94A 59.5(13)
C87A C91A C93A C89A -62.8(11)
C89A C93A C94A C92A 57.7(15)
C91A C93A C94A C92A -62.0(14)
C88A C92A C94A C93A -59.0(13)
C90A C92A C94A C93A 63.2(16)
C23B C85 C86B C89B -154.3(10)
C87B C85 C86B C89B 58.5(10)
C44B C85 C86B C89B -73.1(10)
C23B C85 C86B C88B 81.1(17)
C87B C85 C86B C88B -66.1(17)
C44B C85 C86B C88B 162.3(17)
C23B C85 C87B C90B -82.3(6)
C44B C85 C87B C90B -167.4(6)
C86B C85 C87B C90B 62.5(6)
C23B C85 C87B C91B 162.4(15)
C44B C85 C87B C91B 77.3(15)
C86B C85 C87B C91B -52.8(15)
C89B C86B C88B C92B -65(3)
C85 C86B C88B C92B 62(2)
C88B C86B C89B C93B 64(2)
C85 C86B C89B C93B -57.6(14)
C85 C87B C90B C92B -58.1(12)
C91B C87B C90B C92B 61.3(18)
C85 C87B C91B C93B 57.3(19)
C90B C87B C91B C93B -59.0(18)
C87B C90B C92B C94B -60(2)
C87B C90B C92B C88B 55.2(19)
C86B C88B C92B C90B -58(3)
C86B C88B C92B C94B 56(3)
C87B C91B C93B C94B 59(2)
C87B C91B C93B C89B -56(2)
C86B C89B C93B C94B -60(2)
C86B C89B C93B C91B 57(2)
C91B C93B C94B C92B -59(3)
C89B C93B C94B C92B 58(3)
C90B C92B C94B C93B 58(3)
C88B C92B C94B C93B -58(3)
C72B Sc2 Sc3 Sc7 76.7(15)
C71B Sc2 Sc3 Sc7 68.1(15)
Sc6 Sc2 Sc3 Sc7 -135.2(15)
C95B Sc2 Sc3 Sc7 -123.1(16)
C1A Sc2 Sc3 Sc7 37.1(15)
C2A Sc2 Sc3 Sc7 72.6(15)
C96A Sc2 Sc3 Sc7 -108.3(15)
C83B Sc2 Sc3 Sc7 49.2(15)
C70B Sc2 Sc3 Sc7 10.0(15)
C95A Sc2 Sc3 Sc7 -138.4(15)
Sc7 Sc2 Sc3 C96B 126.7(16)
Sc6 Sc2 Sc3 C96B -8.5(7)
C95B Sc2 Sc3 C96B 3.6(11)
Sc7 Sc2 Sc3 C4A -41.3(15)
Sc6 Sc2 Sc3 C4A -176.5(2)
C1A Sc2 Sc3 C4A -4.20(17)
C2A Sc2 Sc3 C4A 31.3(3)
Sc7 Sc2 Sc3 C80B -45.1(15)
C72B Sc2 Sc3 C80B 31.6(5)
C71B Sc2 Sc3 C80B 23.0(3)
Sc6 Sc2 Sc3 C80B 179.6(2)
C83B Sc2 Sc3 C80B 4.1(2)
C70B Sc2 Sc3 C80B -35.2(3)
Sc7 Sc2 Sc3 C17A -45.1(15)
Sc6 Sc2 Sc3 C17A 179.6(2)
C1A Sc2 Sc3 C17A -8.09(18)
C2A Sc2 Sc3 C17A 27.4(3)
Sc7 Sc2 Sc3 C82B -66.8(15)
C72B Sc2 Sc3 C82B 9.9(5)
C71B Sc2 Sc3 C82B 1.3(3)
Sc6 Sc2 Sc3 C82B 158.0(3)
C83B Sc2 Sc3 C82B -17.6(2)
C70B Sc2 Sc3 C82B -56.8(3)
Sc7 Sc2 Sc3 C95A 138.4(15)
Sc6 Sc2 Sc3 C95A 3.1(2)
C96A Sc2 Sc3 C95A 30.11(19)
Sc7 Sc2 Sc3 C16A -98.4(15)
Sc6 Sc2 Sc3 C16A 126.3(3)
C1A Sc2 Sc3 C16A -61.4(2)
C2A Sc2 Sc3 C16A -25.8(3)
Sc7 Sc2 Sc3 C3A -72.7(15)
Sc6 Sc2 Sc3 C3A 152.0(2)
C1A Sc2 Sc3 C3A -35.69(16)
C2A Sc2 Sc3 C3A -0.2(3)
Sc7 Sc2 Sc3 C83B -49.2(15)
C72B Sc2 Sc3 C83B 27.5(5)
C71B Sc2 Sc3 C83B 18.9(3)
Sc6 Sc2 Sc3 C83B 175.5(2)
C70B Sc2 Sc3 C83B -39.2(3)
Sc7 Sc2 Sc3 C81B -2.4(15)
C72B Sc2 Sc3 C81B 74.3(5)
C71B Sc2 Sc3 C81B 65.7(4)
Sc6 Sc2 Sc3 C81B -137.7(3)
C83B Sc2 Sc3 C81B 46.8(3)
C70B Sc2 Sc3 C81B 7.5(3)
Sc5 Sc1 Sc4 Sc8 112.8(13)
C4B Sc1 Sc4 Sc8 -97.3(12)
C17B Sc1 Sc4 Sc8 -93.9(12)
C80A Sc1 Sc4 Sc8 -93.9(12)
C96B Sc1 Sc4 Sc8 95.5(14)
C82A Sc1 Sc4 Sc8 -70.9(12)
C16B Sc1 Sc4 Sc8 -40.0(13)
C95A Sc1 Sc4 Sc8 83.6(12)
C3B Sc1 Sc4 Sc8 -65.6(12)
C83A Sc1 Sc4 Sc8 -87.5(12)
Sc8 Sc1 Sc4 C71A 64.5(12)
Sc5 Sc1 Sc4 C71A 177.3(3)
C80A Sc1 Sc4 C71A -29.3(2)
C82A Sc1 Sc4 C71A -6.3(2)
C83A Sc1 Sc4 C71A -23.0(2)
Sc8 Sc1 Sc4 C72A 59.7(12)
Sc5 Sc1 Sc4 C72A 172.4(3)
C80A Sc1 Sc4 C72A -34.2(2)
C82A Sc1 Sc4 C72A -11.2(2)
C83A Sc1 Sc4 C72A -27.9(2)
Sc8 Sc1 Sc4 C95B -98.2(14)
Sc5 Sc1 Sc4 C95B 14.5(7)
C96B Sc1 Sc4 C95B -2.8(11)
Sc8 Sc1 Sc4 C96A -113.7(12)
Sc5 Sc1 Sc4 C96A -0.9(3)
C95A Sc1 Sc4 C96A -30.05(19)
Sc8 Sc1 Sc4 C2B 65.2(13)
Sc5 Sc1 Sc4 C2B 178.0(4)
C4B Sc1 Sc4 C2B -32.1(4)
C17B Sc1 Sc4 C2B -28.7(3)
C16B Sc1 Sc4 C2B 25.2(5)
C3B Sc1 Sc4 C2B -0.4(4)
Sc8 Sc1 Sc4 C1B 100.8(13)
Sc5 Sc1 Sc4 C1B -146.4(3)
C4B Sc1 Sc4 C1B 3.5(3)
C17B Sc1 Sc4 C1B 7.0(3)
C16B Sc1 Sc4 C1B 60.8(4)
C3B Sc1 Sc4 C1B 35.2(3)
Sc8 Sc1 Sc4 C70A 123.7(13)
Sc5 Sc1 Sc4 C70A -123.5(3)
C80A Sc1 Sc4 C70A 29.9(2)
C82A Sc1 Sc4 C70A 52.9(2)
C83A Sc1 Sc4 C70A 36.2(2)
Sc8 Sc1 Sc4 C83A 87.5(12)
Sc5 Sc1 Sc4 C83A -159.7(2)
C80A Sc1 Sc4 C83A -6.32(16)
C82A Sc1 Sc4 C83A 16.68(16)
Sc8 Sc1 Sc4 C6B 130.3(13)
Sc5 Sc1 Sc4 C6B -116.9(4)
C4B Sc1 Sc4 C6B 33.0(4)
C17B Sc1 Sc4 C6B 36.5(3)
C16B Sc1 Sc4 C6B 90.3(5)
C3B Sc1 Sc4 C6B 64.7(4)
Sc8 Sc1 Sc4 C95A -83.6(12)
Sc5 Sc1 Sc4 C95A 29.1(3)
C96B Sc3 Sc7 Sc2 -52.7(15)
C4A Sc3 Sc7 Sc2 134.8(16)
C80B Sc3 Sc7 Sc2 145.4(10)
C17A Sc3 Sc7 Sc2 145.4(10)
C82B Sc3 Sc7 Sc2 114.0(13)
C95A Sc3 Sc7 Sc2 -39.1(13)
C16A Sc3 Sc7 Sc2 117.4(10)
C3A Sc3 Sc7 Sc2 94.5(15)
C83B Sc3 Sc7 Sc2 114.4(19)
C81B Sc3 Sc7 Sc2 177.9(13)
Sc2 Sc3 Sc7 C4A -134.8(16)
C17A Sc3 Sc7 C4A 10.6(7)
C16A Sc3 Sc7 C4A -17.5(15)
C3A Sc3 Sc7 C4A -40.4(3)
Sc2 Sc3 Sc7 C83B -114.4(19)
C80B Sc3 Sc7 C83B 31.0(12)
C82B Sc3 Sc7 C83B -0.5(9)
C81B Sc3 Sc7 C83B 63.5(9)
Sc2 Sc3 Sc7 C5A -167(2)
C4A Sc3 Sc7 C5A -32.2(5)
C17A Sc3 Sc7 C5A -21.6(11)
C16A Sc3 Sc7 C5A -49.7(18)
C3A Sc3 Sc7 C5A -72.5(7)
Sc2 Sc3 Sc7 C3A -94.5(15)
C4A Sc3 Sc7 C3A 40.4(3)
C17A Sc3 Sc7 C3A 50.9(8)
C16A Sc3 Sc7 C3A 22.9(16)
Sc2 Sc3 Sc7 C68B -159(2)
C80B Sc3 Sc7 C68B -14.0(16)
C82B Sc3 Sc7 C68B -45.5(12)
C83B Sc3 Sc7 C68B -45.0(8)
C81B Sc3 Sc7 C68B 18.5(13)
Sc2 Sc3 Sc7 C96B 52.7(15)
Sc2 Sc3 Sc7 C82B -114.0(13)
C80B Sc3 Sc7 C82B 31.4(4)
C83B Sc3 Sc7 C82B 0.5(9)
C81B Sc3 Sc7 C82B 64.0(3)
Sc2 Sc3 Sc7 C72B -71.3(17)
C80B Sc3 Sc7 C72B 74.1(11)
C82B Sc3 Sc7 C72B 42.7(9)
C83B Sc3 Sc7 C72B 43.1(6)
C81B Sc3 Sc7 C72B 106.6(10)
Sc2 Sc3 Sc7 C96A 61.3(11)
C95A Sc3 Sc7 C96A 22.2(4)
Sc2 Sc3 Sc7 C67B 174.3(17)
C80B Sc3 Sc7 C67B -40.3(7)
C82B Sc3 Sc7 C67B -71.7(5)
C83B Sc3 Sc7 C67B -71.3(8)
C81B Sc3 Sc7 C67B -7.8(5)
C72B Sc2 Sc7 Sc3 -105.4(14)
C71B Sc2 Sc7 Sc3 -129.5(11)
Sc6 Sc2 Sc7 Sc3 62(2)
C95B Sc2 Sc7 Sc3 55.9(15)
C1A Sc2 Sc7 Sc3 -147.8(12)
C2A Sc2 Sc7 Sc3 -110.3(14)
C96A Sc2 Sc7 Sc3 67.3(13)
C83B Sc2 Sc7 Sc3 -123.5(17)
C70B Sc2 Sc7 Sc3 -172.4(11)
C95A Sc2 Sc7 Sc3 37.5(13)
Sc3 Sc2 Sc7 C4A 123(2)
Sc6 Sc2 Sc7 C4A -175.6(3)
C1A Sc2 Sc7 C4A -25.0(10)
C2A Sc2 Sc7 C4A 12.6(10)
Sc3 Sc2 Sc7 C83B 123.5(17)
C72B Sc2 Sc7 C83B 18.0(6)
C71B Sc2 Sc7 C83B -6.0(10)
Sc6 Sc2 Sc7 C83B -175.0(5)
C70B Sc2 Sc7 C83B -48.9(7)
Sc3 Sc2 Sc7 C5A 168.0(19)
Sc6 Sc2 Sc7 C5A -130.4(6)
C1A Sc2 Sc7 C5A 20.2(7)
C2A Sc2 Sc7 C5A 57.7(6)
Sc3 Sc2 Sc7 C3A 98.4(15)
Sc6 Sc2 Sc7 C3A 160.0(6)
C1A Sc2 Sc7 C3A -49.4(5)
C2A Sc2 Sc7 C3A -11.9(5)
Sc3 Sc2 Sc7 C68B 165.1(17)
C72B Sc2 Sc7 C68B 59.7(6)
C71B Sc2 Sc7 C68B 35.6(9)
Sc6 Sc2 Sc7 C68B -133.3(7)
C83B Sc2 Sc7 C68B 41.7(4)
C70B Sc2 Sc7 C68B -7.3(7)
Sc3 Sc2 Sc7 C96B -45.3(13)
Sc6 Sc2 Sc7 C96B 16.3(13)
C95B Sc2 Sc7 C96B 10.6(10)
Sc3 Sc2 Sc7 C82B 93.8(17)
C72B Sc2 Sc7 C82B -11.7(9)
C71B Sc2 Sc7 C82B -35.7(12)
Sc6 Sc2 Sc7 C82B 155.3(4)
C83B Sc2 Sc7 C82B -29.7(5)
C70B Sc2 Sc7 C82B -78.6(9)
Sc3 Sc2 Sc7 C72B 105.4(14)
C71B Sc2 Sc7 C72B -24.1(7)
Sc6 Sc2 Sc7 C72B 167.0(10)
C83B Sc2 Sc7 C72B -18.0(7)
C70B Sc2 Sc7 C72B -67.0(6)
Sc3 Sc2 Sc7 C96A -67.3(13)
Sc6 Sc2 Sc7 C96A -5.7(10)
C95A Sc2 Sc7 C96A -29.78(17)
Sc3 Sc2 Sc7 C67B -173(2)
C72B Sc2 Sc7 C67B 81.4(8)
C71B Sc2 Sc7 C67B 57.4(11)
Sc6 Sc2 Sc7 C67B -111.6(9)
C83B Sc2 Sc7 C67B 63.4(7)
C70B Sc2 Sc7 C67B 14.5(10)
C71A Sc4 Sc8 Sc1 -136.3(8)
C72A Sc4 Sc8 Sc1 -118.9(12)
C95B Sc4 Sc8 Sc1 77.7(12)
C96A Sc4 Sc8 Sc1 61.0(10)
C2B Sc4 Sc8 Sc1 -117.5(11)
C1B Sc4 Sc8 Sc1 -98.8(11)
C70A Sc4 Sc8 Sc1 -98.2(14)
C83A Sc4 Sc8 Sc1 -81.1(11)
C6B Sc4 Sc8 Sc1 -57.1(13)
C95A Sc4 Sc8 Sc1 81.0(10)
Sc1 Sc4 Sc8 C72A 118.9(12)
C71A Sc4 Sc8 C72A -17.4(7)
C70A Sc4 Sc8 C72A 20.7(15)
C83A Sc4 Sc8 C72A 37.8(3)
Sc1 Sc4 Sc8 C3B 97.8(13)
C2B Sc4 Sc8 C3B -19.7(7)
C1B Sc4 Sc8 C3B -1.0(11)
C6B Sc4 Sc8 C3B 40.7(10)
Sc1 Sc4 Sc8 C95B -77.7(12)
Sc1 Sc4 Sc8 C73A 143.2(16)
C71A Sc4 Sc8 C73A 6.9(11)
C72A Sc4 Sc8 C73A 24.3(5)
C70A Sc4 Sc8 C73A 45.0(18)
C83A Sc4 Sc8 C73A 62.1(5)
Sc1 Sc4 Sc8 C14B 128(2)
C2B Sc4 Sc8 C14B 11.0(13)
C1B Sc4 Sc8 C14B 29.7(18)
C6B Sc4 Sc8 C14B 71.3(15)
Sc1 Sc4 Sc8 C95A -81.0(10)
C96A Sc4 Sc8 C95A -20.0(4)
Sc1 Sc4 Sc8 C83A 81.1(11)
C71A Sc4 Sc8 C83A -55.2(7)
C72A Sc4 Sc8 C83A -37.8(3)
C70A Sc4 Sc8 C83A -17.1(16)
Sc1 Sc4 Sc8 C96A -61.0(10)
C95A Sc4 Sc8 C96A 20.0(4)
Sc1 Sc4 Sc8 C96B -67.2(11)
C95B Sc4 Sc8 C96B 10.5(9)
Sc1 Sc4 Sc8 C2B 117.5(11)
C1B Sc4 Sc8 C2B 18.7(7)
C6B Sc4 Sc8 C2B 60.3(7)
Sc5 Sc1 Sc8 Sc4 -84.2(14)
C4B Sc1 Sc8 Sc4 83.4(12)
C17B Sc1 Sc8 Sc4 104.3(11)
C80A Sc1 Sc8 Sc4 104.3(11)
C96B Sc1 Sc8 Sc4 -81.1(13)
C82A Sc1 Sc8 Sc4 110.8(12)
C16B Sc1 Sc8 Sc4 151.5(9)
C95A Sc1 Sc8 Sc4 -88.7(11)
C3B Sc1 Sc8 Sc4 105.4(13)
C83A Sc1 Sc8 Sc4 83.0(12)
Sc4 Sc1 Sc8 C72A -97.1(16)
Sc5 Sc1 Sc8 C72A 178.8(4)
C80A Sc1 Sc8 C72A 7.3(14)
C82A Sc1 Sc8 C72A 13.7(9)
C83A Sc1 Sc8 C72A -14.1(6)
Sc4 Sc1 Sc8 C3B -105.4(13)
Sc5 Sc1 Sc8 C3B 170.4(4)
C4B Sc1 Sc8 C3B -22.0(5)
C17B Sc1 Sc8 C3B -1.1(9)
C16B Sc1 Sc8 C3B 46.0(7)
Sc4 Sc1 Sc8 C95B 68.1(12)
Sc5 Sc1 Sc8 C95B -16.1(12)
C96B Sc1 Sc8 C95B -13.0(11)
Sc4 Sc1 Sc8 C73A -141.9(16)
Sc5 Sc1 Sc8 C73A 134.0(4)
C80A Sc1 Sc8 C73A -37.5(11)
C82A Sc1 Sc8 C73A -31.1(6)
C83A Sc1 Sc8 C73A -58.9(5)
Sc4 Sc1 Sc8 C14B -144.9(14)
Sc5 Sc1 Sc8 C14B 130.9(5)
C4B Sc1 Sc8 C14B -61.6(4)
C17B Sc1 Sc8 C14B -40.6(8)
C16B Sc1 Sc8 C14B 6.5(7)
C3B Sc1 Sc8 C14B -39.5(4)
Sc4 Sc1 Sc8 C95A 88.7(11)
Sc5 Sc1 Sc8 C95A 4.6(8)
Sc4 Sc1 Sc8 C83A -83.0(12)
Sc5 Sc1 Sc8 C83A -167.2(4)
C80A Sc1 Sc8 C83A 21.3(8)
C82A Sc1 Sc8 C83A 27.8(3)
Sc4 Sc1 Sc8 C96A 58.2(11)
Sc5 Sc1 Sc8 C96A -26.0(8)
C95A Sc1 Sc8 C96A -30.56(19)
Sc4 Sc1 Sc8 C96B 81.1(13)
Sc5 Sc1 Sc8 C96B -3.1(9)
Sc4 Sc1 Sc8 C2B -90.5(15)
Sc5 Sc1 Sc8 C2B -174.6(5)
C4B Sc1 Sc8 C2B -7.1(9)
C17B Sc1 Sc8 C2B 13.9(14)
C16B Sc1 Sc8 C2B 61.0(12)
C3B Sc1 Sc8 C2B 15.0(6)
Sc5 C95A C96A Sc4 -96.6(2)
Sc8 C95A C96A Sc4 -14.1(4)
Sc3 C95A C96A Sc4 179.6(2)
Sc1 C95A C96A Sc4 -44.66(16)
Sc2 C95A C96A Sc4 135.9(2)
Sc7 C95A C96A Sc4 164.9(4)
Sc6 C95A C96A Sc4 79.6(2)
Sc5 C95A C96A Sc2 127.5(3)
Sc8 C95A C96A Sc2 -150.0(4)
Sc3 C95A C96A Sc2 43.73(15)
Sc1 C95A C96A Sc2 179.5(2)
Sc4 C95A C96A Sc2 -135.9(2)
Sc7 C95A C96A Sc2 29.0(3)
Sc6 C95A C96A Sc2 -56.27(19)
Sc5 C95A C96A Sc6 -176.2(3)
Sc8 C95A C96A Sc6 -93.7(4)
Sc3 C95A C96A Sc6 100.0(2)
Sc1 C95A C96A Sc6 -124.2(2)
Sc2 C95A C96A Sc6 56.27(19)
Sc4 C95A C96A Sc6 -79.6(2)
Sc7 C95A C96A Sc6 85.3(4)
Sc5 C95A C96A Sc8 -82.5(4)
Sc3 C95A C96A Sc8 -166.3(5)
Sc1 C95A C96A Sc8 -30.5(4)
Sc2 C95A C96A Sc8 150.0(4)
Sc4 C95A C96A Sc8 14.1(4)
Sc7 C95A C96A Sc8 179.0(5)
Sc6 C95A C96A Sc8 93.7(4)
Sc8 C95A C96A Sc5 82.5(4)
Sc3 C95A C96A Sc5 -83.8(3)
Sc1 C95A C96A Sc5 52.0(2)
Sc2 C95A C96A Sc5 -127.5(3)
Sc4 C95A C96A Sc5 96.6(2)
Sc7 C95A C96A Sc5 -98.5(4)
Sc6 C95A C96A Sc5 176.2(3)
Sc5 C95A C96A Sc7 98.5(4)
Sc8 C95A C96A Sc7 -179.0(5)
Sc3 C95A C96A Sc7 14.7(4)
Sc1 C95A C96A Sc7 150.5(4)
Sc2 C95A C96A Sc7 -29.0(3)
Sc4 C95A C96A Sc7 -164.9(4)
Sc6 C95A C96A Sc7 -85.3(4)
Sc5 C95A C96A Sc1 -52.0(2)
Sc8 C95A C96A Sc1 30.5(4)
Sc3 C95A C96A Sc1 -135.8(3)
Sc2 C95A C96A Sc1 -179.5(2)
Sc4 C95A C96A Sc1 44.66(17)
Sc7 C95A C96A Sc1 -150.5(4)
Sc6 C95A C96A Sc1 124.2(2)
Sc5 C95A C96A Sc3 83.8(3)
Sc8 C95A C96A Sc3 166.3(5)
Sc1 C95A C96A Sc3 135.8(3)
Sc2 C95A C96A Sc3 -43.73(15)
Sc4 C95A C96A Sc3 -179.6(2)
Sc7 C95A C96A Sc3 -14.7(4)
Sc6 C95A C96A Sc3 -100.0(2)
Sc2 Sc6 C95B C96B -39(4)
Sc2 Sc6 C95B Sc4 175.8(11)
Sc2 Sc6 C95B Sc8 -167.6(14)
Sc2 Sc6 C95B Sc1 -171(2)
Sc2 Sc6 C95B Sc7 2.1(4)
Sc2 Sc6 C95B Sc3 -8.3(4)
Sc6 C95B C96B Sc5 178.6(18)
Sc4 C95B C96B Sc5 -38(4)
Sc8 C95B C96B Sc5 -48(4)
Sc2 C95B C96B Sc5 144(3)
Sc1 C95B C96B Sc5 -33(3)
Sc7 C95B C96B Sc5 133(4)
Sc3 C95B C96B Sc5 138(4)
Sc6 C95B C96B Sc3 40(5)
Sc4 C95B C96B Sc3 -176.3(8)
Sc8 C95B C96B Sc3 174.2(11)
Sc2 C95B C96B Sc3 6.0(18)
Sc1 C95B C96B Sc3 -171.6(19)
Sc7 C95B C96B Sc3 -5.3(8)
Sc5 C95B C96B Sc3 -138(4)
Sc6 C95B C96B Sc1 -148(4)
Sc4 C95B C96B Sc1 -4.8(18)
Sc8 C95B C96B Sc1 -14.2(10)
Sc2 C95B C96B Sc1 177.6(7)
Sc7 C95B C96B Sc1 166.2(12)
Sc3 C95B C96B Sc1 171.6(19)
Sc5 C95B C96B Sc1 33(3)
Sc6 C95B C96B Sc7 46(4)
Sc4 C95B C96B Sc7 -171.0(12)
Sc8 C95B C96B Sc7 179.6(8)
Sc2 C95B C96B Sc7 11.4(10)
Sc1 C95B C96B Sc7 -166.2(12)
Sc3 C95B C96B Sc7 5.3(8)
Sc5 C95B C96B Sc7 -133(4)
Sc6 C95B C96B Sc8 -134(5)
Sc4 C95B C96B Sc8 9.4(9)
Sc2 C95B C96B Sc8 -168.2(13)
Sc1 C95B C96B Sc8 14.2(10)
Sc7 C95B C96B Sc8 -179.6(8)
Sc3 C95B C96B Sc8 -174.2(11)
Sc5 C95B C96B Sc8 48(4)
Sc6 C95B C96B Sc2 34(4)
Sc4 C95B C96B Sc2 178(2)
Sc8 C95B C96B Sc2 168.2(13)
Sc1 C95B C96B Sc2 -177.6(7)
Sc7 C95B C96B Sc2 -11.4(10)
Sc3 C95B C96B Sc2 -6.0(18)
Sc5 C95B C96B Sc2 -144(3)
Sc6 C95B C96B Sc4 -143(5)
Sc8 C95B C96B Sc4 -9.4(9)
Sc2 C95B C96B Sc4 -178(2)
Sc1 C95B C96B Sc4 4.8(18)
Sc7 C95B C96B Sc4 171.0(12)
Sc3 C95B C96B Sc4 176.3(8)
Sc5 C95B C96B Sc4 38(4)
Sc4 C95B C96B Sc6 143(5)
Sc8 C95B C96B Sc6 134(5)
Sc2 C95B C96B Sc6 -34(4)
Sc1 C95B C96B Sc6 148(4)
Sc7 C95B C96B Sc6 -46(4)
Sc3 C95B C96B Sc6 -40(5)
Sc5 C95B C96B Sc6 -178.6(18)
Sc1 Sc5 C96B C95B 41(3)
Sc1 Sc5 C96B Sc3 -180.0(11)
Sc1 Sc5 C96B Sc7 165.8(13)
Sc1 Sc5 C96B Sc8 -1.5(5)
Sc1 Sc5 C96B Sc2 159(2)
Sc1 Sc5 C96B Sc4 12.8(4)
Sc1 Sc5 C96B Sc6 42(3)
C102 C97 C98 C99 -4.5(7)
Cl1 C97 C98 C99 175.5(4)
C102 C97 C98 Cl2 178.7(3)
Cl1 C97 C98 Cl2 -1.3(6)
C97 C98 C99 C100 4.2(8)
Cl2 C98 C99 C100 -179.0(4)
C98 C99 C100 C101 -1.2(8)
C99 C100 C101 C102 -1.2(9)
C100 C101 C102 C97 0.7(9)
C98 C97 C102 C101 2.0(8)
Cl1 C97 C102 C101 -178.0(5)
C108 C103 C104 C105 -7(3)
Cl3 C103 C104 C105 -174.8(18)
C108 C103 C104 Cl4 176.9(13)
Cl3 C103 C104 Cl4 10(3)
C103 C104 C105 C106 18(3)
Cl4 C104 C105 C106 -166.2(16)
C104 C105 C106 C107 -17(3)
C105 C106 C107 C108 11(2)
C106 C107 C108 C103 -2(3)
C104 C103 C108 C107 -1(3)
Cl3 C103 C108 C107 169.0(15)
